data_4505116
loop_
_publ_author_name
'Kawai, Hidetoshi'
'Takeda, Takashi'
'Fujiwara, Kenshu'
'Inabe, Tamotsu'
'Suzuki, Takanori'

_publ_section_title
;
 Exceptionally Large Difference in Bond Length among Conformational
 Isomorphs of a Hexaphenylethane Derivative with a Dispiropyracene
 Skeleton&#x2020;
;
_journal_issue 6
_journal_name_full 'Crystal Growth &amp; Design'
_journal_page_first 2256
_journal_paper_doi 10.1021/cg050064r
_journal_volume 5
_journal_year 2005
_chemical_formula_moiety 'C40 H30 N2 '
_chemical_formula_sum 'C40 H30 N2'
_chemical_formula_weight 538.69
_space_group_IT_number 2
_symmetry_cell_setting triclinic
_symmetry_Int_Tables_number 2
_symmetry_space_group_name_Hall '-P 1'
_symmetry_space_group_name_H-M 'P -1'
_cell_angle_alpha 111.183(2)
_cell_angle_beta 93.828(1)
_cell_angle_gamma 102.130(2)
_cell_formula_units_Z 8
_cell_length_a 17.699(3)
_cell_length_b 18.111(3)
_cell_length_c 18.844(3)
_cell_measurement_reflns_used 17317
_cell_measurement_temperature 93.1
_cell_measurement_theta_max 27.1
_cell_measurement_theta_min 3.0
_cell_volume 5438.6(16)
_computing_cell_refinement CrystalClear
_computing_data_collection CrystalClear
_computing_data_reduction CrystalStructure
_computing_publication_material 'CrystalStructure 3.6.0'
_computing_structure_refinement CRYSTALS
_computing_structure_solution SIR92
_diffrn_detector_area_resol_mean 7.31
_diffrn_measured_fraction_theta_full 0.9602
_diffrn_measured_fraction_theta_max 0.9602
_diffrn_measurement_device_type 'Rigaku Mercury'
_diffrn_measurement_method \w
_diffrn_radiation_type 'Mo K\a'
_diffrn_radiation_wavelength 0.7107
_diffrn_reflns_av_R_equivalents 0.019
_diffrn_reflns_limit_h_max 22
_diffrn_reflns_limit_h_min -22
_diffrn_reflns_limit_k_max 23
_diffrn_reflns_limit_k_min -19
_diffrn_reflns_limit_l_max 21
_diffrn_reflns_limit_l_min -23
_diffrn_reflns_number 48752
_diffrn_reflns_theta_full 27.10
_diffrn_reflns_theta_max 27.10
_exptl_absorpt_coefficient_mu 0.076
_exptl_absorpt_correction_T_max 0.974
_exptl_absorpt_correction_T_min 0.923
_exptl_absorpt_correction_type multi-scan
_exptl_absorpt_process_details 'Jacobson, R. (1998) Private communication'
_exptl_crystal_colour yellow
_exptl_crystal_density_diffrn 1.316
_exptl_crystal_density_method 'not measured'
_exptl_crystal_description block
_exptl_crystal_F_000 2272.00
_exptl_crystal_size_max 0.60
_exptl_crystal_size_mid 0.60
_exptl_crystal_size_min 0.35
_refine_diff_density_max 0.49
_refine_diff_density_min -0.39
_refine_ls_extinction_method none
_refine_ls_goodness_of_fit_ref 0.721
_refine_ls_hydrogen_treatment refall
_refine_ls_number_parameters 1633
_refine_ls_number_reflns 23025
_refine_ls_R_factor_gt 0.0520
_refine_ls_shift/su_max 0.0000
_refine_ls_structure_factor_coef Fsqd
_refine_ls_weighting_details 'w = 1/[0.0010Fo^2^ + 3.0000\s(Fo^2^) + 0.5000]/(4Fo^2^)'
_refine_ls_weighting_scheme calc
_refine_ls_wR_factor_ref 0.1200
_reflns_number_gt 16581
_reflns_number_total 23025
_reflns_threshold_expression F^2^>2.0\s(F^2^)
_cod_data_source_file cg050064rsi20050402_024010.cif
_cod_data_source_block '__-180pyracene'
_cod_original_cell_volume 5438.5(14)
_cod_original_formula_sum 'C40 H30 N2 '
_cod_database_code 4505116

loop_
_symmetry_equiv_pos_site_id
_symmetry_equiv_pos_as_xyz
1 +X,+Y,+Z
2 -X,-Y,-Z

loop_
_atom_site_label
_atom_site_type_symbol
_atom_site_fract_x
_atom_site_fract_y
_atom_site_fract_z
_atom_site_U_iso_or_equiv
_atom_site_adp_type
_atom_site_occupancy
_atom_site_symmetry_multiplicity
_atom_site_calc_flag
_atom_site_refinement_flags
N(1) N 0.47885(8) 0.38344(9) 0.05771(8) 0.0210(4) Uani 1.00 1 d .
N(2) N 0.46380(9) 0.19183(10) 0.00935(9) 0.0271(4) Uani 1.00 1 d .
N(3) N 0.48463(8) 0.38971(9) 0.55386(8) 0.0217(4) Uani 1.00 1 d .
N(4) N 0.43166(10) 0.20480(10) 0.54022(8) 0.0293(4) Uani 1.00 1 d .
N(5) N 0.87556(8) 0.09135(8) 0.05655(8) 0.0196(4) Uani 1.00 1 d .
N(6) N 0.69769(8) 0.11415(8) 0.08287(8) 0.0193(4) Uani 1.00 1 d .
N(7) N 0.87501(8) 0.09724(9) 0.56797(8) 0.0222(4) Uani 1.00 1 d .
N(8) N 0.69284(8) 0.11185(8) 0.57623(8) 0.0196(4) Uani 1.00 1 d .
C(1) C 0.27865(9) 0.31885(10) -0.11208(9) 0.0167(4) Uani 1.00 1 d .
C(2) C 0.25557(10) 0.37862(11) -0.13110(9) 0.0211(4) Uani 1.00 1 d .
C(3) C 0.18763(10) 0.35845(11) -0.18690(9) 0.0214(5) Uani 1.00 1 d .
C(4) C 0.14344(10) 0.27898(11) -0.22287(9) 0.0200(4) Uani 1.00 1 d .
C(5) C 0.16818(9) 0.21925(11) -0.20337(9) 0.0191(4) Uani 1.00 1 d .
C(6) C 0.12676(10) 0.13824(11) -0.24659(9) 0.0206(4) Uani 1.00 1 d .
C(7) C 0.15385(10) 0.07738(11) -0.23371(10) 0.0227(4) Uani 1.00 1 d .
C(8) C 0.22121(10) 0.09724(11) -0.17741(10) 0.0208(4) Uani 1.00 1 d .
C(9) C 0.26111(9) 0.17787(10) -0.13492(9) 0.0170(4) Uani 1.00 1 d .
C(10) C 0.23370(9) 0.23837(10) -0.14983(9) 0.0171(4) Uani 1.00 1 d .
C(11) C 0.07094(10) 0.23454(11) -0.28399(10) 0.0261(5) Uani 1.00 1 d .
C(12) C 0.06284(10) 0.14097(11) -0.30277(10) 0.0257(5) Uani 1.00 1 d .
C(13) C 0.34694(9) 0.32103(10) -0.05722(9) 0.0162(4) Uani 1.00 1 d .
C(14) C 0.42531(10) 0.35798(10) -0.07264(9) 0.0178(4) Uani 1.00 1 d .
C(15) C 0.43663(10) 0.36169(10) -0.14397(10) 0.0208(4) Uani 1.00 1 d .
C(16) C 0.51022(10) 0.39158(11) -0.15802(10) 0.0238(5) Uani 1.00 1 d .
C(17) C 0.57379(10) 0.41893(11) -0.10020(10) 0.0235(5) Uani 1.00 1 d .
C(18) C 0.56425(10) 0.41667(10) -0.02898(10) 0.0225(5) Uani 1.00 1 d .
C(19) C 0.49007(10) 0.38597(10) -0.01425(9) 0.0183(4) Uani 1.00 1 d .
C(20) C 0.40673(10) 0.38970(10) 0.08223(9) 0.0198(4) Uani 1.00 1 d .
C(21) C 0.39883(11) 0.41965(11) 0.16050(10) 0.0242(5) Uani 1.00 1 d .
C(22) C 0.32729(11) 0.42866(11) 0.18238(10) 0.0271(5) Uani 1.00 1 d .
C(23) C 0.26255(11) 0.41037(11) 0.12767(10) 0.0269(5) Uani 1.00 1 d .
C(24) C 0.26968(10) 0.37861(11) 0.05042(10) 0.0226(5) Uani 1.00 1 d .
C(25) C 0.34021(10) 0.36572(10) 0.02637(9) 0.0173(4) Uani 1.00 1 d .
C(26) C 0.54667(11) 0.40015(13) 0.11428(11) 0.0321(5) Uani 1.00 1 d .
C(27) C 0.33624(9) 0.21579(10) -0.07682(9) 0.0158(4) Uani 1.00 1 d .
C(28) C 0.32863(10) 0.19938(10) -0.00400(9) 0.0200(4) Uani 1.00 1 d .
C(29) C 0.25881(11) 0.19775(11) 0.02561(10) 0.0240(5) Uani 1.00 1 d .
C(30) C 0.25269(12) 0.19397(11) 0.09744(10) 0.0291(5) Uani 1.00 1 d .
C(31) C 0.31723(12) 0.18981(11) 0.13921(11) 0.0308(5) Uani 1.00 1 d .
C(32) C 0.38675(12) 0.18831(11) 0.11088(10) 0.0283(5) Uani 1.00 1 d .
C(33) C 0.39458(11) 0.19374(10) 0.03923(9) 0.0221(5) Uani 1.00 1 d .
C(34) C 0.46426(10) 0.17355(11) -0.06901(10) 0.0240(5) Uani 1.00 1 d .
C(35) C 0.52427(11) 0.14178(12) -0.10605(11) 0.0302(5) Uani 1.00 1 d .
C(36) C 0.52344(12) 0.12422(13) -0.18324(12) 0.0347(6) Uani 1.00 1 d .
C(37) C 0.46570(12) 0.13692(13) -0.22633(11) 0.0323(6) Uani 1.00 1 d .
C(38) C 0.40661(11) 0.16667(11) -0.19056(10) 0.0257(5) Uani 1.00 1 d .
C(39) C 0.40343(9) 0.18495(10) -0.11245(10) 0.0190(4) Uani 1.00 1 d .
C(40) C 0.53199(12) 0.1897(1) 0.05541(12) 0.0387(6) Uani 1.00 1 d .
C(41) C 0.27886(9) 0.32007(10) 0.38763(9) 0.0163(4) Uani 1.00 1 d .
C(42) C 0.25259(10) 0.38168(10) 0.37507(9) 0.0194(4) Uani 1.00 1 d .
C(43) C 0.18854(10) 0.36349(11) 0.31583(9) 0.0212(5) Uani 1.00 1 d .
C(44) C 0.15132(10) 0.28375(11) 0.26928(9) 0.0202(4) Uani 1.00 1 d .
C(45) C 0.17923(10) 0.22220(11) 0.28192(9) 0.0201(4) Uani 1.00 1 d .
C(46) C 0.14192(10) 0.14158(11) 0.23223(10) 0.0232(5) Uani 1.00 1 d .
C(47) C 0.16978(10) 0.07959(11) 0.24172(10) 0.0254(5) Uani 1.00 1 d .
C(48) C 0.23362(10) 0.09805(11) 0.30143(10) 0.0224(4) Uani 1.00 1 d .
C(49) C 0.26892(9) 0.17759(10) 0.35039(9) 0.0174(4) Uani 1.00 1 d .
C(50) C 0.24108(9) 0.23964(10) 0.33913(9) 0.0174(4) Uani 1.00 1 d .
C(51) C 0.08310(11) 0.24109(12) 0.20302(11) 0.0288(5) Uani 1.00 1 d .
C(52) C 0.07727(11) 0.14694(12) 0.17853(10) 0.0282(5) Uani 1.00 1 d .
C(53) C 0.34672(9) 0.32009(10) 0.44206(9) 0.0158(4) Uani 1.00 1 d .
C(54) C 0.42445(9) 0.35387(10) 0.42253(9) 0.0173(4) Uani 1.00 1 d .
C(55) C 0.43269(10) 0.35062(11) 0.34842(10) 0.0218(5) Uani 1.00 1 d .
C(56) C 0.50469(11) 0.37771(12) 0.32986(10) 0.0261(5) Uani 1.00 1 d .
C(57) C 0.57002(11) 0.41048(11) 0.38661(11) 0.0261(5) Uani 1.00 1 d .
C(58) C 0.56384(10) 0.41486(11) 0.46020(10) 0.0236(5) Uani 1.00 1 d .
C(59) C 0.49146(10) 0.38570(10) 0.47914(9) 0.0185(4) Uani 1.00 1 d .
C(60) C 0.41319(10) 0.39356(10) 0.58032(9) 0.0192(4) Uani 1.00 1 d .
C(61) C 0.40827(11) 0.42494(11) 0.65931(10) 0.0247(5) Uani 1.00 1 d .
C(62) C 0.33721(12) 0.43029(11) 0.68407(10) 0.0274(5) Uani 1.00 1 d .
C(63) C 0.26997(11) 0.40756(11) 0.63155(10) 0.0264(5) Uani 1.00 1 d .
C(64) C 0.27445(10) 0.37549(10) 0.55342(10) 0.0213(4) Uani 1.00 1 d .
C(65) C 0.34439(10) 0.36589(10) 0.52646(9) 0.0169(4) Uani 1.00 1 d .
C(66) C 0.55570(11) 0.41244(13) 0.60863(11) 0.0327(5) Uani 1.00 1 d .
C(67) C 0.33234(9) 0.21488(10) 0.42110(9) 0.0166(4) Uani 1.00 1 d .
C(68) C 0.30121(11) 0.19677(10) 0.48734(9) 0.0218(4) Uani 1.00 1 d .
C(69) C 0.22189(11) 0.18746(11) 0.49424(11) 0.0286(5) Uani 1.00 1 d .
C(70) C 0.19386(13) 0.18237(12) 0.55929(12) 0.0359(6) Uani 1.00 1 d .
C(71) C 0.2457(1) 0.18524(12) 0.61823(12) 0.0403(6) Uani 1.00 1 d .
C(72) C 0.3240(1) 0.19150(12) 0.61349(11) 0.0363(6) Uani 1.00 1 d .
C(73) C 0.35308(12) 0.19764(11) 0.54699(10) 0.0265(5) Uani 1.00 1 d .
C(74) C 0.45432(10) 0.18339(11) 0.46696(11) 0.0256(5) Uani 1.00 1 d .
C(75) C 0.52322(12) 0.15874(13) 0.45364(13) 0.0359(6) Uani 1.00 1 d .
C(76) C 0.54397(12) 0.13665(13) 0.38122(13) 0.0403(6) Uani 1.00 1 d .
C(77) C 0.49719(12) 0.13809(13) 0.32019(12) 0.0371(6) Uani 1.00 1 d .
C(78) C 0.42797(11) 0.16301(11) 0.33341(10) 0.0262(5) Uani 1.00 1 d .
C(79) C 0.40600(10) 0.18593(10) 0.40594(10) 0.0190(4) Uani 1.00 1 d .
C(80) C 0.4875(1) 0.2149(1) 0.60534(12) 0.0445(7) Uani 1.00 1 d .
C(81) C 0.91359(9) 0.34826(10) 0.11362(9) 0.0165(4) Uani 1.00 1 d .
C(82) C 0.98545(10) 0.39910(10) 0.15331(9) 0.0185(4) Uani 1.00 1 d .
C(83) C 1.01169(10) 0.47872(10) 0.15134(9) 0.0197(4) Uani 1.00 1 d .
C(84) C 0.96594(10) 0.50563(10) 0.10821(9) 0.0185(4) Uani 1.00 1 d .
C(85) C 0.89309(9) 0.45371(10) 0.06962(9) 0.0174(4) Uani 1.00 1 d .
C(86) C 0.85080(10) 0.48061(10) 0.02264(9) 0.0196(4) Uani 1.00 1 d .
C(87) C 0.78030(10) 0.42879(11) -0.01904(10) 0.0218(5) Uani 1.00 1 d .
C(88) C 0.75157(10) 0.35057(10) -0.01355(9) 0.0198(4) Uani 1.00 1 d .
C(89) C 0.79537(9) 0.32466(10) 0.03180(9) 0.0169(4) Uani 1.00 1 d .
C(90) C 0.86706(9) 0.37817(10) 0.07310(9) 0.0165(4) Uani 1.00 1 d .
C(91) C 0.97595(10) 0.58031(10) 0.08725(10) 0.0222(5) Uani 1.00 1 d .
C(92) C 0.90031(10) 0.56290(11) 0.02955(10) 0.0224(5) Uani 1.00 1 d .
C(93) C 0.87668(9) 0.25700(10) 0.08924(9) 0.0165(4) Uani 1.00 1 d .
C(94) C 0.91813(9) 0.21024(10) 0.02525(9) 0.0174(4) Uani 1.00 1 d .
C(95) C 0.96149(10) 0.24641(11) -0.01806(9) 0.0200(4) Uani 1.00 1 d .
C(96) C 0.99859(10) 0.20275(11) -0.07549(10) 0.0240(5) Uani 1.00 1 d .
C(97) C 0.99203(10) 0.12071(11) -0.09125(10) 0.0255(5) Uani 1.00 1 d .
C(98) C 0.95020(10) 0.08345(11) -0.04889(10) 0.0236(5) Uani 1.00 1 d .
C(99) C 0.91366(9) 0.12750(10) 0.01032(9) 0.0186(4) Uani 1.00 1 d .
C(100) C 0.87624(9) 0.14171(10) 0.13333(9) 0.0183(4) Uani 1.00 1 d .
C(101) C 0.87547(10) 0.11062(11) 0.19126(10) 0.0230(5) Uani 1.00 1 d .
C(102) C 0.87793(10) 0.16145(12) 0.26689(10) 0.0271(5) Uani 1.00 1 d .
C(103) C 0.88030(10) 0.24328(12) 0.28619(10) 0.0264(5) Uani 1.00 1 d .
C(104) C 0.88155(9) 0.27454(11) 0.22913(9) 0.0209(4) Uani 1.00 1 d .
C(105) C 0.87946(9) 0.22490(10) 0.15250(9) 0.0171(4) Uani 1.00 1 d .
C(106) C 0.85665(11) 0.00313(10) 0.03211(11) 0.0270(5) Uani 1.00 1 d .
C(107) C 0.78296(9) 0.25009(10) 0.05394(9) 0.0169(4) Uani 1.00 1 d .
C(108) C 0.73610(9) 0.26173(10) 0.12061(9) 0.0181(4) Uani 1.00 1 d .
C(109) C 0.73220(10) 0.33895(11) 0.17100(10) 0.0217(4) Uani 1.00 1 d .
C(110) C 0.69693(11) 0.34934(11) 0.23635(10) 0.0267(5) Uani 1.00 1 d .
C(111) C 0.66485(11) 0.28150(12) 0.25212(10) 0.0267(5) Uani 1.00 1 d .
C(112) C 0.66566(10) 0.20397(11) 0.20224(10) 0.0233(5) Uani 1.00 1 d .
C(113) C 0.70002(9) 0.19284(10) 0.13555(9) 0.0179(4) Uani 1.00 1 d .
C(114) C 0.70410(9) 0.10308(10) 0.00637(9) 0.0186(4) Uani 1.00 1 d .
C(115) C 0.67066(10) 0.02730(11) -0.05386(10) 0.0237(5) Uani 1.00 1 d .
C(116) C 0.67634(11) 0.01689(11) -0.12950(10) 0.0271(5) Uani 1.00 1 d .
C(117) C 0.71434(10) 0.08165(11) -0.14670(10) 0.0252(5) Uani 1.00 1 d .
C(118) C 0.74777(10) 0.15698(11) -0.08730(9) 0.0210(4) Uani 1.00 1 d .
C(119) C 0.74414(9) 0.16906(10) -0.01063(9) 0.0173(4) Uani 1.00 1 d .
C(120) C 0.66689(11) 0.04398(11) 0.10221(10) 0.0247(5) Uani 1.00 1 d .
C(121) C 0.90981(9) 0.35193(10) 0.61597(9) 0.0166(4) Uani 1.00 1 d .
C(122) C 0.97992(10) 0.40484(10) 0.65762(9) 0.0195(4) Uani 1.00 1 d .
C(123) C 1.00556(10) 0.48366(10) 0.65404(9) 0.0200(4) Uani 1.00 1 d .
C(124) C 0.96148(10) 0.50781(10) 0.60721(9) 0.0195(4) Uani 1.00 1 d .
C(125) C 0.88984(10) 0.45367(10) 0.56630(9) 0.0179(4) Uani 1.00 1 d .
C(126) C 0.84893(10) 0.47742(10) 0.51577(9) 0.0194(4) Uani 1.00 1 d .
C(127) C 0.77987(10) 0.42358(11) 0.47250(10) 0.0215(5) Uani 1.00 1 d .
C(128) C 0.75177(10) 0.34646(10) 0.47951(9) 0.0199(4) Uani 1.00 1 d .
C(129) C 0.79421(9) 0.32332(10) 0.52822(9) 0.0168(4) Uani 1.00 1 d .
C(130) C 0.86408(9) 0.37872(10) 0.57144(9) 0.0172(4) Uani 1.00 1 d .
C(131) C 0.97146(10) 0.58109(10) 0.58404(10) 0.0225(5) Uani 1.00 1 d .
C(132) C 0.89791(10) 0.56039(11) 0.52238(10) 0.0233(5) Uani 1.00 1 d .
C(133) C 0.87444(9) 0.26079(10) 0.59339(9) 0.0164(4) Uani 1.00 1 d .
C(134) C 0.87336(9) 0.23120(10) 0.65869(9) 0.0172(4) Uani 1.00 1 d .
C(135) C 0.87098(10) 0.28248(11) 0.73377(10) 0.0211(4) Uani 1.00 1 d .
C(136) C 0.86448(10) 0.25321(12) 0.79246(10) 0.0261(5) Uani 1.00 1 d .
C(137) C 0.86090(10) 0.17158(12) 0.77580(11) 0.0276(5) Uani 1.00 1 d .
C(138) C 0.86332(10) 0.11928(11) 0.70190(11) 0.0248(5) Uani 1.00 1 d .
C(139) C 0.87006(9) 0.14838(11) 0.64249(10) 0.0199(4) Uani 1.00 1 d .
C(140) C 0.91491(10) 0.13130(10) 0.52137(10) 0.0199(4) Uani 1.00 1 d .
C(141) C 0.95209(10) 0.08567(11) 0.46394(10) 0.0254(5) Uani 1.00 1 d .
C(142) C 0.99449(11) 0.12136(12) 0.42054(10) 0.0273(5) Uani 1.00 1 d .
C(143) C 1.00165(10) 0.20323(12) 0.43376(10) 0.0247(5) Uani 1.00 1 d .
C(144) C 0.96371(10) 0.24815(11) 0.49003(9) 0.0205(4) Uani 1.00 1 d .
C(145) C 0.91939(9) 0.21371(10) 0.53388(9) 0.0177(4) Uani 1.00 1 d .
C(146) C 0.85655(11) 0.00906(11) 0.54560(11) 0.0290(5) Uani 1.00 1 d .
C(147) C 0.78155(9) 0.24950(10) 0.55176(9) 0.0165(4) Uani 1.00 1 d .
C(148) C 0.74908(9) 0.16747(10) 0.48669(9) 0.0172(4) Uani 1.00 1 d .
C(149) C 0.76216(10) 0.15489(11) 0.41162(9) 0.0210(4) Uani 1.00 1 d .
C(150) C 0.73706(11) 0.07808(11) 0.35227(10) 0.0267(5) Uani 1.00 1 d .
C(151) C 0.69822(11) 0.01266(12) 0.36788(11) 0.0302(5) Uani 1.00 1 d .
C(152) C 0.68235(10) 0.02334(11) 0.44116(10) 0.0259(5) Uani 1.00 1 d .
C(153) C 0.70763(9) 0.10046(10) 0.50155(9) 0.0189(4) Uani 1.00 1 d .
C(154) C 0.69235(9) 0.19008(10) 0.62762(9) 0.0182(4) Uani 1.00 1 d .
C(155) C 0.65453(10) 0.20043(11) 0.69206(10) 0.0230(5) Uani 1.00 1 d .
C(156) C 0.65234(10) 0.27765(12) 0.74205(10) 0.0254(5) Uani 1.00 1 d .
C(157) C 0.68578(10) 0.34596(11) 0.72773(10) 0.0244(5) Uani 1.00 1 d .
C(158) C 0.72396(10) 0.33630(10) 0.66393(9) 0.0205(4) Uani 1.00 1 d .
C(159) C 0.72963(9) 0.25968(10) 0.61409(9) 0.0173(4) Uani 1.00 1 d .
C(160) C 0.66163(11) 0.04161(11) 0.59525(11) 0.0279(5) Uani 1.00 1 d .
H(1) H 0.2850 0.4339 -0.1067 0.025 Uiso 1.00 1 c R
H(2) H 0.1730 0.4003 -0.1995 0.028 Uiso 1.00 1 c R
H(3) H 0.1274 0.0217 -0.2623 0.025 Uiso 1.00 1 c R
H(4) H 0.2389 0.0547 -0.1687 0.025 Uiso 1.00 1 c R
H(5) H 0.0260 0.2508 -0.2653 0.030 Uiso 1.00 1 c R
H(6) H 0.0783 0.2455 -0.3290 0.030 Uiso 1.00 1 c R
H(7) H 0.0129 0.1169 -0.2944 0.030 Uiso 1.00 1 c R
H(8) H 0.0694 0.1129 -0.3545 0.029 Uiso 1.00 1 c R
H(9) H 0.3929 0.3432 -0.1836 0.025 Uiso 1.00 1 c R
H(10) H 0.5171 0.3932 -0.2071 0.030 Uiso 1.00 1 c R
H(11) H 0.6244 0.4400 -0.1094 0.028 Uiso 1.00 1 c R
H(12) H 0.6083 0.4358 0.0105 0.026 Uiso 1.00 1 c R
H(13) H 0.4431 0.4336 0.1986 0.028 Uiso 1.00 1 c R
H(14) H 0.3224 0.4474 0.2355 0.032 Uiso 1.00 1 c R
H(15) H 0.2143 0.4199 0.1429 0.033 Uiso 1.00 1 c R
H(16) H 0.2251 0.3645 0.0127 0.027 Uiso 1.00 1 c R
H(20) H 0.2142 0.1996 -0.0041 0.026 Uiso 1.00 1 c R
H(21) H 0.2047 0.1942 0.1171 0.034 Uiso 1.00 1 c R
H(22) H 0.3136 0.1875 0.1885 0.037 Uiso 1.00 1 c R
H(23) H 0.4305 0.1844 0.1401 0.033 Uiso 1.00 1 c R
H(24) H 0.5652 0.1334 -0.0768 0.038 Uiso 1.00 1 c R
H(25) H 0.5635 0.1019 -0.2074 0.045 Uiso 1.00 1 c R
H(26) H 0.4663 0.1255 -0.2796 0.042 Uiso 1.00 1 c R
H(27) H 0.3667 0.1760 -0.2200 0.032 Uiso 1.00 1 c R
H(31) H 0.2774 0.4372 0.4064 0.022 Uiso 1.00 1 c R
H(32) H 0.1715 0.4069 0.3084 0.027 Uiso 1.00 1 c R
H(33) H 0.1467 0.0244 0.2082 0.027 Uiso 1.00 1 c R
H(34) H 0.2520 0.0548 0.3079 0.026 Uiso 1.00 1 c R
H(35) H 0.0361 0.2542 0.2188 0.034 Uiso 1.00 1 c R
H(36) H 0.0942 0.2569 0.1611 0.033 Uiso 1.00 1 c R
H(37) H 0.0276 0.1203 0.1852 0.031 Uiso 1.00 1 c R
H(38) H 0.0843 0.1226 0.1264 0.031 Uiso 1.00 1 c R
H(39) H 0.3876 0.3295 0.3099 0.027 Uiso 1.00 1 c R
H(40) H 0.5094 0.3737 0.2788 0.035 Uiso 1.00 1 c R
H(41) H 0.6194 0.4306 0.3745 0.034 Uiso 1.00 1 c R
H(42) H 0.6090 0.4377 0.4987 0.028 Uiso 1.00 1 c R
H(43) H 0.4543 0.4424 0.6960 0.028 Uiso 1.00 1 c R
H(44) H 0.3346 0.4497 0.7377 0.032 Uiso 1.00 1 c R
H(45) H 0.2217 0.4145 0.6487 0.031 Uiso 1.00 1 c R
H(46) H 0.2280 0.3587 0.5172 0.025 Uiso 1.00 1 c R
H(50) H 0.1866 0.1846 0.4525 0.034 Uiso 1.00 1 c R
H(51) H 0.1399 0.1768 0.5631 0.042 Uiso 1.00 1 c R
H(52) H 0.2271 0.1831 0.6637 0.046 Uiso 1.00 1 c R
H(53) H 0.3585 0.1915 0.6544 0.042 Uiso 1.00 1 c R
H(54) H 0.5565 0.1579 0.4949 0.043 Uiso 1.00 1 c R
H(55) H 0.5912 0.1202 0.3727 0.048 Uiso 1.00 1 c R
H(56) H 0.5112 0.1215 0.2700 0.042 Uiso 1.00 1 c R
H(57) H 0.3961 0.1654 0.2921 0.029 Uiso 1.00 1 c R
H(61) H 1.0177 0.3808 0.1823 0.022 Uiso 1.00 1 c R
H(62) H 1.0608 0.5131 0.1801 0.022 Uiso 1.00 1 c R
H(63) H 0.7498 0.4449 -0.0515 0.028 Uiso 1.00 1 c R
H(64) H 0.7021 0.3164 -0.0415 0.023 Uiso 1.00 1 c R
H(65) H 1.0212 0.5869 0.0635 0.027 Uiso 1.00 1 c R
H(66) H 0.9800 0.6283 0.1318 0.027 Uiso 1.00 1 c R
H(67) H 0.9135 0.5607 -0.0191 0.029 Uiso 1.00 1 c R
H(68) H 0.8731 0.6042 0.0490 0.029 Uiso 1.00 1 c R
H(69) H 0.9655 0.3025 -0.0079 0.024 Uiso 1.00 1 c R
H(70) H 1.0286 0.2288 -0.1038 0.030 Uiso 1.00 1 c R
H(71) H 1.0163 0.0899 -0.1312 0.030 Uiso 1.00 1 c R
H(72) H 0.9457 0.0270 -0.0602 0.028 Uiso 1.00 1 c R
H(73) H 0.8736 0.0544 0.1784 0.029 Uiso 1.00 1 c R
H(74) H 0.8778 0.1396 0.3057 0.033 Uiso 1.00 1 c R
H(75) H 0.8817 0.2777 0.3383 0.029 Uiso 1.00 1 c R
H(76) H 0.8834 0.3308 0.2422 0.024 Uiso 1.00 1 c R
H(80) H 0.7542 0.3854 0.1600 0.026 Uiso 1.00 1 c R
H(81) H 0.6950 0.4024 0.2700 0.032 Uiso 1.00 1 c R
H(82) H 0.6422 0.2882 0.2977 0.033 Uiso 1.00 1 c R
H(83) H 0.6423 0.1576 0.2129 0.029 Uiso 1.00 1 c R
H(84) H 0.6443 -0.0174 -0.0423 0.027 Uiso 1.00 1 c R
H(85) H 0.6535 -0.0348 -0.1698 0.029 Uiso 1.00 1 c R
H(86) H 0.7179 0.0747 -0.1987 0.028 Uiso 1.00 1 c R
H(87) H 0.7738 0.2015 -0.0993 0.024 Uiso 1.00 1 c R
H(91) H 1.0113 0.3885 0.6892 0.023 Uiso 1.00 1 c R
H(92) H 1.0534 0.5196 0.6844 0.022 Uiso 1.00 1 c R
H(93) H 0.7502 0.4378 0.4378 0.028 Uiso 1.00 1 c R
H(94) H 0.7036 0.3107 0.4498 0.024 Uiso 1.00 1 c R
H(95) H 0.9729 0.6294 0.6273 0.027 Uiso 1.00 1 c R
H(96) H 1.0182 0.5883 0.5626 0.028 Uiso 1.00 1 c R
H(97) H 0.8692 0.6008 0.5387 0.030 Uiso 1.00 1 c R
H(98) H 0.9135 0.5572 0.4743 0.030 Uiso 1.00 1 c R
H(99) H 0.8740 0.3386 0.7446 0.024 Uiso 1.00 1 c R
H(100) H 0.8631 0.2890 0.8434 0.030 Uiso 1.00 1 c R
H(101) H 0.8559 0.1506 0.8152 0.035 Uiso 1.00 1 c R
H(102) H 0.8607 0.0633 0.6911 0.031 Uiso 1.00 1 c R
H(103) H 0.9477 0.0296 0.4545 0.030 Uiso 1.00 1 c R
H(104) H 1.0190 0.0896 0.3815 0.033 Uiso 1.00 1 c R
H(105) H 1.0323 0.2281 0.4051 0.031 Uiso 1.00 1 c R
H(106) H 0.9679 0.3040 0.4987 0.024 Uiso 1.00 1 c R
H(110) H 0.7888 0.2001 0.4010 0.024 Uiso 1.00 1 c R
H(111) H 0.7470 0.0708 0.3016 0.029 Uiso 1.00 1 c R
H(112) H 0.6818 -0.0402 0.3279 0.032 Uiso 1.00 1 c R
H(113) H 0.6546 -0.0218 0.4513 0.029 Uiso 1.00 1 c R
H(114) H 0.6302 0.1536 0.7015 0.029 Uiso 1.00 1 c R
H(115) H 0.6271 0.2835 0.7860 0.031 Uiso 1.00 1 c R
H(116) H 0.6830 0.3988 0.7611 0.029 Uiso 1.00 1 c R
H(117) H 0.7472 0.3832 0.6541 0.024 Uiso 1.00 1 c R
H(17) H 0.5647 0.4574 0.1429 0.039 Uiso 1.00 1 c R
H(18) H 0.5326 0.3733 0.1482 0.038 Uiso 1.00 1 c R
H(58) H 0.5385 0.2401 0.6002 0.052 Uiso 1.00 1 c R
H(60) H 0.4733 0.2485 0.6516 0.053 Uiso 1.00 1 c R
H(47) H 0.5748 0.4703 0.6301 0.039 Uiso 1.00 1 c R
H(49) H 0.5445 0.3935 0.6486 0.038 Uiso 1.00 1 c R
H(29) H 0.5340 0.2235 0.1079 0.046 Uiso 1.00 1 c R
H(30) H 0.5286 0.1351 0.0508 0.047 Uiso 1.00 1 c R
H(28) H 0.5780 0.2091 0.0375 0.047 Uiso 1.00 1 c R
H(19) H 0.5871 0.3804 0.0886 0.038 Uiso 1.00 1 c R
H(48) H 0.5942 0.3885 0.5830 0.038 Uiso 1.00 1 c R
H(59) H 0.4869 0.1629 0.6069 0.052 Uiso 1.00 1 c R
H(77) H 0.9028 -0.0136 0.0401 0.033 Uiso 1.00 1 c R
H(78) H 0.8197 -0.0133 0.0612 0.033 Uiso 1.00 1 c R
H(79) H 0.8351 -0.0216 -0.0210 0.033 Uiso 1.00 1 c R
H(89) H 0.6114 0.0326 0.0959 0.030 Uiso 1.00 1 c R
H(90) H 0.6822 -0.0022 0.0692 0.030 Uiso 1.00 1 c R
H(88) H 0.6870 0.0558 0.1542 0.030 Uiso 1.00 1 c R
H(107) H 0.9019 -0.0065 0.5585 0.035 Uiso 1.00 1 c R
H(108) H 0.8164 -0.0069 0.5720 0.035 Uiso 1.00 1 c R
H(109) H 0.8393 -0.0171 0.4916 0.035 Uiso 1.00 1 c R
H(118) H 0.6784 0.0545 0.6482 0.034 Uiso 1.00 1 c R
H(119) H 0.6061 0.0280 0.5852 0.034 Uiso 1.00 1 c R
H(120) H 0.6799 -0.0036 0.5647 0.034 Uiso 1.00 1 c R

loop_
_atom_site_aniso_label
_atom_site_aniso_U_11
_atom_site_aniso_U_22
_atom_site_aniso_U_33
_atom_site_aniso_U_12
_atom_site_aniso_U_13
_atom_site_aniso_U_23
N(1) 0.0194(7) 0.0252(8) 0.0165(7) 0.0050(6) -0.0029(6) 0.0073(6)
N(2) 0.0233(8) 0.0301(9) 0.0279(8) 0.0079(7) -0.0042(6) 0.0118(7)
N(3) 0.0189(7) 0.0253(8) 0.0190(7) 0.0040(6) -0.0032(6) 0.0081(6)
N(4) 0.0358(9) 0.0305(9) 0.0206(8) 0.0049(7) -0.0079(7) 0.0126(7)
N(5) 0.0193(7) 0.0154(7) 0.0248(8) 0.0041(6) 0.0047(6) 0.0084(6)
N(6) 0.0200(7) 0.0162(7) 0.0216(7) 0.0031(6) 0.0033(6) 0.0080(6)
N(7) 0.0220(8) 0.0148(7) 0.0294(8) 0.0042(6) 0.0020(6) 0.0087(6)
N(8) 0.0197(7) 0.0147(7) 0.0231(7) 0.0027(6) 0.0031(6) 0.0069(6)
C(1) 0.0161(8) 0.0193(9) 0.0145(8) 0.0057(7) 0.0028(6) 0.0055(7)
C(2) 0.0224(9) 0.0186(9) 0.0218(9) 0.0057(7) 0.0014(7) 0.0073(7)
C(3) 0.0233(9) 0.0248(10) 0.0213(9) 0.0133(8) 0.0044(7) 0.0105(7)
C(4) 0.0193(9) 0.0253(10) 0.0170(8) 0.0111(7) 0.0037(7) 0.0068(7)
C(5) 0.0147(8) 0.0227(9) 0.0193(8) 0.0066(7) 0.0043(6) 0.0061(7)
C(6) 0.0148(8) 0.0251(9) 0.0194(8) 0.0033(7) 0.0008(7) 0.0069(7)
C(7) 0.0196(9) 0.0183(9) 0.0243(9) -0.0001(7) -0.0006(7) 0.0049(7)
C(8) 0.0186(9) 0.0198(9) 0.0242(9) 0.0040(7) 0.0019(7) 0.0094(7)
C(9) 0.0145(8) 0.0176(9) 0.0176(8) 0.0025(7) 0.0018(6) 0.0061(7)
C(10) 0.0154(8) 0.0189(9) 0.0159(8) 0.0042(7) 0.0027(6) 0.0057(7)
C(11) 0.0205(9) 0.0316(11) 0.0238(9) 0.0122(8) -0.0002(7) 0.0055(8)
C(12) 0.0169(9) 0.0309(10) 0.0251(9) 0.0048(8) -0.0020(7) 0.0076(8)
C(13) 0.0175(8) 0.0150(8) 0.0153(8) 0.0030(7) -0.0004(6) 0.0059(7)
C(14) 0.0179(8) 0.0133(8) 0.0207(8) 0.0030(7) 0.0022(7) 0.0056(7)
C(15) 0.0214(9) 0.0209(9) 0.0201(9) 0.0056(7) 0.0014(7) 0.0080(7)
C(16) 0.0268(10) 0.0258(10) 0.0233(9) 0.0076(8) 0.0094(7) 0.0133(8)
C(17) 0.0195(9) 0.0204(9) 0.0311(10) 0.0042(7) 0.0061(7) 0.0106(8)
C(18) 0.0172(9) 0.0193(9) 0.0279(9) 0.0031(7) -0.0016(7) 0.0070(7)
C(19) 0.0188(8) 0.0143(8) 0.0211(8) 0.0038(7) 0.0005(7) 0.0068(7)
C(20) 0.0245(9) 0.0145(8) 0.0189(8) 0.0039(7) 0.0010(7) 0.0058(7)
C(21) 0.0342(10) 0.0198(9) 0.0168(8) 0.0049(8) -0.0003(7) 0.0067(7)
C(22) 0.0405(11) 0.0215(10) 0.0195(9) 0.0087(8) 0.0089(8) 0.0067(7)
C(23) 0.0309(10) 0.0260(10) 0.0259(10) 0.0109(8) 0.0114(8) 0.0092(8)
C(24) 0.0235(9) 0.0226(9) 0.0222(9) 0.0067(7) 0.0040(7) 0.0086(7)
C(25) 0.0207(9) 0.0135(8) 0.0174(8) 0.0025(7) 0.0018(7) 0.0068(7)
C(26) 0.0269(10) 0.0427(12) 0.0262(10) 0.0087(9) -0.0057(8) 0.0143(9)
C(27) 0.0163(8) 0.0145(8) 0.0154(8) 0.0030(6) 0.0000(6) 0.0056(6)
C(28) 0.0257(9) 0.0148(8) 0.0171(8) 0.0022(7) 0.0028(7) 0.0053(7)
C(29) 0.0272(10) 0.0200(9) 0.0233(9) 0.0039(8) 0.0032(7) 0.0078(7)
C(30) 0.0381(11) 0.0226(10) 0.0248(10) 0.0043(8) 0.0091(8) 0.0083(8)
C(31) 0.0481(12) 0.0220(10) 0.0209(9) 0.0070(9) 0.0052(8) 0.0079(8)
C(32) 0.0391(11) 0.0223(10) 0.0216(9) 0.0081(8) -0.0039(8) 0.0075(8)
C(33) 0.0330(10) 0.0146(8) 0.0175(8) 0.0057(7) -0.0004(7) 0.0055(7)
C(34) 0.0200(9) 0.0222(9) 0.0295(10) 0.0040(7) 0.0005(7) 0.0108(8)
C(35) 0.0219(10) 0.0321(11) 0.0417(12) 0.0102(8) 0.0031(8) 0.0184(9)
C(36) 0.0313(11) 0.0397(12) 0.0415(12) 0.0155(9) 0.0159(9) 0.0199(10)
C(37) 0.0344(11) 0.0387(12) 0.0308(11) 0.0148(9) 0.0141(9) 0.0168(9)
C(38) 0.0252(10) 0.0248(10) 0.0288(10) 0.0076(8) 0.0069(8) 0.0111(8)
C(39) 0.0154(8) 0.0152(8) 0.0259(9) 0.0024(7) 0.0016(7) 0.0083(7)
C(40) 0.0321(11) 0.046(1) 0.0379(12) 0.0144(10) -0.0076(9) 0.0158(10)
C(41) 0.0150(8) 0.0183(9) 0.0154(8) 0.0043(7) 0.0037(6) 0.0059(7)
C(42) 0.0211(9) 0.0170(9) 0.0187(8) 0.0052(7) 0.0031(7) 0.0050(7)
C(43) 0.0229(9) 0.0231(9) 0.0219(9) 0.0117(7) 0.0040(7) 0.0103(7)
C(44) 0.0175(8) 0.0276(10) 0.0168(8) 0.0104(7) 0.0029(7) 0.0075(7)
C(45) 0.0169(8) 0.0231(9) 0.0199(8) 0.0068(7) 0.0031(7) 0.0067(7)
C(46) 0.0175(9) 0.0243(10) 0.0227(9) 0.0043(7) -0.0017(7) 0.0045(7)
C(47) 0.0226(9) 0.0200(9) 0.0255(9) 0.0023(7) -0.0020(7) 0.0022(7)
C(48) 0.0227(9) 0.0168(9) 0.0253(9) 0.0051(7) 0.0007(7) 0.0059(7)
C(49) 0.0156(8) 0.0180(9) 0.0174(8) 0.0043(7) 0.0020(6) 0.0053(7)
C(50) 0.0154(8) 0.0196(9) 0.0160(8) 0.0050(7) 0.0025(6) 0.0050(7)
C(51) 0.0226(10) 0.0330(11) 0.0278(10) 0.0133(8) -0.0038(8) 0.0060(8)
C(52) 0.0191(9) 0.0322(11) 0.0266(10) 0.0056(8) -0.0044(7) 0.0055(8)
C(53) 0.0158(8) 0.0153(8) 0.0162(8) 0.0039(7) 0.0016(6) 0.0062(7)
C(54) 0.0182(8) 0.0145(8) 0.0195(8) 0.0043(7) 0.0033(7) 0.0067(7)
C(55) 0.0220(9) 0.0245(10) 0.0213(9) 0.0074(7) 0.0026(7) 0.0107(7)
C(56) 0.0283(10) 0.0322(11) 0.0259(10) 0.0122(8) 0.0105(8) 0.0170(8)
C(57) 0.0209(9) 0.0249(10) 0.0385(11) 0.0081(8) 0.0104(8) 0.0167(8)
C(58) 0.0166(9) 0.0209(9) 0.0324(10) 0.0030(7) 0.0012(7) 0.0105(8)
C(59) 0.0183(8) 0.0155(9) 0.0226(9) 0.0047(7) 0.0025(7) 0.0081(7)
C(60) 0.0235(9) 0.0143(8) 0.0189(8) 0.0034(7) 0.0009(7) 0.0066(7)
C(61) 0.0326(10) 0.0196(9) 0.0166(9) 0.0018(8) -0.0034(7) 0.0049(7)
C(62) 0.0409(11) 0.0218(10) 0.0162(9) 0.0056(8) 0.0069(8) 0.0046(7)
C(63) 0.0316(10) 0.0232(10) 0.0228(9) 0.0075(8) 0.0098(8) 0.0058(8)
C(64) 0.0241(9) 0.0186(9) 0.0190(9) 0.0039(7) 0.0032(7) 0.0057(7)
C(65) 0.0212(9) 0.0132(8) 0.0158(8) 0.0041(7) 0.0024(6) 0.0053(6)
C(66) 0.0255(10) 0.0427(13) 0.0279(10) 0.0065(9) -0.0057(8) 0.0140(9)
C(67) 0.0171(8) 0.0145(8) 0.0166(8) 0.0024(7) 0.0017(6) 0.0053(7)
C(68) 0.0325(10) 0.0130(8) 0.0187(8) 0.0038(7) 0.0080(7) 0.0051(7)
C(69) 0.0325(11) 0.0198(9) 0.0321(10) 0.0040(8) 0.0146(8) 0.0082(8)
C(70) 0.0445(13) 0.0235(10) 0.0366(11) 0.0035(9) 0.0211(10) 0.0082(9)
C(71) 0.064(2) 0.0239(11) 0.0268(11) 0.0011(10) 0.0215(10) 0.0056(9)
C(72) 0.060(2) 0.0223(10) 0.0230(10) 0.0029(10) 0.0037(9) 0.0091(8)
C(73) 0.0401(11) 0.0169(9) 0.0186(9) 0.0019(8) 0.0021(8) 0.0058(7)
C(74) 0.0220(9) 0.0169(9) 0.0357(10) 0.0039(7) -0.0022(8) 0.0095(8)
C(75) 0.0258(10) 0.0344(12) 0.0482(13) 0.0105(9) -0.0032(9) 0.0167(10)
C(76) 0.0225(10) 0.0383(13) 0.059(1) 0.0136(9) 0.0033(10) 0.0143(11)
C(77) 0.0305(11) 0.0370(12) 0.0389(12) 0.0101(9) 0.0164(9) 0.0063(10)
C(78) 0.0234(9) 0.0270(10) 0.0258(10) 0.0057(8) 0.0060(8) 0.0075(8)
C(79) 0.0176(8) 0.0141(8) 0.0238(9) 0.0026(7) 0.0011(7) 0.0066(7)
C(80) 0.050(1) 0.045(1) 0.0352(12) 0.0030(11) -0.0145(10) 0.0201(11)
C(81) 0.0189(8) 0.0163(8) 0.0150(8) 0.0046(7) 0.0048(6) 0.0061(7)
C(82) 0.0202(9) 0.0185(9) 0.0177(8) 0.0052(7) 0.0032(7) 0.0075(7)
C(83) 0.0200(9) 0.0172(9) 0.0170(8) 0.0004(7) 0.0025(7) 0.0034(7)
C(84) 0.0216(9) 0.0144(8) 0.0193(8) 0.0056(7) 0.0077(7) 0.0051(7)
C(85) 0.0185(8) 0.0158(8) 0.0188(8) 0.0058(7) 0.0062(7) 0.0061(7)
C(86) 0.0211(9) 0.0192(9) 0.0220(9) 0.0083(7) 0.0081(7) 0.0094(7)
C(87) 0.0216(9) 0.0243(10) 0.0255(9) 0.0101(7) 0.0046(7) 0.0138(8)
C(88) 0.0174(8) 0.0197(9) 0.0217(9) 0.0050(7) 0.0020(7) 0.0072(7)
C(89) 0.0172(8) 0.0161(8) 0.0177(8) 0.0050(7) 0.0041(6) 0.0060(7)
C(90) 0.0170(8) 0.0162(8) 0.0166(8) 0.0056(7) 0.0038(6) 0.0058(7)
C(91) 0.0226(9) 0.0171(9) 0.0285(9) 0.0046(7) 0.0080(7) 0.0103(7)
C(92) 0.0245(9) 0.0216(9) 0.0263(9) 0.0085(7) 0.0090(7) 0.0129(8)
C(93) 0.0155(8) 0.0147(8) 0.0172(8) 0.0025(6) 0.0006(6) 0.0050(7)
C(94) 0.0164(8) 0.0165(8) 0.0181(8) 0.0046(7) -0.0007(6) 0.0058(7)
C(95) 0.0208(9) 0.0194(9) 0.0201(8) 0.0051(7) 0.0020(7) 0.0082(7)
C(96) 0.0218(9) 0.0281(10) 0.0242(9) 0.0056(8) 0.0063(7) 0.0122(8)
C(97) 0.0248(9) 0.0289(10) 0.0228(9) 0.0125(8) 0.0076(7) 0.0062(8)
C(98) 0.0232(9) 0.0188(9) 0.0272(9) 0.0080(7) 0.0028(7) 0.0060(7)
C(99) 0.0151(8) 0.0178(9) 0.0217(8) 0.0030(7) -0.0015(7) 0.0075(7)
C(100) 0.0111(8) 0.0213(9) 0.0230(9) 0.0022(7) -0.0004(6) 0.0105(7)
C(101) 0.0171(8) 0.0243(10) 0.0309(10) 0.0014(7) 0.0001(7) 0.0169(8)
C(102) 0.0216(9) 0.0341(11) 0.0277(10) -0.0022(8) -0.0015(7) 0.0204(9)
C(103) 0.0222(9) 0.0325(11) 0.0182(9) -0.0043(8) -0.0004(7) 0.0092(8)
C(104) 0.0163(8) 0.0219(9) 0.0214(9) 0.0000(7) 0.0003(7) 0.0079(7)
C(105) 0.0121(8) 0.0188(9) 0.0199(8) 0.0010(6) 0.0000(6) 0.0090(7)
C(106) 0.0281(10) 0.0167(9) 0.0369(11) 0.0056(8) 0.0074(8) 0.0108(8)
C(107) 0.0160(8) 0.0165(9) 0.0173(8) 0.0043(7) 0.0011(6) 0.0057(7)
C(108) 0.0138(8) 0.0198(9) 0.0198(8) 0.0044(7) 0.0018(6) 0.0068(7)
C(109) 0.0218(9) 0.0190(9) 0.0237(9) 0.0060(7) 0.0049(7) 0.0068(7)
C(110) 0.0317(10) 0.0237(10) 0.0230(9) 0.0099(8) 0.0092(8) 0.0043(8)
C(111) 0.0265(10) 0.0322(11) 0.0236(9) 0.0099(8) 0.0099(8) 0.0107(8)
C(112) 0.0205(9) 0.0264(10) 0.0256(9) 0.0062(8) 0.0059(7) 0.0124(8)
C(113) 0.0141(8) 0.0182(9) 0.0199(8) 0.0037(7) 0.0010(6) 0.0061(7)
C(114) 0.0153(8) 0.0182(9) 0.0212(8) 0.0059(7) 0.0001(7) 0.0060(7)
C(115) 0.0228(9) 0.0167(9) 0.0271(9) 0.0013(7) 0.0009(7) 0.0058(7)
C(116) 0.0266(10) 0.0193(9) 0.0256(9) 0.0017(8) -0.0002(8) 0.0003(8)
C(117) 0.0252(9) 0.0270(10) 0.0188(9) 0.0056(8) 0.0021(7) 0.0042(7)
C(118) 0.0194(9) 0.0213(9) 0.0207(9) 0.0042(7) 0.0027(7) 0.0066(7)
C(119) 0.0137(8) 0.0165(9) 0.0208(8) 0.0046(7) 0.0003(6) 0.0062(7)
C(120) 0.0256(10) 0.0201(9) 0.0301(10) 0.0046(7) 0.0053(8) 0.0120(8)
C(121) 0.0179(8) 0.0160(8) 0.0158(8) 0.0048(7) 0.0043(6) 0.0055(7)
C(122) 0.0201(9) 0.0195(9) 0.0179(8) 0.0046(7) 0.0020(7) 0.0065(7)
C(123) 0.0195(9) 0.0170(9) 0.0185(8) 0.0006(7) 0.0023(7) 0.0033(7)
C(124) 0.0224(9) 0.0152(8) 0.0193(8) 0.0045(7) 0.0080(7) 0.0043(7)
C(125) 0.0216(9) 0.0159(8) 0.0168(8) 0.0069(7) 0.0073(7) 0.0052(7)
C(126) 0.0227(9) 0.0190(9) 0.0213(8) 0.0098(7) 0.0090(7) 0.0098(7)
C(127) 0.0222(9) 0.0259(10) 0.0220(9) 0.0112(8) 0.0050(7) 0.0126(7)
C(128) 0.0174(8) 0.0213(9) 0.0201(8) 0.0050(7) 0.0026(7) 0.0070(7)
C(129) 0.0184(8) 0.0154(8) 0.0158(8) 0.0056(7) 0.0038(6) 0.0039(6)
C(130) 0.0189(8) 0.0165(8) 0.0159(8) 0.0057(7) 0.0044(6) 0.0050(7)
C(131) 0.0230(9) 0.0174(9) 0.0281(9) 0.0048(7) 0.0084(7) 0.0092(7)
C(132) 0.0269(10) 0.0216(9) 0.0272(9) 0.0101(8) 0.0105(7) 0.0129(8)
C(133) 0.0151(8) 0.0148(8) 0.0172(8) 0.0025(6) -0.0010(6) 0.0052(7)
C(134) 0.0118(8) 0.0188(9) 0.0213(8) 0.0019(6) -0.0002(6) 0.0096(7)
C(135) 0.0164(8) 0.0223(9) 0.0227(9) 0.0012(7) -0.0006(7) 0.0092(7)
C(136) 0.0204(9) 0.0330(11) 0.0222(9) -0.0001(8) 0.0015(7) 0.0116(8)
C(137) 0.0190(9) 0.0379(11) 0.0313(10) 0.0016(8) 0.0020(8) 0.0231(9)
C(138) 0.0172(9) 0.0249(10) 0.0361(10) 0.0020(7) 0.0014(7) 0.0184(8)
C(139) 0.0120(8) 0.0221(9) 0.0262(9) 0.0027(7) -0.0007(7) 0.0113(7)
C(140) 0.0155(8) 0.0198(9) 0.0228(9) 0.0042(7) -0.0008(7) 0.0072(7)
C(141) 0.0251(9) 0.0209(10) 0.0283(10) 0.0107(8) 0.0014(8) 0.0050(8)
C(142) 0.0262(10) 0.0319(11) 0.0238(9) 0.0168(8) 0.0047(7) 0.0052(8)
C(143) 0.0230(9) 0.0315(11) 0.0229(9) 0.0099(8) 0.0054(7) 0.0121(8)
C(144) 0.0202(9) 0.0197(9) 0.0210(9) 0.0058(7) 0.0014(7) 0.0070(7)
C(145) 0.0154(8) 0.0179(9) 0.0180(8) 0.0043(7) -0.0007(6) 0.0052(7)
C(146) 0.0277(10) 0.0177(9) 0.0419(11) 0.0060(8) 0.0048(8) 0.0118(8)
C(147) 0.0154(8) 0.0160(8) 0.0176(8) 0.0035(7) 0.0012(6) 0.0064(7)
C(148) 0.0146(8) 0.0151(8) 0.0197(8) 0.0052(7) -0.0003(6) 0.0040(7)
C(149) 0.0182(8) 0.0213(9) 0.0211(9) 0.0045(7) 0.0015(7) 0.0060(7)
C(150) 0.0275(10) 0.0268(10) 0.0196(9) 0.0062(8) 0.0042(7) 0.0019(8)
C(151) 0.0292(10) 0.0224(10) 0.0277(10) 0.0041(8) 0.0021(8) -0.0015(8)
C(152) 0.0242(10) 0.0177(9) 0.0293(10) 0.0015(7) 0.0022(8) 0.0041(8)
C(153) 0.0152(8) 0.0190(9) 0.0211(9) 0.0046(7) 0.0002(7) 0.0063(7)
C(154) 0.0147(8) 0.0188(9) 0.0203(8) 0.0049(7) 0.0002(6) 0.0066(7)
C(155) 0.0216(9) 0.0256(10) 0.0243(9) 0.0053(8) 0.0043(7) 0.0126(8)
C(156) 0.0248(9) 0.0332(11) 0.0201(9) 0.0106(8) 0.0074(7) 0.0100(8)
C(157) 0.0277(10) 0.0242(10) 0.0200(9) 0.0119(8) 0.0051(7) 0.0036(7)
C(158) 0.0206(9) 0.0183(9) 0.0224(9) 0.0057(7) 0.0025(7) 0.0073(7)
C(159) 0.0153(8) 0.0178(9) 0.0172(8) 0.0040(7) 0.0005(6) 0.0053(7)
C(160) 0.0283(10) 0.0206(10) 0.0361(11) 0.0044(8) 0.0068(8) 0.0130(8)

loop_
_atom_type_symbol
_atom_type_description
_atom_type_scat_dispersion_real
_atom_type_scat_dispersion_imag
_atom_type_scat_source
C C 0.003 0.002
;
International Tables for Crystallography
(1992, Vol. C, Tables 4.2.6.8 and 6.1.1.4)
;
H H 0.000 0.000
;
International Tables for Crystallography
(1992, Vol. C, Table 6.1.1.4)
;
N N 0.006 0.003
;
International Tables for Crystallography
(1992, Vol. C, Tables 4.2.6.8 and 6.1.1.4)
;

loop_
_geom_angle_atom_site_label_1
_geom_angle_atom_site_label_2
_geom_angle_atom_site_label_3
_geom_angle
N(1) C(19) C(14) 119.1(2)
N(1) C(19) C(18) 121.6(1)
C(20) N(1) C(19) 118.7(2)
C(26) N(1) C(19) 119.2(1)
N(1) C(20) C(21) 122.3(2)
N(1) C(20) C(25) 118.6(1)
C(26) N(1) C(20) 119.2(1)
N(2) C(33) C(28) 119.8(2)
N(2) C(33) C(32) 121.7(2)
C(34) N(2) C(33) 120.3(2)
C(40) N(2) C(33) 119.4(2)
N(2) C(34) C(35) 121.1(2)
N(2) C(34) C(39) 119.5(2)
C(40) N(2) C(34) 118.7(2)
N(3) C(59) C(54) 119.7(2)
N(3) C(59) C(58) 121.0(1)
C(60) N(3) C(59) 119.3(2)
C(66) N(3) C(59) 118.7(1)
N(3) C(60) C(61) 121.8(1)
N(3) C(60) C(65) 119.1(1)
C(66) N(3) C(60) 119.8(1)
C(74) N(4) C(73) 119.7(1)
N(4) C(73) C(68) 119.6(2)
N(4) C(73) C(72) 121.5(2)
C(80) N(4) C(73) 119.9(2)
N(4) C(74) C(75) 121.0(2)
N(4) C(74) C(79) 119.3(2)
C(80) N(4) C(74) 118.8(2)
N(5) C(99) C(94) 119.4(1)
N(5) C(99) C(98) 121.1(2)
C(100) N(5) C(99) 117.6(1)
C(106) N(5) C(99) 119.3(1)
N(5) C(100) C(101) 120.9(2)
N(5) C(100) C(105) 119.5(2)
C(106) N(5) C(100) 120.8(2)
C(114) N(6) C(113) 118.5(2)
N(6) C(113) C(108) 119.7(2)
N(6) C(113) C(112) 120.9(2)
C(120) N(6) C(113) 119.2(1)
N(6) C(114) C(119) 119.6(1)
N(6) C(114) C(115) 120.9(2)
C(120) N(6) C(114) 120.0(1)
N(7) C(139) C(134) 119.4(2)
N(7) C(139) C(138) 121.4(2)
C(140) N(7) C(139) 118.9(1)
C(146) N(7) C(139) 120.5(2)
N(7) C(140) C(141) 121.2(2)
N(7) C(140) C(145) 119.0(2)
C(146) N(7) C(140) 118.9(1)
N(8) C(153) C(148) 119.5(1)
N(8) C(153) C(152) 121.1(2)
C(154) N(8) C(153) 119.4(2)
C(160) N(8) C(153) 120.1(1)
N(8) C(154) C(155) 120.8(2)
N(8) C(154) C(159) 119.9(2)
C(160) N(8) C(154) 119.1(2)
C(13) C(1) C(2) 133.0(1)
C(1) C(2) C(3) 121.0(1)
C(10) C(1) C(2) 117.5(1)
C(13) C(1) C(10) 109.5(2)
C(1) C(10) C(5) 121.3(2)
C(1) C(10) C(9) 116.9(1)
C(1) C(13) C(14) 113.3(2)
C(1) C(13) C(25) 112.1(1)
C(1) C(13) C(27) 102.0(1)
C(2) C(3) C(4) 120.8(2)
C(3) C(4) C(5) 117.3(2)
C(3) C(4) C(11) 136.0(2)
C(4) C(5) C(10) 122.1(1)
C(11) C(4) C(5) 106.6(1)
C(4) C(5) C(6) 115.8(2)
C(4) C(11) C(12) 105.1(2)
C(10) C(5) C(6) 121.9(2)
C(5) C(6) C(12) 106.9(2)
C(5) C(6) C(7) 117.4(2)
C(5) C(10) C(9) 121.6(1)
C(12) C(6) C(7) 135.5(1)
C(6) C(7) C(8) 120.7(1)
C(6) C(12) C(11) 105.2(1)
C(7) C(8) C(9) 120.9(2)
C(8) C(9) C(27) 132.0(2)
C(8) C(9) C(10) 117.4(2)
C(27) C(9) C(10) 110.4(1)
C(9) C(27) C(13) 101.0(1)
C(9) C(27) C(28) 112.6(1)
C(9) C(27) C(39) 110.5(1)
C(13) C(14) C(19) 118.6(2)
C(25) C(13) C(14) 109.1(1)
C(27) C(13) C(14) 110.4(1)
C(13) C(14) C(15) 122.5(1)
C(13) C(25) C(20) 118.3(2)
C(27) C(13) C(25) 109.8(1)
C(13) C(25) C(24) 122.7(1)
C(13) C(27) C(28) 110.5(1)
C(13) C(27) C(39) 112.5(1)
C(19) C(14) C(15) 118.9(2)
C(14) C(15) C(16) 121.3(2)
C(14) C(19) C(18) 119.3(2)
C(15) C(16) C(17) 119.5(2)
C(16) C(17) C(18) 120.5(2)
C(17) C(18) C(19) 120.5(2)
C(25) C(20) C(21) 119.1(2)
C(20) C(21) C(22) 120.5(2)
C(20) C(25) C(24) 118.8(1)
C(21) C(22) C(23) 120.7(2)
C(22) C(23) C(24) 118.9(2)
C(23) C(24) C(25) 121.8(2)
C(27) C(28) C(33) 120.7(2)
C(39) C(27) C(28) 109.6(2)
C(27) C(28) C(29) 120.1(2)
C(27) C(39) C(34) 121.9(2)
C(27) C(39) C(38) 120.5(2)
C(33) C(28) C(29) 118.8(2)
C(28) C(29) C(30) 121.8(2)
C(28) C(33) C(32) 118.5(2)
C(29) C(30) C(31) 118.8(2)
C(30) C(31) C(32) 121.3(2)
C(31) C(32) C(33) 120.7(2)
C(39) C(34) C(35) 119.4(2)
C(34) C(35) C(36) 120.0(2)
C(34) C(39) C(38) 117.6(2)
C(35) C(36) C(37) 121.5(2)
C(36) C(37) C(38) 118.5(2)
C(37) C(38) C(39) 122.9(2)
C(53) C(41) C(42) 133.2(1)
C(41) C(42) C(43) 121.3(1)
C(50) C(41) C(42) 117.1(1)
C(53) C(41) C(50) 109.6(2)
C(41) C(50) C(45) 121.6(2)
C(41) C(50) C(49) 117.1(1)
C(41) C(53) C(54) 111.1(2)
C(41) C(53) C(65) 114.0(1)
C(41) C(53) C(67) 101.3(1)
C(42) C(43) C(44) 120.8(2)
C(43) C(44) C(45) 117.3(2)
C(43) C(44) C(51) 136.0(2)
C(44) C(45) C(46) 116.2(2)
C(44) C(45) C(50) 122.0(1)
C(51) C(44) C(45) 106.7(1)
C(44) C(51) C(52) 105.1(2)
C(50) C(45) C(46) 121.8(2)
C(45) C(46) C(52) 106.5(2)
C(45) C(46) C(47) 117.5(2)
C(45) C(50) C(49) 121.3(1)
C(52) C(46) C(47) 135.9(1)
C(46) C(47) C(48) 120.4(1)
C(46) C(52) C(51) 105.5(1)
C(47) C(48) C(49) 121.3(2)
C(48) C(49) C(67) 132.9(2)
C(48) C(49) C(50) 117.7(2)
C(67) C(49) C(50) 109.3(1)
C(49) C(67) C(53) 101.8(1)
C(49) C(67) C(68) 110.0(1)
C(49) C(67) C(79) 112.9(1)
C(53) C(54) C(59) 119.5(2)
C(65) C(53) C(54) 109.4(1)
C(67) C(53) C(54) 110.4(1)
C(53) C(54) C(55) 121.8(1)
C(53) C(65) C(60) 119.7(2)
C(67) C(53) C(65) 110.5(1)
C(53) C(65) C(64) 121.6(1)
C(53) C(67) C(68) 108.7(1)
C(53) C(67) C(79) 112.9(1)
C(59) C(54) C(55) 118.6(2)
C(54) C(55) C(56) 121.6(2)
C(54) C(59) C(58) 119.3(2)
C(55) C(56) C(57) 119.2(2)
C(56) C(57) C(58) 120.7(2)
C(57) C(58) C(59) 120.6(2)
C(65) C(60) C(61) 119.1(2)
C(60) C(61) C(62) 120.7(2)
C(60) C(65) C(64) 118.5(1)
C(61) C(62) C(63) 120.5(2)
C(62) C(63) C(64) 118.8(2)
C(63) C(64) C(65) 122.1(2)
C(67) C(68) C(73) 119.8(2)
C(79) C(67) C(68) 110.3(2)
C(67) C(68) C(69) 121.0(2)
C(67) C(79) C(74) 119.5(2)
C(67) C(79) C(78) 121.6(2)
C(73) C(68) C(69) 118.9(2)
C(68) C(69) C(70) 122.1(2)
C(68) C(73) C(72) 118.9(2)
C(69) C(70) C(71) 118.4(2)
C(70) C(71) C(72) 122.0(2)
C(71) C(72) C(73) 119.7(2)
C(79) C(74) C(75) 119.7(2)
C(74) C(75) C(76) 120.3(2)
C(74) C(79) C(78) 118.9(2)
C(75) C(76) C(77) 121.1(2)
C(76) C(77) C(78) 118.7(2)
C(77) C(78) C(79) 121.2(2)
C(93) C(81) C(82) 133.7(2)
C(81) C(82) C(83) 120.9(2)
C(90) C(81) C(82) 117.5(2)
C(93) C(81) C(90) 107.5(1)
C(81) C(90) C(85) 121.5(1)
C(81) C(90) C(89) 116.3(2)
C(81) C(93) C(94) 108.0(1)
C(81) C(93) C(105) 115.5(1)
C(81) C(93) C(107) 101.2(1)
C(82) C(83) C(84) 120.5(1)
C(83) C(84) C(85) 117.5(2)
C(83) C(84) C(91) 135.6(1)
C(84) C(85) C(90) 122.0(2)
C(91) C(84) C(85) 106.9(2)
C(84) C(85) C(86) 115.8(2)
C(84) C(91) C(92) 105.1(1)
C(90) C(85) C(86) 122.0(1)
C(85) C(86) C(92) 106.7(1)
C(85) C(86) C(87) 117.1(2)
C(85) C(90) C(89) 122.0(2)
C(92) C(86) C(87) 136.1(2)
C(86) C(87) C(88) 121.0(2)
C(86) C(92) C(91) 105.4(2)
C(87) C(88) C(89) 120.7(1)
C(88) C(89) C(107) 135.1(1)
C(88) C(89) C(90) 117.1(2)
C(107) C(89) C(90) 107.6(2)
C(89) C(107) C(93) 100.8(1)
C(89) C(107) C(119) 115.4(1)
C(89) C(107) C(108) 110.5(1)
C(93) C(94) C(99) 118.7(2)
C(105) C(93) C(94) 109.1(2)
C(107) C(93) C(94) 111.1(1)
C(93) C(94) C(95) 123.0(2)
C(93) C(105) C(100) 119.2(1)
C(107) C(93) C(105) 111.8(1)
C(93) C(105) C(104) 121.8(2)
C(93) C(107) C(119) 113.6(1)
C(93) C(107) C(108) 107.3(1)
C(99) C(94) C(95) 118.2(2)
C(94) C(95) C(96) 121.9(2)
C(94) C(99) C(98) 119.5(2)
C(95) C(96) C(97) 119.5(2)
C(96) C(97) C(98) 119.9(2)
C(97) C(98) C(99) 121.0(2)
C(105) C(100) C(101) 119.6(1)
C(100) C(101) C(102) 120.2(2)
C(100) C(105) C(104) 119.0(2)
C(101) C(102) C(103) 120.6(2)
C(102) C(103) C(104) 119.4(2)
C(103) C(104) C(105) 121.2(2)
C(119) C(107) C(108) 108.8(1)
C(107) C(108) C(113) 119.1(1)
C(107) C(108) C(109) 122.4(2)
C(107) C(119) C(114) 119.9(2)
C(107) C(119) C(118) 121.6(2)
C(113) C(108) C(109) 118.4(2)
C(108) C(109) C(110) 121.7(2)
C(108) C(113) C(112) 119.4(1)
C(109) C(110) C(111) 119.2(2)
C(110) C(111) C(112) 120.5(2)
C(111) C(112) C(113) 120.6(2)
C(119) C(114) C(115) 119.4(2)
C(114) C(115) C(116) 120.7(2)
C(114) C(119) C(118) 118.4(1)
C(115) C(116) C(117) 120.2(1)
C(116) C(117) C(118) 119.5(2)
C(117) C(118) C(119) 121.7(2)
C(133) C(121) C(122) 133.8(2)
C(121) C(122) C(123) 120.9(2)
C(130) C(121) C(122) 117.7(2)
C(133) C(121) C(130) 107.4(1)
C(121) C(130) C(125) 121.3(1)
C(121) C(130) C(129) 116.6(2)
C(121) C(133) C(134) 115.7(1)
C(121) C(133) C(145) 108.2(1)
C(121) C(133) C(147) 101.6(1)
C(122) C(123) C(124) 120.7(1)
C(123) C(124) C(125) 117.4(2)
C(123) C(124) C(131) 135.9(1)
C(124) C(125) C(130) 121.9(2)
C(131) C(124) C(125) 106.7(2)
C(124) C(125) C(126) 116.1(2)
C(124) C(131) C(132) 105.3(1)
C(130) C(125) C(126) 121.9(1)
C(125) C(126) C(132) 106.6(1)
C(125) C(126) C(127) 117.1(2)
C(125) C(130) C(129) 121.9(2)
C(132) C(126) C(127) 136.2(2)
C(126) C(127) C(128) 121.0(2)
C(126) C(132) C(131) 105.3(2)
C(127) C(128) C(129) 120.9(1)
C(128) C(129) C(147) 134.9(1)
C(128) C(129) C(130) 117.2(2)
C(147) C(129) C(130) 107.8(2)
C(129) C(147) C(133) 100.7(1)
C(129) C(147) C(148) 115.2(1)
C(129) C(147) C(159) 110.4(1)
C(133) C(134) C(139) 119.0(1)
C(145) C(133) C(134) 109.2(2)
C(147) C(133) C(134) 111.3(1)
C(133) C(134) C(135) 121.8(2)
C(133) C(145) C(140) 118.9(2)
C(147) C(133) C(145) 110.6(1)
C(133) C(145) C(144) 122.9(2)
C(133) C(147) C(148) 112.7(1)
C(133) C(147) C(159) 107.8(1)
C(139) C(134) C(135) 119.0(2)
C(134) C(135) C(136) 121.4(2)
C(134) C(139) C(138) 119.2(2)
C(135) C(136) C(137) 119.1(2)
C(136) C(137) C(138) 120.8(2)
C(137) C(138) C(139) 120.4(2)
C(145) C(140) C(141) 119.8(2)
C(140) C(141) C(142) 120.5(2)
C(140) C(145) C(144) 118.2(2)
C(141) C(142) C(143) 120.5(2)
C(142) C(143) C(144) 118.9(2)
C(143) C(144) C(145) 122.1(2)
C(147) C(148) C(153) 120.2(2)
C(159) C(147) C(148) 109.6(1)
C(147) C(148) C(149) 121.3(2)
C(147) C(159) C(154) 119.0(1)
C(147) C(159) C(158) 122.4(2)
C(153) C(148) C(149) 118.5(1)
C(148) C(149) C(150) 121.6(2)
C(148) C(153) C(152) 119.4(2)
C(149) C(150) C(151) 119.4(2)
C(150) C(151) C(152) 120.6(2)
C(151) C(152) C(153) 120.5(2)
C(159) C(154) C(155) 119.2(1)
C(154) C(155) C(156) 121.0(2)
C(154) C(159) C(158) 118.3(2)
C(155) C(156) C(157) 120.3(2)
C(156) C(157) C(158) 119.1(2)
C(157) C(158) C(159) 122.0(2)
N(1) C(26) H(17) 109.6970
N(1) C(26) H(18) 109.4004
N(1) C(26) H(19) 109.3118
N(2) C(40) H(29) 109.6138
N(2) C(40) H(30) 109.4689
N(2) C(40) H(28) 109.3289
N(3) C(66) H(47) 109.4206
N(3) C(66) H(49) 109.4694
N(3) C(66) H(48) 109.5224
N(4) C(80) H(58) 109.6222
N(4) C(80) H(60) 109.1023
N(4) C(80) H(59) 109.6750
N(5) C(106) H(77) 109.4354
N(5) C(106) H(78) 109.5344
N(5) C(106) H(79) 109.4446
N(6) C(120) H(90) 109.5029
N(6) C(120) H(89) 109.4751
N(6) C(120) H(88) 109.4402
N(7) C(146) H(107) 109.4906
N(7) C(146) H(108) 109.4469
N(7) C(146) H(109) 109.4731
N(8) C(160) H(120) 109.4459
N(8) C(160) H(118) 109.5084
N(8) C(160) H(119) 109.4459
C(1) C(2) H(1) 119.5575
H(1) C(2) C(3) 119.4349
C(2) C(3) H(2) 119.7760
H(2) C(3) C(4) 119.4318
C(4) C(11) H(5) 110.9444
C(4) C(11) H(6) 110.2063
C(6) C(7) H(3) 119.7083
C(6) C(12) H(7) 110.1746
C(6) C(12) H(8) 110.7914
H(3) C(7) C(8) 119.5435
C(7) C(8) H(4) 119.8633
H(4) C(8) C(9) 119.2004
H(5) C(11) C(12) 111.3921
H(6) C(11) C(12) 109.6639
C(11) C(12) H(7) 109.7127
C(11) C(12) H(8) 111.4200
H(6) C(11) H(5) 109.4515
H(8) C(12) H(7) 109.4537
C(14) C(15) H(9) 119.1951
H(9) C(15) C(16) 119.5326
C(15) C(16) H(10) 120.2731
H(10) C(16) C(17) 120.2397
C(16) C(17) H(11) 119.7800
C(17) C(18) H(12) 119.8866
H(11) C(17) C(18) 119.7142
H(12) C(18) C(19) 119.5923
C(20) C(21) H(13) 119.6189
H(13) C(21) C(22) 119.8984
C(21) C(22) H(14) 119.5642
H(14) C(22) C(23) 119.7380
C(22) C(23) H(15) 120.5724
C(23) C(24) H(16) 119.1544
H(15) C(23) C(24) 120.5743
H(16) C(24) C(25) 119.0083
H(18) C(26) H(17) 109.4791
H(19) C(26) H(17) 109.4690
H(19) C(26) H(18) 109.4697
C(28) C(29) H(20) 118.8243
H(20) C(29) C(30) 119.3879
C(29) C(30) H(21) 120.4402
H(21) C(30) C(31) 120.7594
C(30) C(31) H(22) 119.2715
C(31) C(32) H(23) 120.2565
H(22) C(31) C(32) 119.4009
H(23) C(32) C(33) 119.0059
C(34) C(35) H(24) 119.5069
H(24) C(35) C(36) 120.4974
C(35) C(36) H(25) 118.9603
H(25) C(36) C(37) 119.4869
C(36) C(37) H(26) 120.7616
C(37) C(38) H(27) 118.8807
H(26) C(37) C(38) 120.7500
H(27) C(38) C(39) 118.2031
H(30) C(40) H(29) 109.4713
H(28) C(40) H(29) 109.4706
H(28) C(40) H(30) 109.4738
C(41) C(42) H(31) 119.4260
H(31) C(42) C(43) 119.3157
C(42) C(43) H(32) 119.7295
H(32) C(43) C(44) 119.4521
C(44) C(51) H(36) 109.9189
C(44) C(51) H(35) 111.0732
C(46) C(47) H(33) 119.6967
C(46) C(52) H(38) 110.5804
C(46) C(52) H(37) 110.4534
H(33) C(47) C(48) 119.9287
C(47) C(48) H(34) 119.7014
H(34) C(48) C(49) 119.0159
H(36) C(51) C(52) 109.7016
C(51) C(52) H(38) 111.3348
H(35) C(51) C(52) 111.5429
C(51) C(52) H(37) 109.4930
H(36) C(51) H(35) 109.4456
H(38) C(52) H(37) 109.4585
C(54) C(55) H(39) 119.1516
C(55) C(56) H(40) 120.3937
H(39) C(55) C(56) 119.2906
H(40) C(56) C(57) 120.4019
C(56) C(57) H(41) 119.4827
C(57) C(58) H(42) 119.8795
H(41) C(57) C(58) 119.8473
H(42) C(58) C(59) 119.5455
C(60) C(61) H(43) 119.5632
H(43) C(61) C(62) 119.7077
C(61) C(62) H(44) 119.6816
H(44) C(62) C(63) 119.7886
C(62) C(63) H(45) 120.4736
C(63) C(64) H(46) 118.9258
H(45) C(63) C(64) 120.6857
H(46) C(64) C(65) 118.9355
H(49) C(66) H(47) 109.4705
H(48) C(66) H(47) 109.4691
H(48) C(66) H(49) 109.4753
C(68) C(69) H(50) 118.3596
H(50) C(69) C(70) 119.5431
C(69) C(70) H(51) 120.7936
H(51) C(70) C(71) 120.7719
C(70) C(71) H(52) 118.9755
C(71) C(72) H(53) 120.4292
H(52) C(71) C(72) 119.0644
H(53) C(72) C(73) 119.9044
C(74) C(75) H(54) 119.8838
H(54) C(75) C(76) 119.7820
C(75) C(76) H(55) 119.7555
H(55) C(76) C(77) 119.1332
C(76) C(77) H(56) 120.6757
C(77) C(78) H(57) 119.2599
H(56) C(77) C(78) 120.5993
H(57) C(78) C(79) 119.4787
H(60) C(80) H(58) 109.4749
H(59) C(80) H(58) 109.4794
H(59) C(80) H(60) 109.4729
C(81) C(82) H(61) 119.2170
H(61) C(82) C(83) 119.8526
C(82) C(83) H(62) 119.4347
H(62) C(83) C(84) 120.0635
C(84) C(91) H(65) 110.6939
C(84) C(91) H(66) 110.6489
C(86) C(87) H(63) 119.6017
C(86) C(92) H(67) 110.5866
C(86) C(92) H(68) 110.4168
H(63) C(87) C(88) 119.3657
C(87) C(88) H(64) 119.8182
H(64) C(88) C(89) 119.4733
H(65) C(91) C(92) 110.5479
H(66) C(91) C(92) 110.2893
C(91) C(92) H(67) 110.3146
C(91) C(92) H(68) 110.5846
H(66) C(91) H(65) 109.4648
H(68) C(92) H(67) 109.4726
C(94) C(95) H(69) 118.8701
H(69) C(95) C(96) 119.2547
C(95) C(96) H(70) 120.4850
H(70) C(96) C(97) 120.0106
C(96) C(97) H(71) 120.2285
C(97) C(98) H(72) 119.5394
H(71) C(97) C(98) 119.8218
H(72) C(98) C(99) 119.4924
C(100) C(101) H(73) 119.6233
H(73) C(101) C(102) 120.2078
C(101) C(102) H(74) 119.2409
H(74) C(102) C(103) 120.1138
C(102) C(103) H(75) 120.0753
C(103) C(104) H(76) 119.7444
H(75) C(103) C(104) 120.4715
H(76) C(104) C(105) 119.0627
H(78) C(106) H(77) 109.4675
H(79) C(106) H(77) 109.4730
H(79) C(106) H(78) 109.4724
C(108) C(109) H(80) 118.8875
C(109) C(110) H(81) 120.4449
H(80) C(109) C(110) 119.3690
C(110) C(111) H(82) 119.7638
H(81) C(110) C(111) 120.3720
C(111) C(112) H(83) 119.9277
H(82) C(111) C(112) 119.7104
H(83) C(112) C(113) 119.4404
C(114) C(115) H(84) 119.3686
H(84) C(115) C(116) 119.9134
C(115) C(116) H(85) 119.8996
H(85) C(116) C(117) 119.9354
C(116) C(117) H(86) 120.2498
C(117) C(118) H(87) 119.3643
H(86) C(117) C(118) 120.2640
H(87) C(118) C(119) 118.8969
H(90) C(120) H(89) 109.4670
H(88) C(120) H(89) 109.4686
H(88) C(120) H(90) 109.4735
C(121) C(122) H(91) 119.1374
H(91) C(122) C(123) 119.9230
C(122) C(123) H(92) 119.3880
H(92) C(123) C(124) 119.8682
C(124) C(131) H(95) 110.6579
C(124) C(131) H(96) 110.4651
C(126) C(127) H(93) 119.5726
C(126) C(132) H(97) 110.5912
C(126) C(132) H(98) 110.4449
H(93) C(127) C(128) 119.4417
C(127) C(128) H(94) 119.6485
H(94) C(128) C(129) 119.4750
H(95) C(131) C(132) 110.2693
H(96) C(131) C(132) 110.6246
C(131) C(132) H(97) 110.6808
C(131) C(132) H(98) 110.3167
H(96) C(131) H(95) 109.4546
H(98) C(132) H(97) 109.4642
C(134) C(135) H(99) 118.7163
H(99) C(135) C(136) 119.8889
C(135) C(136) H(100) 120.4262
H(100) C(136) C(137) 120.4899
C(136) C(137) H(101) 120.0579
C(137) C(138) H(102) 120.1110
H(101) C(137) C(138) 119.1040
H(102) C(138) C(139) 119.4754
C(140) C(141) H(103) 119.7090
H(103) C(141) C(142) 119.7451
C(141) C(142) H(104) 119.6400
C(142) C(143) H(105) 120.3599
H(104) C(142) C(143) 119.8726
H(105) C(143) C(144) 120.7447
C(143) C(144) H(106) 119.0638
H(106) C(144) C(145) 118.8490
H(108) C(146) H(107) 109.4686
H(109) C(146) H(107) 109.4754
H(109) C(146) H(108) 109.4728
C(148) C(149) H(110) 118.8180
C(149) C(150) H(111) 120.1488
H(110) C(149) C(150) 119.5751
H(111) C(150) C(151) 120.4883
C(150) C(151) H(112) 119.8897
C(151) C(152) H(113) 120.1364
H(112) C(151) C(152) 119.5292
H(113) C(152) C(153) 119.3098
C(154) C(155) H(114) 119.1149
H(114) C(155) C(156) 119.8780
C(155) C(156) H(115) 119.7250
H(115) C(156) C(157) 119.9480
C(156) C(157) H(116) 120.4644
C(157) C(158) H(117) 119.2076
H(116) C(157) C(158) 120.4829
H(117) C(158) C(159) 118.8230
H(120) C(160) H(118) 109.4838
H(119) C(160) H(118) 109.4644
H(120) C(160) H(119) 109.4789

loop_
_geom_bond_atom_site_label_1
_geom_bond_atom_site_label_2
_geom_bond_distance
N(1) C(19) 1.399(2)
N(1) C(20) 1.399(2)
N(1) C(26) 1.453(2)
N(2) C(33) 1.384(3)
N(2) C(34) 1.393(3)
N(2) C(40) 1.454(3)
N(3) C(59) 1.398(2)
N(3) C(60) 1.396(2)
N(3) C(66) 1.456(2)
N(4) C(73) 1.388(3)
N(4) C(74) 1.403(3)
N(4) C(80) 1.455(3)
N(5) C(99) 1.395(2)
N(5) C(100) 1.402(2)
N(5) C(106) 1.449(2)
N(6) C(113) 1.402(2)
N(6) C(114) 1.398(2)
N(6) C(120) 1.454(3)
N(7) C(139) 1.396(2)
N(7) C(140) 1.393(3)
N(7) C(146) 1.453(2)
N(8) C(153) 1.398(2)
N(8) C(154) 1.400(2)
N(8) C(160) 1.453(3)
C(1) C(2) 1.383(3)
C(1) C(10) 1.397(2)
C(1) C(13) 1.521(2)
C(2) C(3) 1.433(2)
C(3) C(4) 1.376(2)
C(4) C(5) 1.401(3)
C(4) C(11) 1.523(2)
C(5) C(6) 1.399(2)
C(5) C(10) 1.380(2)
C(6) C(7) 1.380(3)
C(6) C(12) 1.518(3)
C(7) C(8) 1.432(2)
C(8) C(9) 1.385(2)
C(9) C(10) 1.394(3)
C(9) C(27) 1.522(2)
C(11) C(12) 1.573(3)
C(13) C(14) 1.503(2)
C(13) C(25) 1.515(2)
C(13) C(27) 1.771(3)
C(14) C(15) 1.395(3)
C(14) C(19) 1.402(2)
C(15) C(16) 1.383(3)
C(16) C(17) 1.382(2)
C(17) C(18) 1.378(3)
C(18) C(19) 1.401(2)
C(20) C(21) 1.404(2)
C(20) C(25) 1.404(2)
C(21) C(22) 1.381(3)
C(22) C(23) 1.386(3)
C(23) C(24) 1.384(3)
C(24) C(25) 1.393(3)
C(27) C(28) 1.514(3)
C(27) C(39) 1.514(2)
C(28) C(29) 1.388(3)
C(28) C(33) 1.421(3)
C(29) C(30) 1.390(3)
C(30) C(31) 1.374(3)
C(31) C(32) 1.375(3)
C(32) C(33) 1.403(3)
C(34) C(35) 1.418(3)
C(34) C(39) 1.403(3)
C(35) C(36) 1.370(3)
C(36) C(37) 1.371(3)
C(37) C(38) 1.381(3)
C(38) C(39) 1.395(3)
C(41) C(42) 1.383(3)
C(41) C(50) 1.397(2)
C(41) C(53) 1.526(2)
C(42) C(43) 1.431(2)
C(43) C(44) 1.377(2)
C(44) C(45) 1.397(3)
C(44) C(51) 1.524(2)
C(45) C(46) 1.403(2)
C(45) C(50) 1.383(2)
C(46) C(47) 1.379(3)
C(46) C(52) 1.518(3)
C(47) C(48) 1.433(3)
C(48) C(49) 1.379(2)
C(49) C(50) 1.393(3)
C(49) C(67) 1.524(2)
C(51) C(52) 1.575(3)
C(53) C(54) 1.510(2)
C(53) C(65) 1.513(2)
C(53) C(67) 1.758(3)
C(54) C(55) 1.395(3)
C(54) C(59) 1.406(2)
C(55) C(56) 1.381(3)
C(56) C(57) 1.386(2)
C(57) C(58) 1.373(3)
C(58) C(59) 1.400(3)
C(60) C(61) 1.405(2)
C(60) C(65) 1.405(2)
C(61) C(62) 1.380(3)
C(62) C(63) 1.381(3)
C(63) C(64) 1.389(3)
C(64) C(65) 1.390(3)
C(67) C(68) 1.510(3)
C(67) C(79) 1.512(3)
C(68) C(69) 1.399(3)
C(68) C(73) 1.396(3)
C(69) C(70) 1.379(3)
C(70) C(71) 1.371(3)
C(71) C(72) 1.378(4)
C(72) C(73) 1.418(3)
C(74) C(75) 1.392(3)
C(74) C(79) 1.407(3)
C(75) C(76) 1.375(3)
C(76) C(77) 1.383(3)
C(77) C(78) 1.399(3)
C(78) C(79) 1.386(3)
C(81) C(82) 1.381(2)
C(81) C(90) 1.399(3)
C(81) C(93) 1.525(2)
C(82) C(83) 1.434(3)
C(83) C(84) 1.385(3)
C(84) C(85) 1.395(2)
C(84) C(91) 1.520(3)
C(85) C(86) 1.399(3)
C(85) C(90) 1.376(3)
C(86) C(87) 1.378(2)
C(86) C(92) 1.517(3)
C(87) C(88) 1.444(3)
C(88) C(89) 1.380(3)
C(89) C(90) 1.400(2)
C(89) C(107) 1.530(3)
C(91) C(92) 1.567(3)
C(93) C(94) 1.533(2)
C(93) C(105) 1.505(3)
C(93) C(107) 1.707(2)
C(94) C(95) 1.394(3)
C(94) C(99) 1.405(3)
C(95) C(96) 1.386(2)
C(96) C(97) 1.383(3)
C(97) C(98) 1.378(3)
C(98) C(99) 1.403(2)
C(100) C(101) 1.397(3)
C(100) C(105) 1.404(3)
C(101) C(102) 1.381(2)
C(102) C(103) 1.383(3)
C(103) C(104) 1.384(3)
C(104) C(105) 1.391(2)
C(107) C(108) 1.527(2)
C(107) C(119) 1.510(2)
C(108) C(109) 1.397(2)
C(108) C(113) 1.410(3)
C(109) C(110) 1.388(3)
C(110) C(111) 1.383(3)
C(111) C(112) 1.383(3)
C(112) C(113) 1.400(3)
C(114) C(115) 1.402(2)
C(114) C(119) 1.408(3)
C(115) C(116) 1.382(3)
C(116) C(117) 1.380(3)
C(117) C(118) 1.390(2)
C(118) C(119) 1.389(2)
C(121) C(122) 1.379(2)
C(121) C(130) 1.401(3)
C(121) C(133) 1.523(2)
C(122) C(123) 1.432(3)
C(123) C(124) 1.382(3)
C(124) C(125) 1.401(2)
C(124) C(131) 1.521(3)
C(125) C(126) 1.397(3)
C(125) C(130) 1.379(3)
C(126) C(127) 1.379(2)
C(126) C(132) 1.526(3)
C(127) C(128) 1.437(3)
C(128) C(129) 1.379(3)
C(129) C(130) 1.397(2)
C(129) C(147) 1.533(3)
C(131) C(132) 1.570(2)
C(133) C(134) 1.509(3)
C(133) C(145) 1.527(2)
C(133) C(147) 1.712(2)
C(134) C(135) 1.393(2)
C(134) C(139) 1.406(3)
C(135) C(136) 1.390(3)
C(136) C(137) 1.382(3)
C(137) C(138) 1.382(3)
C(138) C(139) 1.401(3)
C(140) C(141) 1.402(3)
C(140) C(145) 1.408(3)
C(141) C(142) 1.382(3)
C(142) C(143) 1.388(3)
C(143) C(144) 1.392(3)
C(144) C(145) 1.393(3)
C(147) C(148) 1.507(2)
C(147) C(159) 1.522(2)
C(148) C(149) 1.393(2)
C(148) C(153) 1.410(3)
C(149) C(150) 1.390(2)
C(150) C(151) 1.378(3)
C(151) C(152) 1.380(3)
C(152) C(153) 1.402(2)
C(154) C(155) 1.398(3)
C(154) C(159) 1.412(3)
C(155) C(156) 1.386(3)
C(156) C(157) 1.381(3)
C(157) C(158) 1.392(3)
C(158) C(159) 1.395(2)
C(2) H(1) 0.9500
C(3) H(2) 0.9499
C(7) H(3) 0.9499
C(8) H(4) 0.9500
C(11) H(5) 0.9499
C(11) H(6) 0.9500
C(12) H(7) 0.9499
C(12) H(8) 0.9500
C(15) H(9) 0.9500
C(16) H(10) 0.9500
C(17) H(11) 0.9501
C(18) H(12) 0.9500
C(21) H(13) 0.9500
C(22) H(14) 0.9499
C(23) H(15) 0.9501
C(24) H(16) 0.9500
C(26) H(17) 0.9500
C(26) H(18) 0.9500
C(26) H(19) 0.9500
C(29) H(20) 0.9500
C(30) H(21) 0.9501
C(31) H(22) 0.9499
C(32) H(23) 0.9501
C(35) H(24) 0.9499
C(36) H(25) 0.9500
C(37) H(26) 0.9501
C(38) H(27) 0.9500
C(40) H(29) 0.9500
C(40) H(30) 0.9501
C(40) H(28) 0.9499
C(42) H(31) 0.9500
C(43) H(32) 0.9500
C(47) H(33) 0.9500
C(48) H(34) 0.9501
C(51) H(35) 0.9501
C(51) H(36) 0.9500
C(52) H(37) 0.9501
C(52) H(38) 0.9500
C(55) H(39) 0.9500
C(56) H(40) 0.9500
C(57) H(41) 0.9499
C(58) H(42) 0.9500
C(61) H(43) 0.9500
C(62) H(44) 0.9500
C(63) H(45) 0.9500
C(64) H(46) 0.9500
C(66) H(47) 0.9500
C(66) H(49) 0.9499
C(66) H(48) 0.9500
C(69) H(50) 0.9500
C(70) H(51) 0.9499
C(71) H(52) 0.9500
C(72) H(53) 0.9500
C(75) H(54) 0.9500
C(76) H(55) 0.9500
C(77) H(56) 0.9499
C(78) H(57) 0.9499
C(80) H(58) 0.9500
C(80) H(60) 0.9501
C(80) H(59) 0.9500
C(82) H(61) 0.9499
C(83) H(62) 0.9499
C(87) H(63) 0.9500
C(88) H(64) 0.9500
C(91) H(65) 0.9500
C(91) H(66) 0.9500
C(92) H(67) 0.9500
C(92) H(68) 0.9501
C(95) H(69) 0.9500
C(96) H(70) 0.9500
C(97) H(71) 0.9500
C(98) H(72) 0.9500
C(101) H(73) 0.9499
C(102) H(74) 0.9501
C(103) H(75) 0.9499
C(104) H(76) 0.9501
C(106) H(77) 0.9499
C(106) H(78) 0.9500
C(106) H(79) 0.9500
C(109) H(80) 0.9499
C(110) H(81) 0.9500
C(111) H(82) 0.9500
C(112) H(83) 0.9499
C(115) H(84) 0.9500
C(116) H(85) 0.9501
C(117) H(86) 0.9499
C(118) H(87) 0.9500
C(120) H(89) 0.9500
C(120) H(90) 0.9500
C(120) H(88) 0.9499
C(122) H(91) 0.9500
C(123) H(92) 0.9500
C(127) H(93) 0.9499
C(128) H(94) 0.9500
C(131) H(95) 0.9500
C(131) H(96) 0.9500
C(132) H(97) 0.9499
C(132) H(98) 0.9499
C(135) H(99) 0.9500
C(136) H(100) 0.9499
C(137) H(101) 0.9498
C(138) H(102) 0.9499
C(141) H(103) 0.9500
C(142) H(104) 0.9501
C(143) H(105) 0.9500
C(144) H(106) 0.9500
C(146) H(107) 0.9500
C(146) H(108) 0.9501
C(146) H(109) 0.9501
C(149) H(110) 0.9499
C(150) H(111) 0.9500
C(151) H(112) 0.9500
C(152) H(113) 0.9500
C(155) H(114) 0.9500
C(156) H(115) 0.9500
C(157) H(116) 0.9500
C(158) H(117) 0.9499
C(160) H(118) 0.9499
C(160) H(119) 0.9500
C(160) H(120) 0.9500

loop_
_geom_contact_atom_site_label_1
_geom_contact_atom_site_label_2
_geom_contact_distance
_geom_contact_site_symmetry_2
N(1) N(2) 3.200(2) .
N(1) C(13) 2.805(2) .
N(1) C(14) 2.415(2) .
N(1) C(18) 2.444(3) .
N(1) C(21) 2.455(2) .
N(1) C(25) 2.411(2) .
N(1) C(27) 3.518(2) .
N(1) C(28) 3.549(2) .
N(1) C(33) 3.326(2) .
N(2) C(26) 3.492(2) .
N(2) C(27) 2.890(3) .
N(2) C(28) 2.426(2) .
N(2) C(32) 2.434(3) .
N(2) C(35) 2.447(3) .
N(2) C(39) 2.416(3) .
N(3) N(4) 3.192(2) .
N(3) C(53) 2.844(2) .
N(3) C(54) 2.424(2) .
N(3) C(58) 2.435(3) .
N(3) C(61) 2.447(2) .
N(3) C(65) 2.415(2) .
N(3) C(74) 3.398(2) .
N(4) C(60) 3.317(3) .
N(4) C(67) 2.840(3) .
N(4) C(68) 2.407(3) .
N(4) C(72) 2.448(3) .
N(4) C(75) 2.433(3) .
N(4) C(79) 2.425(2) .
N(5) N(6) 3.307(2) .
N(5) C(93) 2.832(2) .
N(5) C(94) 2.418(3) .
N(5) C(98) 2.437(2) .
N(5) C(101) 2.434(2) .
N(5) C(105) 2.424(2) .
N(5) C(114) 3.191(2) .
N(5) C(119) 3.356(3) .
N(6) C(40) 3.569(3) .
N(6) C(100) 3.120(2) .
N(6) C(105) 3.304(2) .
N(6) C(107) 2.856(2) .
N(6) C(108) 2.431(2) .
N(6) C(112) 2.437(2) .
N(6) C(115) 2.436(2) .
N(6) C(119) 2.426(3) .
N(7) N(8) 3.299(2) .
N(7) C(133) 2.827(3) .
N(7) C(134) 2.418(2) .
N(7) C(138) 2.439(3) .
N(7) C(141) 2.435(2) .
N(7) C(145) 2.414(3) .
N(7) C(147) 3.591(3) .
N(7) C(148) 3.328(3) .
N(7) C(153) 3.159(2) .
N(8) C(134) 3.362(2) .
N(8) C(139) 3.137(2) .
N(8) C(147) 2.859(2) .
N(8) C(148) 2.426(3) .
N(8) C(152) 2.438(2) .
N(8) C(155) 2.433(2) .
N(8) C(159) 2.434(2) .
C(1) C(3) 2.452(3) .
C(1) C(4) 2.850(2) .
C(1) C(5) 2.421(2) .
C(1) C(9) 2.378(3) .
C(1) C(14) 2.526(2) .
C(1) C(15) 2.904(2) .
C(1) C(24) 2.884(2) .
C(1) C(25) 2.519(2) .
C(1) C(27) 2.563(3) .
C(2) C(4) 2.443(2) .
C(2) C(5) 2.753(2) .
C(2) C(10) 2.376(3) .
C(2) C(13) 2.664(3) .
C(2) C(14) 3.272(3) .
C(2) C(15) 3.299(3) .
C(2) C(24) 3.413(3) .
C(2) C(25) 3.340(3) .
C(2) C(92) 3.587(3) 66502
C(3) C(5) 2.372(3) .
C(3) C(10) 2.766(3) .
C(3) C(11) 2.689(2) .
C(3) C(92) 3.426(2) 66502
C(4) C(6) 2.372(3) .
C(4) C(10) 2.433(3) .
C(4) C(12) 2.459(2) .
C(5) C(7) 2.374(3) .
C(5) C(8) 2.756(3) .
C(5) C(9) 2.422(3) .
C(5) C(11) 2.346(3) .
C(5) C(12) 2.345(2) .
C(6) C(8) 2.444(3) .
C(6) C(9) 2.850(2) .
C(6) C(10) 2.430(2) .
C(6) C(11) 2.456(3) .
C(7) C(9) 2.451(2) .
C(7) C(10) 2.763(2) .
C(7) C(12) 2.683(3) .
C(8) C(10) 2.375(3) .
C(8) C(27) 2.656(2) .
C(8) C(28) 3.322(2) .
C(8) C(29) 3.537(2) .
C(8) C(38) 3.318(3) .
C(8) C(39) 3.215(2) .
C(9) C(13) 2.545(2) .
C(9) C(25) 3.568(2) .
C(9) C(28) 2.526(2) .
C(9) C(29) 2.918(3) .
C(9) C(38) 2.863(3) .
C(9) C(39) 2.495(2) .
C(10) C(13) 2.385(2) .
C(10) C(14) 3.505(2) .
C(10) C(25) 3.421(2) .
C(10) C(27) 2.396(3) .
C(10) C(28) 3.487(3) .
C(10) C(38) 3.592(3) .
C(10) C(39) 3.448(3) .
C(11) C(134) 3.572(2) 45401
C(11) C(139) 3.528(2) 45401
C(12) C(138) 3.481(3) 45401
C(12) C(139) 3.542(3) 45401
C(13) C(15) 2.542(3) .
C(13) C(19) 2.498(2) .
C(13) C(20) 2.507(2) .
C(13) C(24) 2.552(2) .
C(13) C(28) 2.703(3) .
C(13) C(29) 3.352(3) .
C(13) C(38) 3.430(2) .
C(13) C(39) 2.734(3) .
C(14) C(16) 2.421(3) .
C(14) C(17) 2.788(3) .
C(14) C(18) 2.419(2) .
C(14) C(20) 2.820(2) .
C(14) C(25) 2.458(3) .
C(14) C(27) 2.693(2) .
C(14) C(34) 3.573(3) .
C(14) C(38) 3.303(2) .
C(14) C(39) 2.878(3) .
C(15) C(17) 2.389(2) .
C(15) C(18) 2.762(2) .
C(15) C(19) 2.409(3) .
C(15) C(27) 3.533(3) .
C(15) C(38) 3.230(3) .
C(15) C(39) 3.402(3) .
C(16) C(18) 2.396(3) .
C(16) C(19) 2.791(3) .
C(16) C(21) 3.478(3) 66502
C(17) C(19) 2.413(3) .
C(17) C(20) 3.298(3) 66502
C(17) C(21) 3.457(3) 66502
C(17) C(25) 3.573(2) 66502
C(18) C(26) 2.851(3) .
C(19) C(20) 2.408(3) .
C(19) C(25) 2.797(3) .
C(19) C(26) 2.460(3) .
C(19) C(27) 3.424(2) .
C(19) C(34) 3.522(3) .
C(19) C(39) 3.382(2) .
C(20) C(17) 3.298(3) 66502
C(20) C(22) 2.418(3) .
C(20) C(23) 2.801(3) .
C(20) C(24) 2.408(3) .
C(20) C(26) 2.461(3) .
C(20) C(27) 3.389(2) .
C(20) C(28) 3.175(2) .
C(20) C(33) 3.298(3) .
C(21) C(16) 3.478(3) 66502
C(21) C(17) 3.457(3) 66502
C(21) C(23) 2.405(3) .
C(21) C(24) 2.760(3) .
C(21) C(25) 2.420(2) .
C(21) C(26) 2.864(3) .
C(22) C(24) 2.385(2) .
C(22) C(25) 2.788(2) .
C(23) C(25) 2.427(3) .
C(24) C(27) 3.544(2) .
C(24) C(28) 3.441(3) .
C(24) C(29) 3.099(3) .
C(25) C(17) 3.573(2) 66502
C(25) C(27) 2.692(2) .
C(25) C(28) 2.815(3) .
C(25) C(29) 3.075(3) .
C(25) C(33) 3.530(3) .
C(26) C(40) 3.509(3) .
C(27) C(29) 2.516(3) .
C(27) C(33) 2.552(3) .
C(27) C(34) 2.551(3) .
C(27) C(38) 2.526(3) .
C(28) C(30) 2.428(3) .
C(28) C(31) 2.784(3) .
C(28) C(32) 2.426(3) .
C(28) C(34) 2.816(3) .
C(28) C(39) 2.473(3) .
C(29) C(31) 2.379(3) .
C(29) C(32) 2.759(3) .
C(29) C(33) 2.419(3) .
C(29) C(106) 3.509(2) 65502
C(30) C(32) 2.397(3) .
C(30) C(33) 2.807(3) .
C(30) C(46) 3.581(3) .
C(30) C(106) 3.552(2) 65502
C(31) C(33) 2.414(3) .
C(32) C(40) 2.838(3) .
C(32) C(115) 3.548(3) 65502
C(33) C(34) 2.409(3) .
C(33) C(39) 2.821(3) .
C(33) C(40) 2.451(3) .
C(34) C(36) 2.415(3) .
C(34) C(37) 2.797(3) .
C(34) C(38) 2.394(3) .
C(34) C(40) 2.450(3) .
C(35) C(37) 2.392(3) .
C(35) C(38) 2.747(3) .
C(35) C(39) 2.436(3) .
C(35) C(40) 2.831(3) .
C(36) C(38) 2.365(3) .
C(36) C(39) 2.793(3) .
C(37) C(39) 2.438(3) .
C(40) C(108) 3.540(2) .
C(40) C(112) 3.416(3) .
C(40) C(113) 3.224(3) .
C(41) C(43) 2.452(3) .
C(41) C(44) 2.854(2) .
C(41) C(45) 2.426(2) .
C(41) C(49) 2.380(3) .
C(41) C(54) 2.503(2) .
C(41) C(55) 2.863(2) .
C(41) C(64) 2.928(2) .
C(41) C(65) 2.549(2) .
C(41) C(67) 2.544(3) .
C(41) C(68) 3.461(3) .
C(42) C(44) 2.442(2) .
C(42) C(45) 2.750(2) .
C(42) C(50) 2.371(3) .
C(42) C(53) 2.670(3) .
C(42) C(54) 3.303(3) .
C(42) C(55) 3.390(3) .
C(42) C(64) 3.402(3) .
C(42) C(65) 3.321(3) .
C(42) C(126) 3.549(2) 66602
C(42) C(132) 3.511(3) 66602
C(43) C(45) 2.369(3) .
C(43) C(50) 2.761(3) .
C(43) C(51) 2.691(2) .
C(43) C(132) 3.465(2) 66602
C(44) C(46) 2.377(3) .
C(44) C(50) 2.431(3) .
C(44) C(52) 2.461(2) .
C(45) C(47) 2.379(3) .
C(45) C(48) 2.753(3) .
C(45) C(49) 2.420(3) .
C(45) C(51) 2.345(3) .
C(45) C(52) 2.343(2) .
C(46) C(48) 2.440(3) .
C(46) C(49) 2.846(2) .
C(46) C(50) 2.434(2) .
C(46) C(51) 2.462(3) .
C(47) C(49) 2.451(2) .
C(47) C(50) 2.770(2) .
C(47) C(52) 2.686(3) .
C(48) C(50) 2.372(3) .
C(48) C(67) 2.662(2) .
C(48) C(68) 3.304(2) .
C(48) C(69) 3.443(3) .
C(48) C(78) 3.330(2) .
C(48) C(79) 3.258(2) .
C(49) C(53) 2.551(2) .
C(49) C(54) 3.505(2) .
C(49) C(68) 2.486(2) .
C(49) C(69) 2.844(3) .
C(49) C(78) 2.910(3) .
C(49) C(79) 2.529(2) .
C(50) C(53) 2.389(2) .
C(50) C(54) 3.381(2) .
C(50) C(55) 3.518(2) .
C(50) C(65) 3.547(2) .
C(50) C(67) 2.381(3) .
C(50) C(68) 3.325(3) .
C(50) C(69) 3.398(3) .
C(50) C(79) 3.555(3) .
C(51) C(105) 3.589(3) 45501
C(52) C(100) 3.576(3) 45501
C(52) C(101) 3.534(3) 45501
C(53) C(55) 2.539(3) .
C(53) C(59) 2.519(2) .
C(53) C(60) 2.524(2) .
C(53) C(64) 2.534(2) .
C(53) C(68) 2.660(3) .
C(53) C(69) 3.374(3) .
C(53) C(73) 3.476(3) .
C(53) C(74) 3.561(3) .
C(53) C(78) 3.501(3) .
C(53) C(79) 2.727(3) .
C(54) C(56) 2.423(3) .
C(54) C(57) 2.788(3) .
C(54) C(58) 2.422(2) .
C(54) C(60) 2.827(2) .
C(54) C(65) 2.466(2) .
C(54) C(67) 2.686(2) .
C(54) C(78) 3.268(2) .
C(54) C(79) 2.887(3) .
C(55) C(57) 2.387(2) .
C(55) C(58) 2.760(2) .
C(55) C(59) 2.409(2) .
C(55) C(67) 3.464(3) .
C(55) C(78) 3.289(3) .
C(55) C(79) 3.479(3) .
C(56) C(58) 2.397(3) .
C(56) C(59) 2.792(3) .
C(56) C(61) 3.508(3) 66602
C(57) C(59) 2.409(3) .
C(57) C(60) 3.317(3) 66602
C(57) C(61) 3.348(3) 66602
C(57) C(111) 3.554(3) .
C(58) C(66) 2.826(3) .
C(59) C(60) 2.411(3) .
C(59) C(65) 2.801(3) .
C(59) C(66) 2.455(3) .
C(59) C(67) 3.490(2) .
C(59) C(74) 3.503(3) .
C(59) C(79) 3.331(2) .
C(60) C(57) 3.317(3) 66602
C(60) C(62) 2.421(3) .
C(60) C(63) 2.800(3) .
C(60) C(64) 2.402(2) .
C(60) C(66) 2.468(3) .
C(60) C(67) 3.462(2) .
C(60) C(68) 3.429(2) .
C(60) C(73) 3.291(3) .
C(61) C(56) 3.508(3) 66602
C(61) C(57) 3.348(3) 66602
C(61) C(63) 2.398(3) .
C(61) C(64) 2.753(2) .
C(61) C(65) 2.422(2) .
C(61) C(66) 2.863(3) .
C(62) C(64) 2.384(2) .
C(62) C(65) 2.794(2) .
C(63) C(65) 2.431(3) .
C(64) C(67) 3.476(2) .
C(64) C(68) 3.172(3) .
C(64) C(69) 3.081(2) .
C(64) C(70) 3.533(3) .
C(65) C(67) 2.691(2) .
C(65) C(68) 2.796(2) .
C(65) C(69) 3.313(2) .
C(65) C(73) 3.240(3) .
C(66) C(80) 3.504(3) .
C(67) C(69) 2.533(3) .
C(67) C(73) 2.515(3) .
C(67) C(74) 2.521(3) .
C(67) C(78) 2.529(3) .
C(68) C(70) 2.431(3) .
C(68) C(71) 2.775(3) .
C(68) C(72) 2.424(3) .
C(68) C(74) 2.810(3) .
C(68) C(79) 2.479(3) .
C(69) C(71) 2.363(3) .
C(69) C(72) 2.758(3) .
C(69) C(73) 2.407(3) .
C(69) C(146) 3.318(3) 65602
C(70) C(72) 2.404(3) .
C(70) C(73) 2.807(3) .
C(70) C(146) 3.199(2) 65602
C(71) C(73) 2.417(3) .
C(72) C(80) 2.858(3) .
C(73) C(74) 2.414(3) .
C(73) C(79) 2.828(3) .
C(73) C(80) 2.461(3) .
C(74) C(76) 2.401(3) .
C(74) C(77) 2.793(3) .
C(74) C(78) 2.406(3) .
C(74) C(80) 2.460(3) .
C(75) C(77) 2.402(3) .
C(75) C(78) 2.766(3) .
C(75) C(79) 2.420(3) .
C(75) C(80) 2.831(3) .
C(76) C(78) 2.394(3) .
C(76) C(79) 2.783(3) .
C(77) C(79) 2.427(3) .
C(80) C(155) 3.387(3) .
C(80) C(156) 3.454(3) .
C(81) C(83) 2.449(2) .
C(81) C(84) 2.847(3) .
C(81) C(85) 2.421(3) .
C(81) C(89) 2.378(2) .
C(81) C(94) 2.474(2) .
C(81) C(95) 2.812(2) .
C(81) C(104) 2.965(3) .
C(81) C(105) 2.563(3) .
C(81) C(107) 2.500(2) .
C(81) C(108) 3.237(2) .
C(81) C(109) 3.446(2) .
C(82) C(84) 2.447(3) .
C(82) C(85) 2.757(3) .
C(82) C(90) 2.377(2) .
C(82) C(93) 2.674(2) .
C(82) C(94) 3.299(2) .
C(82) C(95) 3.336(2) .
C(82) C(104) 3.384(3) .
C(82) C(105) 3.309(2) .
C(83) C(85) 2.376(2) .
C(83) C(90) 2.764(2) .
C(83) C(91) 2.690(3) .
C(84) C(86) 2.367(2) .
C(84) C(90) 2.423(2) .
C(84) C(92) 2.451(3) .
C(85) C(87) 2.369(2) .
C(85) C(88) 2.759(2) .
C(85) C(89) 2.428(2) .
C(85) C(91) 2.343(2) .
C(85) C(92) 2.342(3) .
C(86) C(88) 2.457(2) .
C(86) C(89) 2.860(3) .
C(86) C(90) 2.427(3) .
C(86) C(91) 2.453(2) .
C(87) C(89) 2.455(3) .
C(87) C(90) 2.757(3) .
C(87) C(92) 2.686(2) .
C(88) C(90) 2.373(2) .
C(88) C(107) 2.691(3) .
C(88) C(108) 3.450(3) .
C(88) C(109) 3.594(3) .
C(88) C(118) 3.255(3) .
C(88) C(119) 3.283(3) .
C(89) C(93) 2.497(3) .
C(89) C(94) 3.282(3) .
C(89) C(95) 3.563(3) .
C(89) C(108) 2.512(3) .
C(89) C(109) 2.867(3) .
C(89) C(118) 2.952(2) .
C(89) C(119) 2.570(2) .
C(90) C(93) 2.360(3) .
C(90) C(94) 3.188(3) .
C(90) C(95) 3.246(3) .
C(90) C(107) 2.366(2) .
C(90) C(108) 3.195(2) .
C(90) C(109) 3.229(3) .
C(92) C(2) 3.587(3) 66502
C(92) C(3) 3.426(2) 66502
C(93) C(95) 2.574(2) .
C(93) C(99) 2.529(2) .
C(93) C(100) 2.510(3) .
C(93) C(104) 2.532(2) .
C(93) C(108) 2.607(2) .
C(93) C(109) 3.404(3) .
C(93) C(113) 3.385(2) .
C(93) C(114) 3.490(2) .
C(93) C(118) 3.528(2) .
C(93) C(119) 2.694(2) .
C(94) C(96) 2.430(3) .
C(94) C(97) 2.804(2) .
C(94) C(98) 2.425(2) .
C(94) C(100) 2.807(3) .
C(94) C(105) 2.475(2) .
C(94) C(107) 2.674(2) .
C(94) C(118) 3.311(2) .
C(94) C(119) 2.981(2) .
C(95) C(97) 2.393(3) .
C(95) C(98) 2.754(3) .
C(95) C(99) 2.401(3) .
C(95) C(107) 3.525(2) .
C(96) C(98) 2.391(3) .
C(96) C(99) 2.791(3) .
C(96) C(137) 3.388(3) 55401
C(97) C(99) 2.420(3) .
C(98) C(106) 2.849(3) .
C(99) C(100) 2.392(2) .
C(99) C(105) 2.812(2) .
C(99) C(106) 2.455(3) .
C(99) C(107) 3.471(3) .
C(99) C(118) 3.597(3) .
C(99) C(119) 3.276(2) .
C(100) C(52) 3.576(3) 65501
C(100) C(102) 2.408(3) .
C(100) C(103) 2.788(2) .
C(100) C(104) 2.408(2) .
C(100) C(106) 2.479(2) .
C(100) C(107) 3.460(3) .
C(100) C(113) 3.434(2) .
C(100) C(114) 3.524(2) .
C(101) C(52) 3.534(3) 65501
C(101) C(103) 2.401(2) .
C(101) C(104) 2.767(3) .
C(101) C(105) 2.421(3) .
C(101) C(106) 2.876(2) .
C(102) C(104) 2.389(3) .
C(102) C(105) 2.784(3) .
C(102) C(143) 3.453(3) .
C(102) C(149) 3.540(3) .
C(102) C(150) 3.434(3) .
C(103) C(105) 2.418(3) .
C(104) C(107) 3.463(2) .
C(104) C(108) 3.093(2) .
C(104) C(109) 3.374(3) .
C(104) C(113) 3.314(2) .
C(105) C(51) 3.589(3) 65501
C(105) C(107) 2.663(3) .
C(105) C(108) 2.836(3) .
C(105) C(113) 3.079(2) .
C(105) C(119) 3.458(2) .
C(106) C(29) 3.509(2) 65502
C(106) C(30) 3.552(2) 65502
C(107) C(109) 2.563(2) .
C(107) C(113) 2.532(3) .
C(107) C(114) 2.527(2) .
C(107) C(118) 2.532(2) .
C(108) C(110) 2.433(2) .
C(108) C(111) 2.797(3) .
C(108) C(112) 2.426(3) .
C(108) C(114) 2.810(2) .
C(108) C(119) 2.470(2) .
C(109) C(111) 2.390(3) .
C(109) C(112) 2.763(3) .
C(109) C(113) 2.411(3) .
C(110) C(112) 2.402(3) .
C(110) C(113) 2.799(2) .
C(111) C(113) 2.418(2) .
C(112) C(120) 2.834(2) .
C(113) C(114) 2.405(2) .
C(113) C(119) 2.820(2) .
C(113) C(120) 2.464(3) .
C(114) C(116) 2.420(2) .
C(114) C(117) 2.792(3) .
C(114) C(118) 2.403(3) .
C(114) C(120) 2.470(3) .
C(115) C(32) 3.548(3) 65502
C(115) C(117) 2.394(3) .
C(115) C(118) 2.759(3) .
C(115) C(119) 2.427(2) .
C(115) C(120) 2.853(3) .
C(116) C(118) 2.393(2) .
C(116) C(119) 2.800(2) .
C(117) C(119) 2.428(2) .
C(117) C(137) 3.459(3) 55401
C(118) C(137) 3.420(3) 55401
C(121) C(123) 2.445(2) .
C(121) C(124) 2.847(3) .
C(121) C(125) 2.423(3) .
C(121) C(129) 2.382(2) .
C(121) C(134) 2.568(3) .
C(121) C(135) 2.973(3) .
C(121) C(144) 2.812(2) .
C(121) C(145) 2.470(2) .
C(121) C(147) 2.510(2) .
C(121) C(158) 3.451(2) .
C(121) C(159) 3.266(2) .
C(122) C(124) 2.446(3) .
C(122) C(125) 2.759(3) .
C(122) C(130) 2.378(2) .
C(122) C(133) 2.669(2) .
C(122) C(134) 3.317(2) .
C(122) C(135) 3.400(3) .
C(122) C(144) 3.342(2) .
C(122) C(145) 3.293(2) .
C(123) C(125) 2.378(2) .
C(123) C(130) 2.765(2) .
C(123) C(131) 2.691(3) .
C(124) C(126) 2.374(2) .
C(124) C(130) 2.430(2) .
C(124) C(132) 2.457(3) .
C(125) C(127) 2.368(2) .
C(125) C(128) 2.756(2) .
C(125) C(129) 2.426(2) .
C(125) C(131) 2.345(2) .
C(125) C(132) 2.345(3) .
C(126) C(42) 3.549(2) 66602
C(126) C(128) 2.451(2) .
C(126) C(129) 2.855(3) .
C(126) C(130) 2.426(3) .
C(126) C(131) 2.460(2) .
C(127) C(129) 2.449(3) .
C(127) C(130) 2.755(3) .
C(127) C(132) 2.696(2) .
C(128) C(130) 2.369(2) .
C(128) C(147) 2.690(3) .
C(128) C(148) 3.284(3) .
C(128) C(149) 3.286(3) .
C(128) C(159) 3.436(3) .
C(129) C(133) 2.501(3) .
C(129) C(144) 3.559(3) .
C(129) C(145) 3.291(3) .
C(129) C(148) 2.567(2) .
C(129) C(149) 2.952(2) .
C(129) C(158) 2.873(2) .
C(129) C(159) 2.509(3) .
C(130) C(133) 2.358(3) .
C(130) C(144) 3.248(3) .
C(130) C(145) 3.191(3) .
C(130) C(147) 2.369(2) .
C(130) C(158) 3.244(3) .
C(130) C(159) 3.211(2) .
C(132) C(42) 3.511(3) 66602
C(132) C(43) 3.465(2) 66602
C(133) C(135) 2.537(3) .
C(133) C(139) 2.512(3) .
C(133) C(140) 2.528(2) .
C(133) C(144) 2.566(2) .
C(133) C(148) 2.682(2) .
C(133) C(149) 3.479(2) .
C(133) C(153) 3.497(2) .
C(133) C(154) 3.403(2) .
C(133) C(158) 3.379(3) .
C(133) C(159) 2.615(2) .
C(134) C(11) 3.572(2) 65601
C(134) C(136) 2.427(3) .
C(134) C(137) 2.788(3) .
C(134) C(138) 2.422(3) .
C(134) C(140) 2.818(2) .
C(134) C(145) 2.474(2) .
C(134) C(147) 2.661(3) .
C(134) C(148) 3.457(2) .
C(134) C(154) 3.097(2) .
C(134) C(158) 3.555(3) .
C(134) C(159) 2.832(3) .
C(135) C(137) 2.390(3) .
C(135) C(138) 2.766(3) .
C(135) C(139) 2.412(2) .
C(135) C(147) 3.467(3) .
C(135) C(154) 3.363(2) .
C(135) C(158) 3.315(3) .
C(135) C(159) 3.107(2) .
C(136) C(138) 2.404(2) .
C(136) C(139) 2.800(2) .
C(137) C(96) 3.388(3) 55601
C(137) C(117) 3.459(3) 55601
C(137) C(118) 3.420(3) 55601
C(137) C(139) 2.415(3) .
C(138) C(12) 3.481(3) 65601
C(138) C(146) 2.877(2) .
C(139) C(11) 3.528(2) 65601
C(139) C(12) 3.542(3) 65601
C(139) C(140) 2.402(3) .
C(139) C(145) 2.812(3) .
C(139) C(146) 2.473(2) .
C(139) C(147) 3.441(3) .
C(139) C(153) 3.513(2) .
C(139) C(154) 3.402(2) .
C(140) C(142) 2.417(3) .
C(140) C(143) 2.799(3) .
C(140) C(144) 2.403(3) .
C(140) C(146) 2.451(3) .
C(140) C(147) 3.450(3) .
C(140) C(148) 3.214(3) .
C(140) C(149) 3.485(3) .
C(140) C(153) 3.566(2) .
C(141) C(143) 2.405(3) .
C(141) C(144) 2.762(3) .
C(141) C(145) 2.430(3) .
C(141) C(146) 2.838(3) .
C(142) C(144) 2.394(3) .
C(142) C(145) 2.803(2) .
C(143) C(145) 2.437(3) .
C(144) C(147) 3.502(2) .
C(144) C(149) 3.567(2) .
C(145) C(147) 2.665(2) .
C(145) C(148) 2.936(2) .
C(145) C(149) 3.211(2) .
C(146) C(69) 3.318(3) 65602
C(146) C(70) 3.199(2) 65602
C(146) C(153) 3.593(3) .
C(147) C(149) 2.528(2) .
C(147) C(153) 2.529(2) .
C(147) C(154) 2.528(3) .
C(147) C(158) 2.557(2) .
C(148) C(150) 2.429(2) .
C(148) C(151) 2.796(2) .
C(148) C(152) 2.428(2) .
C(148) C(154) 2.823(2) .
C(148) C(159) 2.475(2) .
C(149) C(151) 2.390(3) .
C(149) C(152) 2.762(3) .
C(149) C(153) 2.408(3) .
C(150) C(152) 2.396(3) .
C(150) C(153) 2.794(3) .
C(151) C(153) 2.416(2) .
C(152) C(160) 2.859(3) .
C(153) C(154) 2.416(2) .
C(153) C(159) 2.822(2) .
C(153) C(160) 2.471(3) .
C(154) C(156) 2.423(2) .
C(154) C(157) 2.804(2) .
C(154) C(158) 2.411(2) .
C(154) C(160) 2.460(3) .
C(155) C(157) 2.400(3) .
C(155) C(158) 2.758(3) .
C(155) C(159) 2.424(3) .
C(155) C(160) 2.830(2) .
C(156) C(158) 2.391(3) .
C(156) C(159) 2.802(3) .
C(157) C(159) 2.438(2) .
N(1) H(12) 2.6284 .
N(1) H(13) 2.6455 .
N(1) H(17) 1.9863 .
N(1) H(18) 1.9829 .
N(1) H(19) 1.9819 .
N(2) H(23) 2.6143 .
N(2) H(24) 2.6305 .
N(2) H(18) 3.2878 .
N(2) H(29) 1.9864 .
N(2) H(30) 1.9848 .
N(2) H(28) 1.9831 .
N(2) H(19) 3.3768 .
N(2) H(90) 3.5697 65502
N(3) H(42) 2.6150 .
N(3) H(43) 2.6336 .
N(3) H(58) 3.4210 .
N(3) H(47) 1.9852 .
N(3) H(49) 1.9857 .
N(3) H(48) 1.9864 .
N(4) H(53) 2.6414 .
N(4) H(54) 2.6166 .
N(4) H(113) 3.4103 65602
N(4) H(58) 1.9866 .
N(4) H(60) 1.9807 .
N(4) H(49) 3.3730 .
N(4) H(59) 1.9872 .
N(4) H(120) 3.5123 65602
N(5) H(37) 3.3178 65501
N(5) H(72) 2.6184 .
N(5) H(73) 2.6133 .
N(5) H(77) 1.9794 .
N(5) H(78) 1.9806 .
N(5) H(79) 1.9796 .
N(5) H(90) 3.5507 .
N(6) H(83) 2.6141 .
N(6) H(84) 2.6123 .
N(6) H(30) 3.1410 .
N(6) H(28) 3.2457 .
N(6) H(78) 3.4183 .
N(6) H(89) 1.9846 .
N(6) H(90) 1.9850 .
N(6) H(88) 1.9842 .
N(7) H(7) 3.3059 65601
N(7) H(8) 3.5589 65601
N(7) H(102) 2.6210 .
N(7) H(103) 2.6204 .
N(7) H(107) 1.9834 .
N(7) H(108) 1.9830 .
N(7) H(109) 1.9833 .
N(7) H(120) 3.5353 .
N(8) H(54) 3.1851 .
N(8) H(113) 2.6156 .
N(8) H(114) 2.6050 .
N(8) H(108) 3.3595 .
N(8) H(118) 1.9841 .
N(8) H(119) 1.9835 .
N(8) H(120) 1.9835 .
C(1) H(1) 2.0280 .
C(1) H(2) 3.3003 .
C(1) H(9) 2.5523 .
C(1) H(16) 2.5166 .
C(1) H(20) 3.5432 .
C(1) H(27) 3.4014 .
C(1) H(68) 3.3718 66502
C(2) H(2) 2.0757 .
C(2) H(9) 2.7947 .
C(2) H(12) 3.5517 66502
C(2) H(16) 2.8873 .
C(2) H(44) 3.4256 55401
C(2) H(68) 2.8451 66502
C(3) H(1) 2.0724 .
C(3) H(5) 3.0294 .
C(3) H(6) 2.9643 .
C(3) H(44) 3.4499 55401
C(3) H(66) 3.2360 66502
C(3) H(68) 2.7881 66502
C(4) H(1) 3.2896 .
C(4) H(2) 2.0201 .
C(4) H(5) 2.0630 .
C(4) H(6) 2.0546 .
C(4) H(7) 3.1063 .
C(4) H(8) 3.0710 .
C(4) H(52) 2.9318 55401
C(4) H(66) 3.2406 66502
C(4) H(68) 3.2675 66502
C(4) H(70) 3.3621 45501
C(5) H(2) 3.2360 .
C(5) H(3) 3.2397 .
C(5) H(5) 2.9517 .
C(5) H(6) 2.9993 .
C(5) H(7) 2.9776 .
C(5) H(8) 2.9718 .
C(5) H(52) 2.6901 55401
C(5) H(70) 3.1976 45501
C(6) H(3) 2.0261 .
C(6) H(4) 3.2945 .
C(6) H(5) 3.0691 .
C(6) H(6) 3.1033 .
C(6) H(7) 2.0497 .
C(6) H(8) 2.0569 .
C(6) H(52) 2.7301 55401
C(6) H(70) 3.4043 45501
C(6) H(71) 3.2467 45501
C(7) H(4) 2.0758 .
C(7) H(7) 3.0008 .
C(7) H(8) 2.9733 .
C(7) H(52) 3.3231 55401
C(7) H(71) 3.2022 45501
C(7) H(73) 2.8982 65502
C(7) H(74) 3.5653 65502
C(7) H(111) 3.4236 65502
C(7) H(112) 3.5651 65502
C(8) H(3) 2.0726 .
C(8) H(20) 3.1456 .
C(8) H(27) 2.9778 .
C(8) H(73) 2.8951 65502
C(8) H(111) 3.2873 65502
C(8) H(112) 3.3660 65502
C(8) H(78) 3.1276 65502
C(9) H(3) 3.2991 .
C(9) H(4) 2.0260 .
C(9) H(20) 2.5750 .
C(9) H(27) 2.5397 .
C(10) H(1) 3.2401 .
C(10) H(4) 3.2361 .
C(10) H(9) 3.2878 .
C(10) H(16) 3.1265 .
C(10) H(20) 3.0938 .
C(10) H(27) 3.0026 .
C(10) H(52) 3.2727 55401
C(11) H(2) 2.9478 .
C(11) H(7) 2.0942 .
C(11) H(8) 2.1141 .
C(11) H(51) 3.1164 55401
C(11) H(52) 3.2032 55401
C(11) H(66) 3.3691 66502
C(11) H(70) 3.5594 45501
C(11) H(91) 3.3654 45401
C(12) H(3) 2.9446 .
C(12) H(5) 2.1137 .
C(12) H(6) 2.0937 .
C(12) H(51) 3.1527 55401
C(12) H(52) 3.0154 55401
C(12) H(102) 3.5359 45401
C(12) H(103) 3.3249 65502
C(12) H(107) 3.5831 45401
C(13) H(1) 2.9037 .
C(13) H(9) 2.7026 .
C(13) H(16) 2.7112 .
C(13) H(20) 3.3299 .
C(13) H(27) 3.3371 .
C(14) H(1) 3.2135 .
C(14) H(9) 2.0353 .
C(14) H(10) 3.2774 .
C(14) H(12) 3.2764 .
C(14) H(27) 3.3488 .
C(15) H(1) 3.2352 .
C(15) H(10) 2.0347 .
C(15) H(11) 3.2466 .
C(15) H(27) 3.0701 .
C(15) H(17) 3.2738 66502
C(16) H(9) 2.0274 .
C(16) H(11) 2.0292 .
C(16) H(12) 3.2520 .
C(16) H(13) 3.4674 66502
C(16) H(43) 3.3520 55401
C(16) H(115) 3.1191 55401
C(16) H(116) 3.5058 55401
C(16) H(17) 3.2135 66502
C(16) H(60) 3.5030 55401
C(17) H(9) 3.2448 .
C(17) H(10) 2.0336 .
C(17) H(12) 2.0262 .
C(17) H(63) 3.0752 .
C(17) H(64) 3.5708 .
C(17) H(115) 2.9916 55401
C(17) H(116) 3.3141 55401
C(18) H(1) 3.4682 66502
C(18) H(10) 3.2534 .
C(18) H(11) 2.0246 .
C(18) H(63) 3.2959 .
C(18) H(64) 3.3072 .
C(18) H(17) 3.0507 .
C(18) H(19) 2.5577 .
C(19) H(9) 3.2653 .
C(19) H(11) 3.2688 .
C(19) H(12) 2.0447 .
C(19) H(17) 2.8603 .
C(19) H(18) 3.2040 .
C(19) H(19) 2.5454 .
C(20) H(11) 3.1128 66502
C(20) H(13) 2.0472 .
C(20) H(14) 3.2723 .
C(20) H(16) 3.2634 .
C(20) H(17) 2.7829 .
C(20) H(18) 2.6029 .
C(20) H(19) 3.2279 .
C(21) H(10) 3.1666 66502
C(21) H(11) 3.1163 66502
C(21) H(14) 2.0261 .
C(21) H(15) 3.2628 .
C(21) H(40) 3.3057 .
C(21) H(43) 3.4284 66602
C(21) H(17) 2.9396 .
C(21) H(18) 2.6710 .
C(22) H(11) 3.1537 66502
C(22) H(13) 2.0294 .
C(22) H(15) 2.0405 .
C(22) H(16) 3.2412 .
C(22) H(116) 2.9652 66602
C(22) H(47) 3.4660 66602
C(23) H(11) 3.1550 66502
C(23) H(13) 3.2600 .
C(23) H(14) 2.0323 .
C(23) H(16) 2.0247 .
C(23) H(20) 3.5998 .
C(23) H(63) 3.4488 66502
C(23) H(116) 3.2190 66602
C(24) H(1) 3.4607 .
C(24) H(11) 3.1684 66502
C(24) H(14) 3.2438 .
C(24) H(15) 2.0386 .
C(24) H(20) 2.9407 .
C(24) H(63) 3.2790 66502
C(24) H(68) 3.1796 66502
C(25) H(1) 3.3441 .
C(25) H(11) 3.1917 66502
C(25) H(13) 3.2779 .
C(25) H(15) 3.2824 .
C(25) H(16) 2.0311 .
C(25) H(20) 3.1799 .
C(26) H(12) 2.5169 .
C(26) H(13) 2.5330 .
C(26) H(40) 3.3885 .
C(26) H(44) 3.3056 66602
C(26) H(29) 3.1180 .
C(26) H(28) 3.4151 .
C(27) H(4) 2.8835 .
C(27) H(20) 2.6545 .
C(27) H(27) 2.6538 .
C(28) H(4) 3.2766 .
C(28) H(20) 2.0254 .
C(28) H(21) 3.2819 .
C(28) H(23) 3.2838 .
C(28) H(78) 3.5620 65502
C(28) H(90) 3.2869 65502
C(29) H(4) 3.5819 .
C(29) H(16) 3.2874 .
C(29) H(21) 2.0427 .
C(29) H(22) 3.2375 .
C(29) H(78) 3.0924 65502
C(29) H(79) 3.2404 65502
C(30) H(20) 2.0324 .
C(30) H(22) 2.0170 .
C(30) H(23) 3.2520 .
C(30) H(36) 3.3784 .
C(30) H(38) 3.1546 .
C(30) H(78) 3.4561 65502
C(30) H(79) 2.9404 65502
C(31) H(20) 3.2359 .
C(31) H(21) 2.0316 .
C(31) H(23) 2.0274 .
C(31) H(39) 3.2496 .
C(31) H(57) 3.3294 .
C(31) H(84) 3.2392 65502
C(31) H(85) 3.1969 65502
C(31) H(79) 3.5143 65502
C(32) H(21) 3.2551 .
C(32) H(22) 2.0189 .
C(32) H(57) 3.5826 .
C(32) H(84) 2.8029 65502
C(32) H(85) 3.3124 65502
C(32) H(18) 3.5783 .
C(32) H(29) 2.5596 .
C(32) H(30) 3.0202 .
C(33) H(20) 3.2747 .
C(33) H(22) 3.2676 .
C(33) H(23) 2.0401 .
C(33) H(84) 3.1456 65502
C(33) H(18) 3.4536 .
C(33) H(29) 2.5628 .
C(33) H(30) 2.8215 .
C(33) H(28) 3.2021 .
C(33) H(90) 3.2520 65502
C(34) H(24) 2.0595 .
C(34) H(25) 3.2696 .
C(34) H(27) 3.2483 .
C(34) H(29) 3.2029 .
C(34) H(30) 2.8300 .
C(34) H(28) 2.5442 .
C(34) H(89) 3.5253 65502
C(34) H(90) 3.5992 65502
C(35) H(25) 2.0103 .
C(35) H(26) 3.2499 .
C(35) H(30) 2.9986 .
C(35) H(28) 2.5478 .
C(36) H(24) 2.0253 .
C(36) H(26) 2.0284 .
C(36) H(27) 3.2197 .
C(36) H(114) 3.0871 55401
C(36) H(115) 3.3388 55401
C(37) H(24) 3.2482 .
C(37) H(25) 2.0160 .
C(37) H(27) 2.0190 .
C(37) H(53) 3.3853 55401
C(37) H(112) 2.9213 65502
C(37) H(114) 3.2977 55401
C(37) H(115) 3.3971 55401
C(37) H(60) 3.5602 55401
C(37) H(59) 3.3746 55401
C(38) H(4) 3.3660 .
C(38) H(9) 3.2138 .
C(38) H(25) 3.2247 .
C(38) H(26) 2.0374 .
C(38) H(53) 3.2012 55401
C(38) H(112) 2.8388 65502
C(39) H(4) 3.1721 .
C(39) H(24) 3.2913 .
C(39) H(26) 3.2922 .
C(39) H(27) 2.0251 .
C(40) H(23) 2.4902 .
C(40) H(24) 2.4910 .
C(40) H(18) 3.1456 .
C(40) H(19) 3.1964 .
C(41) H(31) 2.0259 .
C(41) H(32) 3.2999 .
C(41) H(39) 2.5099 .
C(41) H(46) 2.5664 .
C(41) H(50) 3.3060 .
C(41) H(97) 3.3873 66602
C(42) H(14) 3.4557 .
C(42) H(32) 2.0734 .
C(42) H(39) 2.9353 .
C(42) H(42) 3.5482 66602
C(42) H(46) 2.9023 .
C(42) H(97) 2.7871 66602
C(43) H(14) 3.2934 .
C(43) H(31) 2.0692 .
C(43) H(35) 3.0044 .
C(43) H(36) 2.9902 .
C(43) H(95) 3.1305 66602
C(43) H(97) 2.8889 66602
C(44) H(21) 3.0638 .
C(44) H(31) 3.2883 .
C(44) H(32) 2.0213 .
C(44) H(35) 2.0657 .
C(44) H(36) 2.0524 .
C(44) H(37) 3.0806 .
C(44) H(38) 3.1004 .
C(44) H(95) 3.3047 66602
C(44) H(97) 3.5530 66602
C(45) H(21) 3.0407 .
C(45) H(22) 3.0881 .
C(45) H(32) 3.2328 .
C(45) H(33) 3.2440 .
C(45) H(35) 2.9807 .
C(45) H(36) 2.9684 .
C(45) H(37) 2.9607 .
C(45) H(38) 2.9856 .
C(45) H(50) 3.5178 .
C(45) H(105) 3.5920 45501
C(46) H(21) 2.8660 .
C(46) H(22) 3.2201 .
C(46) H(33) 2.0253 .
C(46) H(34) 3.2903 .
C(46) H(35) 3.1063 .
C(46) H(36) 3.0787 .
C(46) H(37) 2.0534 .
C(46) H(38) 2.0548 .
C(46) H(72) 3.5252 65502
C(47) H(22) 3.3121 .
C(47) H(34) 2.0751 .
C(47) H(37) 3.0008 .
C(47) H(38) 2.9833 .
C(47) H(72) 3.4995 65502
C(47) H(102) 3.2342 65602
C(48) H(22) 3.3299 .
C(48) H(33) 2.0773 .
C(48) H(50) 2.9815 .
C(48) H(57) 2.9225 .
C(48) H(85) 3.3204 65502
C(48) H(86) 3.3536 65502
C(48) H(102) 3.1020 65602
C(48) H(108) 3.4214 65602
C(49) H(22) 3.2596 .
C(49) H(33) 3.2995 .
C(49) H(34) 2.0185 .
C(49) H(39) 3.4449 .
C(49) H(50) 2.4726 .
C(49) H(57) 2.5862 .
C(50) H(22) 3.1074 .
C(50) H(31) 3.2348 .
C(50) H(34) 3.2321 .
C(50) H(39) 2.9571 .
C(50) H(46) 3.3242 .
C(50) H(50) 2.8099 .
C(50) H(57) 3.3371 .
C(51) H(21) 2.8653 .
C(51) H(32) 2.9505 .
C(51) H(37) 2.0937 .
C(51) H(38) 2.1151 .
C(51) H(61) 3.1271 45501
C(51) H(95) 3.5627 66602
C(52) H(21) 2.7216 .
C(52) H(33) 2.9494 .
C(52) H(35) 2.1175 .
C(52) H(36) 2.0961 .
C(52) H(72) 3.0544 65502
C(53) H(31) 2.9092 .
C(53) H(39) 2.6925 .
C(53) H(46) 2.6846 .
C(53) H(50) 3.4044 .
C(53) H(57) 3.4978 .
C(54) H(31) 3.3187 .
C(54) H(39) 2.0347 .
C(54) H(40) 3.2788 .
C(54) H(42) 3.2786 .
C(54) H(57) 3.3156 .
C(55) H(22) 3.5153 .
C(55) H(31) 3.4892 .
C(55) H(40) 2.0342 .
C(55) H(41) 3.2430 .
C(55) H(57) 3.0359 .
C(55) H(47) 3.1527 66602
C(56) H(13) 3.2013 .
C(56) H(39) 2.0234 .
C(56) H(41) 2.0295 .
C(56) H(42) 3.2531 .
C(56) H(43) 3.4031 66602
C(56) H(82) 3.1723 .
C(56) H(18) 3.4658 .
C(56) H(47) 3.2239 66602
C(57) H(39) 3.2427 .
C(57) H(40) 2.0386 .
C(57) H(42) 2.0218 .
C(57) H(81) 3.2092 .
C(57) H(82) 2.8527 .
C(57) H(93) 3.1505 .
C(58) H(31) 3.5239 66602
C(58) H(40) 3.2544 .
C(58) H(41) 2.0215 .
C(58) H(93) 3.3115 .
C(58) H(94) 3.3876 .
C(58) H(47) 2.9682 .
C(58) H(48) 2.5711 .
C(59) H(39) 3.2660 .
C(59) H(41) 3.2653 .
C(59) H(42) 2.0432 .
C(59) H(47) 2.8208 .
C(59) H(49) 3.2117 .
C(59) H(48) 2.5596 .
C(60) H(41) 3.1746 66602
C(60) H(43) 2.0474 .
C(60) H(44) 3.2754 .
C(60) H(46) 3.2586 .
C(60) H(47) 2.8322 .
C(60) H(49) 2.5809 .
C(60) H(48) 3.2214 .
C(61) H(10) 3.3528 55601
C(61) H(13) 3.4532 66602
C(61) H(40) 3.3532 66602
C(61) H(41) 3.0315 66602
C(61) H(44) 2.0266 .
C(61) H(45) 3.2561 .
C(61) H(17) 3.4999 66602
C(61) H(60) 3.5772 .
C(61) H(47) 3.0314 .
C(61) H(49) 2.5962 .
C(62) H(9) 3.5838 55601
C(62) H(41) 3.0760 66602
C(62) H(43) 2.0268 .
C(62) H(45) 2.0349 .
C(62) H(46) 3.2385 .
C(62) H(81) 3.0253 66602
C(62) H(17) 3.2783 66602
C(63) H(41) 3.2087 66602
C(63) H(43) 3.2520 .
C(63) H(44) 2.0283 .
C(63) H(46) 2.0265 .
C(63) H(81) 3.1635 66602
C(63) H(93) 3.5613 66602
C(64) H(31) 3.3401 .
C(64) H(41) 3.3388 66602
C(64) H(44) 3.2445 .
C(64) H(45) 2.0438 .
C(64) H(50) 3.2530 .
C(64) H(93) 3.4466 66602
C(64) H(97) 3.1734 66602
C(65) H(31) 3.2534 .
C(65) H(41) 3.3700 66602
C(65) H(43) 3.2797 .
C(65) H(45) 3.2863 .
C(65) H(46) 2.0276 .
C(65) H(50) 3.5834 .
C(66) H(14) 3.3448 66602
C(66) H(42) 2.4816 .
C(66) H(43) 2.5266 .
C(66) H(58) 3.0167 .
C(66) H(60) 3.4171 .
C(67) H(34) 2.8930 .
C(67) H(39) 3.4958 .
C(67) H(46) 3.5402 .
C(67) H(50) 2.6730 .
C(67) H(57) 2.6841 .
C(68) H(34) 3.3445 .
C(68) H(46) 3.3312 .
C(68) H(50) 2.0303 .
C(68) H(51) 3.2875 .
C(68) H(53) 3.2822 .
C(68) H(108) 3.3629 65602
C(68) H(120) 3.3717 65602
C(69) H(46) 2.9496 .
C(69) H(51) 2.0357 .
C(69) H(52) 3.2195 .
C(69) H(107) 3.2967 65602
C(69) H(108) 2.9526 65602
C(69) H(109) 3.1610 65602
C(70) H(6) 3.1214 55601
C(70) H(8) 3.1411 55601
C(70) H(46) 3.5036 .
C(70) H(50) 2.0236 .
C(70) H(52) 2.0113 .
C(70) H(53) 3.2575 .
C(70) H(107) 3.1729 65602
C(70) H(108) 3.2050 65602
C(70) H(109) 2.7084 65602
C(71) H(6) 3.4544 55601
C(71) H(8) 3.2717 55601
C(71) H(50) 3.2219 .
C(71) H(51) 2.0287 .
C(71) H(53) 2.0315 .
C(71) H(112) 3.5697 65602
C(71) H(109) 2.9871 65602
C(72) H(27) 3.3016 55601
C(72) H(51) 3.2606 .
C(72) H(52) 2.0182 .
C(72) H(112) 3.2895 65602
C(72) H(113) 2.9861 65602
C(72) H(60) 2.5750 .
C(72) H(59) 3.0377 .
C(73) H(50) 3.2571 .
C(73) H(52) 3.2725 .
C(73) H(53) 2.0630 .
C(73) H(113) 3.1707 65602
C(73) H(58) 3.2108 .
C(73) H(60) 2.5628 .
C(73) H(59) 2.8400 .
C(73) H(120) 3.2785 65602
C(74) H(54) 2.0393 .
C(74) H(55) 3.2569 .
C(74) H(57) 3.2645 .
C(74) H(58) 2.5640 .
C(74) H(60) 3.2127 .
C(74) H(59) 2.8321 .
C(74) H(119) 3.4904 65602
C(74) H(120) 3.4295 65602
C(75) H(55) 2.0226 .
C(75) H(56) 3.2594 .
C(75) H(58) 2.5816 .
C(75) H(59) 2.9787 .
C(75) H(119) 3.4559 65602
C(76) H(54) 2.0228 .
C(76) H(56) 2.0384 .
C(76) H(57) 3.2495 .
C(76) H(94) 3.5228 .
C(77) H(54) 3.2552 .
C(77) H(55) 2.0234 .
C(77) H(57) 2.0397 .
C(77) H(82) 3.4941 .
C(77) H(83) 3.4119 .
C(77) H(85) 3.4218 65502
C(78) H(22) 3.5031 .
C(78) H(34) 3.2138 .
C(78) H(39) 3.4096 .
C(78) H(55) 3.2513 .
C(78) H(56) 2.0529 .
C(78) H(85) 3.1309 65502
C(79) H(34) 3.1498 .
C(79) H(54) 3.2784 .
C(79) H(56) 3.2831 .
C(79) H(57) 2.0293 .
C(79) H(120) 3.5844 65602
C(80) H(26) 3.1388 55601
C(80) H(53) 2.5307 .
C(80) H(54) 2.4905 .
C(80) H(113) 3.5973 65602
C(80) H(114) 3.5947 .
C(80) H(49) 2.9590 .
C(80) H(48) 3.4921 .
C(81) H(61) 2.0226 .
C(81) H(62) 3.2960 .
C(81) H(69) 2.4504 .
C(81) H(76) 2.6283 .
C(81) H(80) 3.1421 .
C(82) H(35) 3.5204 65501
C(82) H(36) 3.5611 65501
C(82) H(62) 2.0729 .
C(82) H(69) 2.8582 .
C(82) H(76) 2.9254 .
C(83) H(61) 2.0770 .
C(83) H(65) 2.9749 .
C(83) H(66) 3.0197 .
C(83) H(69) 3.3926 .
C(84) H(2) 3.4811 66502
C(84) H(61) 3.2982 .
C(84) H(62) 2.0343 .
C(84) H(65) 2.0578 .
C(84) H(66) 2.0573 .
C(84) H(67) 3.0714 .
C(84) H(68) 3.0920 .
C(84) H(69) 3.5334 .
C(85) H(2) 3.3701 66502
C(85) H(62) 3.2426 .
C(85) H(63) 3.2346 .
C(85) H(65) 2.9851 .
C(85) H(66) 2.9618 .
C(85) H(67) 2.9678 .
C(85) H(68) 2.9759 .
C(85) H(69) 3.1791 .
C(85) H(80) 3.3576 .
C(86) H(1) 3.3142 66502
C(86) H(2) 3.3638 66502
C(86) H(16) 3.5956 66502
C(86) H(63) 2.0235 .
C(86) H(64) 3.3047 .
C(86) H(65) 3.0941 .
C(86) H(66) 3.0721 .
C(86) H(67) 2.0537 .
C(86) H(68) 2.0518 .
C(87) H(1) 3.2323 66502
C(87) H(11) 3.2273 .
C(87) H(12) 3.1517 .
C(87) H(64) 2.0865 .
C(87) H(67) 2.9830 .
C(87) H(68) 3.0020 .
C(87) H(100) 3.5500 55401
C(88) H(12) 3.2115 .
C(88) H(63) 2.0820 .
C(88) H(80) 3.0937 .
C(88) H(87) 2.7257 .
C(88) H(100) 3.4453 55401
C(89) H(63) 3.3012 .
C(89) H(64) 2.0245 .
C(89) H(69) 3.2218 .
C(89) H(80) 2.4954 .
C(89) H(87) 2.5989 .
C(90) H(61) 3.2384 .
C(90) H(64) 3.2373 .
C(90) H(69) 2.6626 .
C(90) H(76) 3.5953 .
C(90) H(80) 2.6603 .
C(91) H(2) 3.4850 66502
C(91) H(62) 2.9582 .
C(91) H(67) 2.0953 .
C(91) H(68) 2.0985 .
C(92) H(2) 3.4297 66502
C(92) H(16) 3.0057 66502
C(92) H(63) 2.9500 .
C(92) H(65) 2.0980 .
C(92) H(66) 2.0950 .
C(93) H(61) 2.9247 .
C(93) H(69) 2.7266 .
C(93) H(76) 2.6846 .
C(93) H(80) 3.4851 .
C(93) H(87) 3.5681 .
C(94) H(61) 3.4368 .
C(94) H(69) 2.0308 .
C(94) H(70) 3.2852 .
C(94) H(72) 3.2809 .
C(94) H(87) 3.2893 .
C(95) H(70) 2.0399 .
C(95) H(71) 3.2533 .
C(95) H(87) 3.3656 .
C(95) H(100) 3.4424 55401
C(95) H(101) 3.2077 55401
C(96) H(69) 2.0278 .
C(96) H(71) 2.0345 .
C(96) H(72) 3.2460 .
C(96) H(101) 2.8996 55401
C(97) H(33) 3.1897 65502
C(97) H(69) 3.2469 .
C(97) H(70) 2.0323 .
C(97) H(72) 2.0229 .
C(97) H(101) 3.1420 55401
C(98) H(33) 3.0716 65502
C(98) H(38) 3.3793 65502
C(98) H(70) 3.2481 .
C(98) H(71) 2.0257 .
C(98) H(77) 2.8804 .
C(98) H(79) 2.6984 .
C(99) H(69) 3.2584 .
C(99) H(71) 3.2755 .
C(99) H(72) 2.0456 .
C(99) H(77) 2.7786 .
C(99) H(78) 3.2231 .
C(99) H(79) 2.5950 .
C(100) H(35) 3.0567 65501
C(100) H(37) 2.9391 65501
C(100) H(73) 2.0411 .
C(100) H(74) 3.2614 .
C(100) H(76) 3.2640 .
C(100) H(77) 2.8830 .
C(100) H(78) 2.5709 .
C(100) H(79) 3.2149 .
C(100) H(88) 3.4965 .
C(101) H(3) 3.1316 65502
C(101) H(4) 3.1086 65502
C(101) H(35) 3.2910 65501
C(101) H(37) 2.6732 65501
C(101) H(74) 2.0228 .
C(101) H(75) 3.2572 .
C(101) H(111) 3.3220 .
C(101) H(77) 3.0691 .
C(101) H(78) 2.6051 .
C(101) H(88) 3.2249 .
C(102) H(3) 3.2669 65502
C(102) H(35) 3.3074 65501
C(102) H(37) 3.2374 65501
C(102) H(73) 2.0321 .
C(102) H(75) 2.0327 .
C(102) H(76) 3.2472 .
C(102) H(105) 3.3310 .
C(102) H(110) 3.0143 .
C(102) H(111) 2.8052 .
C(103) H(35) 3.1101 65501
C(103) H(73) 3.2583 .
C(103) H(74) 2.0331 .
C(103) H(76) 2.0303 .
C(103) H(105) 3.5046 .
C(103) H(110) 3.0123 .
C(104) H(35) 2.8452 65501
C(104) H(61) 3.1393 .
C(104) H(74) 3.2495 .
C(104) H(75) 2.0373 .
C(105) H(35) 2.8222 65501
C(105) H(61) 3.1690 .
C(105) H(73) 3.2775 .
C(105) H(75) 3.2746 .
C(105) H(76) 2.0303 .
C(106) H(4) 3.5169 65502
C(106) H(20) 3.4513 65502
C(106) H(21) 3.5434 65502
C(106) H(38) 3.4201 65502
C(106) H(72) 2.5136 .
C(106) H(73) 2.5439 .
C(106) H(90) 3.2007 .
C(107) H(64) 2.9437 .
C(107) H(69) 3.5656 .
C(107) H(76) 3.4921 .
C(107) H(80) 2.7164 .
C(107) H(87) 2.6789 .
C(107) H(28) 3.5162 .
C(108) H(64) 3.5872 .
C(108) H(76) 3.0609 .
C(108) H(80) 2.0338 .
C(108) H(81) 3.2880 .
C(108) H(83) 3.2821 .
C(108) H(29) 3.4717 .
C(108) H(28) 2.9002 .
C(109) H(76) 2.9685 .
C(109) H(81) 2.0408 .
C(109) H(82) 3.2487 .
C(109) H(29) 3.5572 .
C(109) H(28) 3.3795 .
C(109) H(19) 3.2707 .
C(110) H(40) 3.5448 .
C(110) H(41) 3.0624 .
C(110) H(76) 3.3856 .
C(110) H(80) 2.0302 .
C(110) H(82) 2.0299 .
C(110) H(83) 3.2570 .
C(110) H(93) 3.5152 .
C(110) H(18) 3.4364 .
C(110) H(29) 3.4186 .
C(110) H(19) 3.5671 .
C(111) H(40) 3.4817 .
C(111) H(41) 3.1486 .
C(111) H(80) 3.2458 .
C(111) H(81) 2.0359 .
C(111) H(83) 2.0309 .
C(111) H(93) 3.5881 .
C(111) H(94) 3.5657 .
C(111) H(29) 3.1503 .
C(112) H(56) 3.3864 .
C(112) H(81) 3.2597 .
C(112) H(82) 2.0288 .
C(112) H(29) 2.9931 .
C(112) H(30) 3.2886 .
C(112) H(28) 3.4183 .
C(112) H(89) 2.9270 .
C(112) H(88) 2.6228 .
C(113) H(76) 3.5924 .
C(113) H(80) 3.2666 .
C(113) H(82) 3.2723 .
C(113) H(83) 2.0420 .
C(113) H(29) 3.1463 .
C(113) H(30) 3.1084 .
C(113) H(28) 2.8807 .
C(113) H(89) 2.7938 .
C(113) H(90) 3.2299 .
C(113) H(88) 2.5958 .
C(114) H(24) 3.0797 .
C(114) H(84) 2.0430 .
C(114) H(85) 3.2756 .
C(114) H(87) 3.2603 .
C(114) H(30) 3.3821 .
C(114) H(28) 3.1906 .
C(114) H(78) 3.5774 .
C(114) H(79) 3.5012 .
C(114) H(89) 2.8660 .
C(114) H(90) 2.5637 .
C(114) H(88) 3.2116 .
C(115) H(23) 3.5732 65502
C(115) H(24) 3.0613 .
C(115) H(85) 2.0302 .
C(115) H(86) 3.2530 .
C(115) H(79) 3.2978 .
C(115) H(89) 3.0521 .
C(115) H(90) 2.5658 .
C(116) H(22) 3.5071 65502
C(116) H(24) 3.1313 .
C(116) H(25) 3.3248 .
C(116) H(34) 3.5643 65502
C(116) H(57) 3.5100 65502
C(116) H(84) 2.0303 .
C(116) H(86) 2.0319 .
C(116) H(87) 3.2478 .
C(117) H(24) 3.1932 .
C(117) H(25) 2.9804 .
C(117) H(33) 3.4398 65502
C(117) H(34) 3.3357 65502
C(117) H(84) 3.2507 .
C(117) H(85) 2.0290 .
C(117) H(87) 2.0325 .
C(117) H(101) 2.8157 55401
C(118) H(24) 3.1989 .
C(118) H(25) 3.5742 .
C(118) H(64) 3.0008 .
C(118) H(85) 3.2528 .
C(118) H(86) 2.0412 .
C(118) H(100) 3.4852 55401
C(118) H(101) 2.7322 55401
C(119) H(24) 3.1685 .
C(119) H(64) 3.1481 .
C(119) H(84) 3.2825 .
C(119) H(86) 3.2811 .
C(119) H(87) 2.0266 .
C(119) H(28) 3.2828 .
C(120) H(4) 3.1847 65502
C(120) H(83) 2.4839 .
C(120) H(84) 2.5077 .
C(120) H(30) 3.4907 .
C(120) H(78) 3.1403 .
C(121) H(91) 2.0195 .
C(121) H(92) 3.2916 .
C(121) H(99) 2.6264 .
C(121) H(106) 2.4470 .
C(121) H(117) 3.1287 .
C(122) H(92) 2.0705 .
C(122) H(99) 2.9198 .
C(122) H(106) 2.8551 .
C(123) H(91) 2.0758 .
C(123) H(95) 3.0202 .
C(123) H(96) 2.9751 .
C(123) H(106) 3.3983 .
C(124) H(32) 3.2720 66602
C(124) H(91) 3.2962 .
C(124) H(92) 2.0295 .
C(124) H(95) 2.0581 .
C(124) H(96) 2.0559 .
C(124) H(97) 3.1006 .
C(124) H(98) 3.0738 .
C(124) H(106) 3.5459 .
C(125) H(32) 3.2121 66602
C(125) H(92) 3.2439 .
C(125) H(93) 3.2333 .
C(125) H(95) 2.9631 .
C(125) H(96) 2.9885 .
C(125) H(97) 2.9808 .
C(125) H(98) 2.9682 .
C(125) H(106) 3.1926 .
C(125) H(117) 3.3866 .
C(126) H(31) 3.1302 66602
C(126) H(32) 3.3111 66602
C(126) H(93) 2.0239 .
C(126) H(94) 3.2984 .
C(126) H(95) 3.0783 .
C(126) H(96) 3.1025 .
C(126) H(97) 2.0614 .
C(126) H(98) 2.0598 .
C(127) H(31) 3.1339 66602
C(127) H(41) 3.3342 .
C(127) H(42) 3.1446 .
C(127) H(94) 2.0782 .
C(127) H(97) 3.0104 .
C(127) H(98) 2.9951 .
C(128) H(42) 3.2701 .
C(128) H(82) 3.5011 .
C(128) H(93) 2.0761 .
C(128) H(110) 2.7685 .
C(128) H(117) 3.1220 .
C(128) H(48) 3.5645 .
C(129) H(93) 3.2958 .
C(129) H(94) 2.0229 .
C(129) H(106) 3.2280 .
C(129) H(110) 2.5972 .
C(129) H(117) 2.5056 .
C(130) H(91) 3.2397 .
C(130) H(94) 3.2339 .
C(130) H(99) 3.5912 .
C(130) H(106) 2.6697 .
C(130) H(110) 3.5580 .
C(130) H(117) 2.6687 .
C(131) H(32) 3.3398 66602
C(131) H(92) 2.9578 .
C(131) H(97) 2.1021 .
C(131) H(98) 2.0979 .
C(132) H(31) 3.4648 66602
C(132) H(32) 3.3903 66602
C(132) H(46) 3.1006 66602
C(132) H(93) 2.9585 .
C(132) H(95) 2.0974 .
C(132) H(96) 2.1015 .
C(133) H(91) 2.9190 .
C(133) H(99) 2.6850 .
C(133) H(106) 2.7189 .
C(133) H(110) 3.5121 .
C(133) H(117) 3.4505 .
C(134) H(5) 2.8619 65601
C(134) H(6) 3.5667 65601
C(134) H(91) 3.1804 .
C(134) H(99) 2.0286 .
C(134) H(100) 3.2828 .
C(134) H(102) 3.2782 .
C(135) H(5) 2.9197 65601
C(135) H(91) 3.1631 .
C(135) H(100) 2.0426 .
C(135) H(101) 3.2509 .
C(136) H(5) 3.1302 65601
C(136) H(70) 3.5855 55601
C(136) H(87) 2.9670 55601
C(136) H(99) 2.0375 .
C(136) H(101) 2.0318 .
C(136) H(102) 3.2595 .
C(137) H(5) 3.2472 65601
C(137) H(7) 3.2588 65601
C(137) H(70) 3.3373 55601
C(137) H(86) 2.9363 55601
C(137) H(87) 2.8510 55601
C(137) H(99) 3.2490 .
C(137) H(100) 2.0361 .
C(137) H(102) 2.0321 .
C(138) H(5) 3.1880 65601
C(138) H(7) 2.6537 65601
C(138) H(33) 3.5650 65602
C(138) H(34) 3.3116 65602
C(138) H(86) 3.4131 55601
C(138) H(100) 3.2618 .
C(138) H(101) 2.0221 .
C(138) H(107) 3.0670 .
C(138) H(108) 2.6057 .
C(138) H(118) 3.1928 .
C(139) H(5) 2.9927 65601
C(139) H(7) 2.9707 65601
C(139) H(99) 3.2654 .
C(139) H(101) 3.2670 .
C(139) H(102) 2.0434 .
C(139) H(107) 2.8749 .
C(139) H(108) 2.5659 .
C(139) H(109) 3.2112 .
C(139) H(118) 3.4875 .
C(140) H(6) 3.5735 65601
C(140) H(103) 2.0461 .
C(140) H(104) 3.2722 .
C(140) H(106) 3.2605 .
C(140) H(107) 2.7955 .
C(140) H(108) 3.2144 .
C(140) H(109) 2.5746 .
C(141) H(8) 3.3612 65502
C(141) H(51) 3.4494 65501
C(141) H(104) 2.0276 .
C(141) H(105) 3.2623 .
C(141) H(107) 2.9139 .
C(141) H(109) 2.6461 .
C(142) H(3) 3.3865 65502
C(142) H(50) 3.2909 65501
C(142) H(51) 3.2998 65501
C(142) H(74) 3.0431 .
C(142) H(103) 2.0286 .
C(142) H(105) 2.0401 .
C(142) H(106) 3.2491 .
C(143) H(50) 3.3696 65501
C(143) H(51) 3.5632 65501
C(143) H(74) 2.8596 .
C(143) H(75) 3.4652 .
C(143) H(103) 3.2596 .
C(143) H(104) 2.0354 .
C(143) H(106) 2.0312 .
C(144) H(74) 3.3681 .
C(144) H(75) 3.3829 .
C(144) H(104) 3.2546 .
C(144) H(105) 2.0477 .
C(144) H(110) 3.2057 .
C(145) H(6) 3.4908 65601
C(145) H(91) 3.4255 .
C(145) H(103) 3.2868 .
C(145) H(105) 3.2924 .
C(145) H(106) 2.0298 .
C(145) H(110) 3.1963 .
C(146) H(7) 3.5940 65601
C(146) H(50) 3.4428 65602
C(146) H(51) 3.2637 65602
C(146) H(102) 2.5462 .
C(146) H(103) 2.5041 .
C(146) H(120) 3.1402 .
C(147) H(94) 2.9405 .
C(147) H(99) 3.5135 .
C(147) H(106) 3.5547 .
C(147) H(110) 2.6731 .
C(147) H(117) 2.7115 .
C(148) H(54) 3.3937 .
C(148) H(55) 3.1646 .
C(148) H(94) 3.1561 .
C(148) H(110) 2.0291 .
C(148) H(111) 3.2827 .
C(148) H(113) 3.2834 .
C(149) H(55) 2.9421 .
C(149) H(74) 2.9376 .
C(149) H(75) 3.4595 .
C(149) H(94) 3.0680 .
C(149) H(111) 2.0401 .
C(149) H(112) 3.2495 .
C(150) H(3) 3.4703 65502
C(150) H(4) 3.5421 65502
C(150) H(55) 2.8529 .
C(150) H(74) 2.8361 .
C(150) H(110) 2.0344 .
C(150) H(112) 2.0265 .
C(150) H(113) 3.2521 .
C(151) H(26) 3.2852 65502
C(151) H(27) 3.4352 65502
C(151) H(53) 3.4818 65602
C(151) H(55) 2.9717 .
C(151) H(110) 3.2459 .
C(151) H(111) 2.0324 .
C(151) H(113) 2.0307 .
C(151) H(109) 3.5572 .
C(152) H(53) 3.5340 65602
C(152) H(54) 3.5676 .
C(152) H(55) 3.1444 .
C(152) H(111) 3.2546 .
C(152) H(112) 2.0247 .
C(152) H(108) 3.5705 .
C(152) H(109) 3.1871 .
C(152) H(119) 3.0937 .
C(152) H(120) 2.5460 .
C(153) H(54) 3.0781 .
C(153) H(55) 3.2456 .
C(153) H(110) 3.2644 .
C(153) H(112) 3.2706 .
C(153) H(113) 2.0429 .
C(153) H(108) 3.5136 .
C(153) H(109) 3.4424 .
C(153) H(118) 3.2048 .
C(153) H(119) 2.8848 .
C(153) H(120) 2.5527 .
C(154) H(54) 3.1515 .
C(154) H(114) 2.0370 .
C(154) H(115) 3.2762 .
C(154) H(117) 3.2668 .
C(154) H(58) 3.1125 .
C(154) H(59) 3.5401 .
C(154) H(118) 2.5859 .
C(154) H(119) 2.8011 .
C(154) H(120) 3.2237 .
C(155) H(25) 3.3182 55601
C(155) H(26) 3.4763 55601
C(155) H(115) 2.0318 .
C(155) H(116) 3.2599 .
C(155) H(58) 2.9616 .
C(155) H(60) 3.5984 .
C(155) H(59) 3.0925 .
C(155) H(118) 2.6045 .
C(155) H(119) 2.9398 .
C(156) H(10) 3.4637 55601
C(156) H(11) 3.4015 55601
C(156) H(114) 2.0333 .
C(156) H(116) 2.0352 .
C(156) H(117) 3.2454 .
C(156) H(58) 3.0094 .
C(156) H(60) 3.3387 .
C(156) H(59) 3.4633 .
C(157) H(10) 3.4591 55601
C(157) H(11) 3.3079 55601
C(157) H(14) 3.5880 66602
C(157) H(99) 3.3608 .
C(157) H(114) 3.2558 .
C(157) H(115) 2.0301 .
C(157) H(117) 2.0327 .
C(157) H(58) 3.1591 .
C(157) H(49) 3.2480 .
C(157) H(48) 3.4805 .
C(158) H(99) 2.9556 .
C(158) H(115) 3.2516 .
C(158) H(116) 2.0453 .
C(158) H(58) 3.2882 .
C(158) H(49) 3.5662 .
C(158) H(48) 3.1595 .
C(159) H(54) 3.3984 .
C(159) H(94) 3.5637 .
C(159) H(99) 3.1156 .
C(159) H(114) 3.2796 .
C(159) H(116) 3.2921 .
C(159) H(117) 2.0315 .
C(159) H(58) 3.3089 .
C(160) H(34) 3.4318 65602
C(160) H(113) 2.5175 .
C(160) H(114) 2.4739 .
C(160) H(108) 3.0587 .
H(1) C(18) 3.4682 66502
H(1) C(86) 3.3142 66502
H(1) C(87) 3.2323 66502
H(2) C(84) 3.4811 66502
H(2) C(85) 3.3701 66502
H(2) C(86) 3.3638 66502
H(2) C(91) 3.4850 66502
H(2) C(92) 3.4297 66502
H(3) C(101) 3.1316 65502
H(3) C(102) 3.2669 65502
H(3) C(142) 3.3865 65502
H(3) C(150) 3.4703 65502
H(4) C(101) 3.1086 65502
H(4) C(106) 3.5169 65502
H(4) C(120) 3.1847 65502
H(4) C(150) 3.5421 65502
H(5) C(134) 2.8619 45401
H(5) C(135) 2.9197 45401
H(5) C(136) 3.1302 45401
H(5) C(137) 3.2472 45401
H(5) C(138) 3.1880 45401
H(5) C(139) 2.9927 45401
H(6) C(70) 3.1214 55401
H(6) C(71) 3.4544 55401
H(6) C(134) 3.5667 45401
H(6) C(140) 3.5735 45401
H(6) C(145) 3.4908 45401
H(7) N(7) 3.3059 45401
H(7) C(137) 3.2588 45401
H(7) C(138) 2.6537 45401
H(7) C(139) 2.9707 45401
H(7) C(146) 3.5940 45401
H(8) N(7) 3.5589 45401
H(8) C(70) 3.1411 55401
H(8) C(71) 3.2717 55401
H(8) C(141) 3.3612 65502
H(9) C(62) 3.5838 55401
H(10) C(21) 3.1666 66502
H(10) C(61) 3.3528 55401
H(10) C(156) 3.4637 55401
H(10) C(157) 3.4591 55401
H(11) C(20) 3.1128 66502
H(11) C(21) 3.1163 66502
H(11) C(22) 3.1537 66502
H(11) C(23) 3.1550 66502
H(11) C(24) 3.1684 66502
H(11) C(25) 3.1917 66502
H(11) C(156) 3.4015 55401
H(11) C(157) 3.3079 55401
H(12) C(2) 3.5517 66502
H(13) C(16) 3.4674 66502
H(13) C(61) 3.4532 66602
H(14) C(66) 3.3448 66602
H(14) C(157) 3.5880 66602
H(16) C(86) 3.5956 66502
H(16) C(92) 3.0057 66502
H(20) C(106) 3.4513 65502
H(21) C(106) 3.5434 65502
H(22) C(116) 3.5071 65502
H(23) C(115) 3.5732 65502
H(25) C(155) 3.3182 55401
H(26) C(80) 3.1388 55401
H(26) C(151) 3.2852 65502
H(26) C(155) 3.4763 55401
H(27) C(72) 3.3016 55401
H(27) C(151) 3.4352 65502
H(31) C(58) 3.5239 66602
H(31) C(126) 3.1302 66602
H(31) C(127) 3.1339 66602
H(31) C(132) 3.4648 66602
H(32) C(124) 3.2720 66602
H(32) C(125) 3.2121 66602
H(32) C(126) 3.3111 66602
H(32) C(131) 3.3398 66602
H(32) C(132) 3.3903 66602
H(33) C(97) 3.1897 65502
H(33) C(98) 3.0716 65502
H(33) C(117) 3.4398 65502
H(33) C(138) 3.5650 65602
H(34) C(116) 3.5643 65502
H(34) C(117) 3.3357 65502
H(34) C(138) 3.3116 65602
H(34) C(160) 3.4318 65602
H(35) C(82) 3.5204 45501
H(35) C(100) 3.0567 45501
H(35) C(101) 3.2910 45501
H(35) C(102) 3.3074 45501
H(35) C(103) 3.1101 45501
H(35) C(104) 2.8452 45501
H(35) C(105) 2.8222 45501
H(36) C(82) 3.5611 45501
H(37) N(5) 3.3178 45501
H(37) C(100) 2.9391 45501
H(37) C(101) 2.6732 45501
H(37) C(102) 3.2374 45501
H(38) C(98) 3.3793 65502
H(38) C(106) 3.4201 65502
H(40) C(61) 3.3532 66602
H(41) C(60) 3.1746 66602
H(41) C(61) 3.0315 66602
H(41) C(62) 3.0760 66602
H(41) C(63) 3.2087 66602
H(41) C(64) 3.3388 66602
H(41) C(65) 3.3700 66602
H(42) C(42) 3.5482 66602
H(43) C(16) 3.3520 55601
H(43) C(21) 3.4284 66602
H(43) C(56) 3.4031 66602
H(44) C(2) 3.4256 55601
H(44) C(3) 3.4499 55601
H(44) C(26) 3.3056 66602
H(46) C(132) 3.1006 66602
H(50) C(142) 3.2909 45501
H(50) C(143) 3.3696 45501
H(50) C(146) 3.4428 65602
H(51) C(11) 3.1164 55601
H(51) C(12) 3.1527 55601
H(51) C(141) 3.4494 45501
H(51) C(142) 3.2998 45501
H(51) C(143) 3.5632 45501
H(51) C(146) 3.2637 65602
H(52) C(4) 2.9318 55601
H(52) C(5) 2.6901 55601
H(52) C(6) 2.7301 55601
H(52) C(7) 3.3231 55601
H(52) C(10) 3.2727 55601
H(52) C(11) 3.2032 55601
H(52) C(12) 3.0154 55601
H(53) C(37) 3.3853 55601
H(53) C(38) 3.2012 55601
H(53) C(151) 3.4818 65602
H(53) C(152) 3.5340 65602
H(57) C(116) 3.5100 65502
H(61) C(51) 3.1271 65501
H(63) C(23) 3.4488 66502
H(63) C(24) 3.2790 66502
H(66) C(3) 3.2360 66502
H(66) C(4) 3.2406 66502
H(66) C(11) 3.3691 66502
H(68) C(1) 3.3718 66502
H(68) C(2) 2.8451 66502
H(68) C(3) 2.7881 66502
H(68) C(4) 3.2675 66502
H(68) C(24) 3.1796 66502
H(70) C(4) 3.3621 65501
H(70) C(5) 3.1976 65501
H(70) C(6) 3.4043 65501
H(70) C(11) 3.5594 65501
H(70) C(136) 3.5855 55401
H(70) C(137) 3.3373 55401
H(71) C(6) 3.2467 65501
H(71) C(7) 3.2022 65501
H(72) C(46) 3.5252 65502
H(72) C(47) 3.4995 65502
H(72) C(52) 3.0544 65502
H(73) C(7) 2.8982 65502
H(73) C(8) 2.8951 65502
H(74) C(7) 3.5653 65502
H(81) C(62) 3.0253 66602
H(81) C(63) 3.1635 66602
H(84) C(31) 3.2392 65502
H(84) C(32) 2.8029 65502
H(84) C(33) 3.1456 65502
H(85) C(31) 3.1969 65502
H(85) C(32) 3.3124 65502
H(85) C(48) 3.3204 65502
H(85) C(77) 3.4218 65502
H(85) C(78) 3.1309 65502
H(86) C(48) 3.3536 65502
H(86) C(137) 2.9363 55401
H(86) C(138) 3.4131 55401
H(87) C(136) 2.9670 55401
H(87) C(137) 2.8510 55401
H(91) C(11) 3.3654 65601
H(93) C(63) 3.5613 66602
H(93) C(64) 3.4466 66602
H(95) C(43) 3.1305 66602
H(95) C(44) 3.3047 66602
H(95) C(51) 3.5627 66602
H(97) C(41) 3.3873 66602
H(97) C(42) 2.7871 66602
H(97) C(43) 2.8889 66602
H(97) C(44) 3.5530 66602
H(97) C(64) 3.1734 66602
H(100) C(87) 3.5500 55601
H(100) C(88) 3.4453 55601
H(100) C(95) 3.4424 55601
H(100) C(118) 3.4852 55601
H(101) C(95) 3.2077 55601
H(101) C(96) 2.8996 55601
H(101) C(97) 3.1420 55601
H(101) C(117) 2.8157 55601
H(101) C(118) 2.7322 55601
H(102) C(12) 3.5359 65601
H(102) C(47) 3.2342 65602
H(102) C(48) 3.1020 65602
H(103) C(12) 3.3249 65502
H(105) C(45) 3.5920 65501
H(111) C(7) 3.4236 65502
H(111) C(8) 3.2873 65502
H(112) C(7) 3.5651 65502
H(112) C(8) 3.3660 65502
H(112) C(37) 2.9213 65502
H(112) C(38) 2.8388 65502
H(112) C(71) 3.5697 65602
H(112) C(72) 3.2895 65602
H(113) N(4) 3.4103 65602
H(113) C(72) 2.9861 65602
H(113) C(73) 3.1707 65602
H(113) C(80) 3.5973 65602
H(114) C(36) 3.0871 55601
H(114) C(37) 3.2977 55601
H(115) C(16) 3.1191 55601
H(115) C(17) 2.9916 55601
H(115) C(36) 3.3388 55601
H(115) C(37) 3.3971 55601
H(116) C(16) 3.5058 55601
H(116) C(17) 3.3141 55601
H(116) C(22) 2.9652 66602
H(116) C(23) 3.2190 66602
H(17) C(15) 3.2738 66502
H(17) C(16) 3.2135 66502
H(17) C(61) 3.4999 66602
H(17) C(62) 3.2783 66602
H(60) C(16) 3.5030 55601
H(60) C(37) 3.5602 55601
H(47) C(22) 3.4660 66602
H(47) C(55) 3.1527 66602
H(47) C(56) 3.2239 66602
H(59) C(37) 3.3746 55601
H(78) C(8) 3.1276 65502
H(78) C(28) 3.5620 65502
H(78) C(29) 3.0924 65502
H(78) C(30) 3.4561 65502
H(79) C(29) 3.2404 65502
H(79) C(30) 2.9404 65502
H(79) C(31) 3.5143 65502
H(89) C(34) 3.5253 65502
H(90) N(2) 3.5697 65502
H(90) C(28) 3.2869 65502
H(90) C(33) 3.2520 65502
H(90) C(34) 3.5992 65502
H(107) C(12) 3.5831 65601
H(107) C(69) 3.2967 65602
H(107) C(70) 3.1729 65602
H(108) C(48) 3.4214 65602
H(108) C(68) 3.3629 65602
H(108) C(69) 2.9526 65602
H(108) C(70) 3.2050 65602
H(109) C(69) 3.1610 65602
H(109) C(70) 2.7084 65602
H(109) C(71) 2.9871 65602
H(119) C(74) 3.4904 65602
H(119) C(75) 3.4559 65602
H(120) N(4) 3.5123 65602
H(120) C(68) 3.3717 65602
H(120) C(73) 3.2785 65602
H(120) C(74) 3.4295 65602
H(120) C(79) 3.5844 65602
N(1) N(2) 3.200(2) .
N(3) N(4) 3.192(2) .
N(5) N(6) 3.307(2) .
N(7) N(8) 3.299(2) .

loop_
_geom_torsion_atom_site_label_1
_geom_torsion_atom_site_label_2
_geom_torsion_atom_site_label_3
_geom_torsion_atom_site_label_4
_geom_torsion
C(20) N(1) C(19) C(14) -28.7(2)
C(20) N(1) C(19) C(18) 150.6(2)
C(26) N(1) C(19) C(14) 170.5(2)
C(26) N(1) C(19) C(18) -10.3(3)
C(19) N(1) C(20) C(21) -154.2(2)
C(19) N(1) C(20) C(25) 25.3(2)
C(26) N(1) C(20) C(21) 6.7(3)
C(26) N(1) C(20) C(25) -173.9(2)
C(34) N(2) C(33) C(28) -17.2(3)
C(34) N(2) C(33) C(32) 161.3(2)
C(40) N(2) C(33) C(28) 177.3(1)
C(40) N(2) C(33) C(32) -4.2(2)
C(33) N(2) C(34) C(35) -156.4(2)
C(33) N(2) C(34) C(39) 22.1(3)
C(40) N(2) C(34) C(35) 9.2(3)
C(40) N(2) C(34) C(39) -172.2(2)
C(60) N(3) C(59) C(54) -25.0(2)
C(60) N(3) C(59) C(58) 153.4(2)
C(66) N(3) C(59) C(54) 171.8(2)
C(66) N(3) C(59) C(58) -9.8(3)
C(59) N(3) C(60) C(61) -157.9(2)
C(59) N(3) C(60) C(65) 21.6(2)
C(66) N(3) C(60) C(61) 5.0(3)
C(66) N(3) C(60) C(65) -175.5(2)
C(74) N(4) C(73) C(68) -21.7(3)
C(74) N(4) C(73) C(72) 158.6(2)
C(80) N(4) C(73) C(68) 173.2(2)
C(80) N(4) C(73) C(72) -6.5(3)
C(73) N(4) C(74) C(75) -154.5(2)
C(73) N(4) C(74) C(79) 24.6(3)
C(80) N(4) C(74) C(75) 10.7(3)
C(80) N(4) C(74) C(79) -170.1(2)
C(100) N(5) C(99) C(94) -29.8(2)
C(100) N(5) C(99) C(98) 147.7(2)
C(106) N(5) C(99) C(94) 167.3(1)
C(106) N(5) C(99) C(98) -15.2(2)
C(99) N(5) C(100) C(101) -148.9(2)
C(99) N(5) C(100) C(105) 29.7(2)
C(106) N(5) C(100) C(101) 13.8(2)
C(106) N(5) C(100) C(105) -167.6(1)
C(114) N(6) C(113) C(108) -23.2(2)
C(114) N(6) C(113) C(112) 155.6(2)
C(120) N(6) C(113) C(108) 174.3(1)
C(120) N(6) C(113) C(112) -6.9(2)
C(113) N(6) C(114) C(115) -152.7(2)
C(113) N(6) C(114) C(119) 26.8(2)
C(120) N(6) C(114) C(115) 9.6(2)
C(120) N(6) C(114) C(119) -170.9(2)
C(140) N(7) C(139) C(134) 27.2(2)
C(140) N(7) C(139) C(138) -151.6(2)
C(146) N(7) C(139) C(134) -167.9(1)
C(146) N(7) C(139) C(138) 13.3(2)
C(139) N(7) C(140) C(141) 151.1(2)
C(139) N(7) C(140) C(145) -27.2(2)
C(146) N(7) C(140) C(141) -14.1(2)
C(146) N(7) C(140) C(145) 167.6(1)
C(154) N(8) C(153) C(148) 23.3(2)
C(154) N(8) C(153) C(152) -157.1(2)
C(160) N(8) C(153) C(148) -170.1(2)
C(160) N(8) C(153) C(152) 9.5(2)
C(153) N(8) C(154) C(155) 159.4(2)
C(153) N(8) C(154) C(159) -19.8(2)
C(160) N(8) C(154) C(155) -7.3(2)
C(160) N(8) C(154) C(159) 173.5(1)
C(10) C(1) C(2) C(3) 0.6(3)
C(13) C(1) C(2) C(3) 179.1(2)
C(2) C(1) C(10) C(5) -0.8(3)
C(2) C(1) C(10) C(9) 174.9(2)
C(13) C(1) C(10) C(5) -179.6(2)
C(13) C(1) C(10) C(9) -3.9(2)
C(2) C(1) C(13) C(14) -55.6(2)
C(2) C(1) C(13) C(25) 68.4(2)
C(2) C(1) C(13) C(27) -174.3(2)
C(10) C(1) C(13) C(14) 122.9(2)
C(10) C(1) C(13) C(25) -113.1(2)
C(10) C(1) C(13) C(27) 4.3(2)
C(1) C(2) C(3) C(4) 0.2(3)
C(2) C(3) C(4) C(5) -0.8(3)
C(2) C(3) C(4) C(11) -178.7(2)
C(3) C(4) C(5) C(6) -173.7(2)
C(3) C(4) C(5) C(10) 0.6(3)
C(11) C(4) C(5) C(6) 4.8(2)
C(11) C(4) C(5) C(10) 179.1(2)
C(3) C(4) C(11) C(12) 172.4(2)
C(5) C(4) C(11) C(12) -5.6(2)
C(4) C(5) C(6) C(7) 174.3(2)
C(4) C(5) C(6) C(12) -1.7(2)
C(10) C(5) C(6) C(7) 0.1(2)
C(10) C(5) C(6) C(12) -175.9(2)
C(4) C(5) C(10) C(1) 0.2(3)
C(4) C(5) C(10) C(9) -175.2(2)
C(6) C(5) C(10) C(1) 174.1(2)
C(6) C(5) C(10) C(9) -1.3(3)
C(5) C(6) C(7) C(8) 0.8(3)
C(12) C(6) C(7) C(8) 175.3(2)
C(5) C(6) C(12) C(11) -2.1(2)
C(7) C(6) C(12) C(11) -177.0(2)
C(6) C(7) C(8) C(9) -0.4(3)
C(7) C(8) C(9) C(10) -0.8(3)
C(7) C(8) C(9) C(27) -174.9(2)
C(8) C(9) C(10) C(1) -174.0(2)
C(8) C(9) C(10) C(5) 1.6(3)
C(27) C(9) C(10) C(1) 1.3(2)
C(27) C(9) C(10) C(5) 177.0(2)
C(8) C(9) C(27) C(13) 175.9(2)
C(8) C(9) C(27) C(28) -66.2(2)
C(8) C(9) C(27) C(39) 56.7(3)
C(10) C(9) C(27) C(13) 1.5(2)
C(10) C(9) C(27) C(28) 119.3(2)
C(10) C(9) C(27) C(39) -117.8(2)
C(4) C(11) C(12) C(6) 4.7(2)
C(1) C(13) C(14) C(15) -22.1(2)
C(1) C(13) C(14) C(19) 161.2(2)
C(25) C(13) C(14) C(15) -147.7(2)
C(25) C(13) C(14) C(19) 35.5(2)
C(27) C(13) C(14) C(15) 91.5(2)
C(27) C(13) C(14) C(19) -85.2(2)
C(1) C(13) C(25) C(20) -165.0(2)
C(1) C(13) C(25) C(24) 19.7(3)
C(14) C(13) C(25) C(20) -38.8(2)
C(14) C(13) C(25) C(24) 146.0(2)
C(27) C(13) C(25) C(20) 82.4(2)
C(27) C(13) C(25) C(24) -92.9(2)
C(1) C(13) C(27) C(9) -3.4(2)
C(1) C(13) C(27) C(28) -122.8(1)
C(1) C(13) C(27) C(39) 114.4(1)
C(14) C(13) C(27) C(9) -124.0(1)
C(14) C(13) C(27) C(28) 116.6(1)
C(14) C(13) C(27) C(39) -6.2(2)
C(25) C(13) C(27) C(9) 115.7(1)
C(25) C(13) C(27) C(28) -3.7(2)
C(25) C(13) C(27) C(39) -126.5(1)
C(13) C(14) C(15) C(16) -176.1(2)
C(19) C(14) C(15) C(16) 0.6(3)
C(13) C(14) C(19) N(1) -4.0(3)
C(13) C(14) C(19) C(18) 176.7(2)
C(15) C(14) C(19) N(1) 179.1(2)
C(15) C(14) C(19) C(18) -0.1(2)
C(14) C(15) C(16) C(17) -0.5(3)
C(15) C(16) C(17) C(18) -0.1(2)
C(16) C(17) C(18) C(19) 0.5(3)
C(17) C(18) C(19) N(1) -179.7(2)
C(17) C(18) C(19) C(14) -0.4(3)
N(1) C(20) C(21) C(22) 176.8(2)
C(25) C(20) C(21) C(22) -2.7(3)
N(1) C(20) C(25) C(13) 10.2(3)
N(1) C(20) C(25) C(24) -174.3(2)
C(21) C(20) C(25) C(13) -170.3(2)
C(21) C(20) C(25) C(24) 5.2(3)
C(20) C(21) C(22) C(23) -1.7(3)
C(21) C(22) C(23) C(24) 3.5(3)
C(22) C(23) C(24) C(25) -0.9(3)
C(23) C(24) C(25) C(13) 171.8(2)
C(23) C(24) C(25) C(20) -3.4(3)
C(9) C(27) C(28) C(29) -36.3(2)
C(9) C(27) C(28) C(33) 150.2(1)
C(13) C(27) C(28) C(29) 75.8(2)
C(13) C(27) C(28) C(33) -97.7(2)
C(39) C(27) C(28) C(29) -159.7(1)
C(39) C(27) C(28) C(33) 26.8(2)
C(9) C(27) C(39) C(34) -146.7(2)
C(9) C(27) C(39) C(38) 33.2(2)
C(13) C(27) C(39) C(34) 101.3(2)
C(13) C(27) C(39) C(38) -78.8(2)
C(28) C(27) C(39) C(34) -22.0(2)
C(28) C(27) C(39) C(38) 157.9(1)
C(27) C(28) C(29) C(30) -171.1(2)
C(33) C(28) C(29) C(30) 2.5(3)
C(27) C(28) C(33) N(2) -9.0(2)
C(27) C(28) C(33) C(32) 172.4(1)
C(29) C(28) C(33) N(2) 177.3(1)
C(29) C(28) C(33) C(32) -1.2(2)
C(28) C(29) C(30) C(31) -1.6(3)
C(29) C(30) C(31) C(32) -0.8(3)
C(30) C(31) C(32) C(33) 2.1(3)
C(31) C(32) C(33) N(2) -179.6(2)
C(31) C(32) C(33) C(28) -1.1(2)
N(2) C(34) C(35) C(36) 180.0(1)
C(39) C(34) C(35) C(36) 1.4(3)
N(2) C(34) C(39) C(27) -0.7(3)
N(2) C(34) C(39) C(38) 179.4(2)
C(35) C(34) C(39) C(27) 177.8(2)
C(35) C(34) C(39) C(38) -2.1(3)
C(34) C(35) C(36) C(37) 0.3(3)
C(35) C(36) C(37) C(38) -1.2(3)
C(36) C(37) C(38) C(39) 0.5(3)
C(37) C(38) C(39) C(27) -178.7(2)
C(37) C(38) C(39) C(34) 1.2(3)
C(50) C(41) C(42) C(43) 1.1(3)
C(53) C(41) C(42) C(43) 176.3(2)
C(42) C(41) C(50) C(45) -1.1(3)
C(42) C(41) C(50) C(49) 178.3(2)
C(53) C(41) C(50) C(45) -177.4(2)
C(53) C(41) C(50) C(49) 2.0(2)
C(42) C(41) C(53) C(54) -65.3(2)
C(42) C(41) C(53) C(65) 58.8(3)
C(42) C(41) C(53) C(67) 177.5(2)
C(50) C(41) C(53) C(54) 110.1(2)
C(50) C(41) C(53) C(65) -125.7(2)
C(50) C(41) C(53) C(67) -7.1(2)
C(41) C(42) C(43) C(44) -0.3(3)
C(42) C(43) C(44) C(45) -0.7(3)
C(42) C(43) C(44) C(51) 179.3(2)
C(43) C(44) C(45) C(46) -178.1(2)
C(43) C(44) C(45) C(50) 0.7(3)
C(51) C(44) C(45) C(46) 1.9(2)
C(51) C(44) C(45) C(50) -179.3(2)
C(43) C(44) C(51) C(52) 178.8(2)
C(45) C(44) C(51) C(52) -1.2(2)
C(44) C(45) C(46) C(47) 178.0(2)
C(44) C(45) C(46) C(52) -1.8(2)
C(50) C(45) C(46) C(47) -0.8(3)
C(50) C(45) C(46) C(52) 179.4(2)
C(44) C(45) C(50) C(41) 0.2(3)
C(44) C(45) C(50) C(49) -179.2(2)
C(46) C(45) C(50) C(41) 178.9(2)
C(46) C(45) C(50) C(49) -0.4(3)
C(45) C(46) C(47) C(48) 1.1(3)
C(52) C(46) C(47) C(48) -179.2(2)
C(45) C(46) C(52) C(51) 0.8(2)
C(47) C(46) C(52) C(51) -178.9(2)
C(46) C(47) C(48) C(49) -0.3(3)
C(47) C(48) C(49) C(50) -0.9(3)
C(47) C(48) C(49) C(67) 174.8(2)
C(48) C(49) C(50) C(41) -178.1(2)
C(48) C(49) C(50) C(45) 1.3(3)
C(67) C(49) C(50) C(41) 5.2(2)
C(67) C(49) C(50) C(45) -175.4(2)
C(48) C(49) C(67) C(53) 175.2(2)
C(48) C(49) C(67) C(68) -69.6(2)
C(48) C(49) C(67) C(79) 54.0(3)
C(50) C(49) C(67) C(53) -8.8(2)
C(50) C(49) C(67) C(68) 106.4(2)
C(50) C(49) C(67) C(79) -130.0(2)
C(44) C(51) C(52) C(46) 0.2(2)
C(41) C(53) C(54) C(55) -25.7(2)
C(41) C(53) C(54) C(59) 157.7(2)
C(65) C(53) C(54) C(55) -152.4(2)
C(65) C(53) C(54) C(59) 31.0(2)
C(67) C(53) C(54) C(55) 85.9(2)
C(67) C(53) C(54) C(59) -90.8(2)
C(41) C(53) C(65) C(60) -159.5(2)
C(41) C(53) C(65) C(64) 26.1(3)
C(54) C(53) C(65) C(60) -34.4(2)
C(54) C(53) C(65) C(64) 151.1(2)
C(67) C(53) C(65) C(60) 87.2(2)
C(67) C(53) C(65) C(64) -87.2(2)
C(41) C(53) C(67) C(49) 9.4(2)
C(41) C(53) C(67) C(68) -106.7(1)
C(41) C(53) C(67) C(79) 130.6(1)
C(54) C(53) C(67) C(49) -108.3(1)
C(54) C(53) C(67) C(68) 135.6(1)
C(54) C(53) C(67) C(79) 12.9(2)
C(65) C(53) C(67) C(49) 130.6(1)
C(65) C(53) C(67) C(68) 14.5(2)
C(65) C(53) C(67) C(79) -108.2(2)
C(53) C(54) C(55) C(56) -176.6(2)
C(59) C(54) C(55) C(56) 0.1(2)
C(53) C(54) C(59) N(3) -3.4(3)
C(53) C(54) C(59) C(58) 178.2(2)
C(55) C(54) C(59) N(3) 179.9(2)
C(55) C(54) C(59) C(58) 1.5(3)
C(54) C(55) C(56) C(57) -1.4(3)
C(55) C(56) C(57) C(58) 1.1(3)
C(56) C(57) C(58) C(59) 0.5(3)
C(57) C(58) C(59) N(3) 179.8(2)
C(57) C(58) C(59) C(54) -1.8(3)
N(3) C(60) C(61) C(62) 178.1(2)
C(65) C(60) C(61) C(62) -1.4(3)
N(3) C(60) C(65) C(53) 10.0(3)
N(3) C(60) C(65) C(64) -175.4(2)
C(61) C(60) C(65) C(53) -170.5(2)
C(61) C(60) C(65) C(64) 4.1(3)
C(60) C(61) C(62) C(63) -2.3(3)
C(61) C(62) C(63) C(64) 3.1(3)
C(62) C(63) C(64) C(65) -0.3(3)
C(63) C(64) C(65) C(53) 171.2(2)
C(63) C(64) C(65) C(60) -3.3(3)
C(49) C(67) C(68) C(69) -29.9(2)
C(49) C(67) C(68) C(73) 156.8(2)
C(53) C(67) C(68) C(69) 80.8(2)
C(53) C(67) C(68) C(73) -92.5(2)
C(79) C(67) C(68) C(69) -155.0(1)
C(79) C(67) C(68) C(73) 31.7(2)
C(49) C(67) C(79) C(74) -152.1(2)
C(49) C(67) C(79) C(78) 29.0(2)
C(53) C(67) C(79) C(74) 93.2(2)
C(53) C(67) C(79) C(78) -85.7(2)
C(68) C(67) C(79) C(74) -28.6(2)
C(68) C(67) C(79) C(78) 152.5(2)
C(67) C(68) C(69) C(70) -170.7(2)
C(73) C(68) C(69) C(70) 2.6(3)
C(67) C(68) C(73) N(4) -8.2(2)
C(67) C(68) C(73) C(72) 171.6(2)
C(69) C(68) C(73) N(4) 178.4(2)
C(69) C(68) C(73) C(72) -1.8(3)
C(68) C(69) C(70) C(71) -1.1(3)
C(69) C(70) C(71) C(72) -1.2(3)
C(70) C(71) C(72) C(73) 1.9(3)
C(71) C(72) C(73) N(4) 179.4(2)
C(71) C(72) C(73) C(68) -0.3(3)
N(4) C(74) C(75) C(76) 178.9(2)
C(79) C(74) C(75) C(76) -0.2(3)
N(4) C(74) C(79) C(67) 2.4(2)
N(4) C(74) C(79) C(78) -178.6(2)
C(75) C(74) C(79) C(67) -178.4(2)
C(75) C(74) C(79) C(78) 0.5(3)
C(74) C(75) C(76) C(77) -0.2(3)
C(75) C(76) C(77) C(78) 0.3(3)
C(76) C(77) C(78) C(79) -0.0(3)
C(77) C(78) C(79) C(67) 178.5(2)
C(77) C(78) C(79) C(74) -0.4(3)
C(90) C(81) C(82) C(83) -1.4(2)
C(93) C(81) C(82) C(83) 164.1(2)
C(82) C(81) C(90) C(85) 3.1(2)
C(82) C(81) C(90) C(89) 178.5(2)
C(93) C(81) C(90) C(85) -165.9(1)
C(93) C(81) C(90) C(89) 9.4(2)
C(82) C(81) C(93) C(94) -70.6(2)
C(82) C(81) C(93) C(105) 51.7(3)
C(82) C(81) C(93) C(107) 172.6(2)
C(90) C(81) C(93) C(94) 95.9(2)
C(90) C(81) C(93) C(105) -141.8(2)
C(90) C(81) C(93) C(107) -20.9(2)
C(81) C(82) C(83) C(84) -1.3(3)
C(82) C(83) C(84) C(85) 2.2(2)
C(82) C(83) C(84) C(91) -174.2(2)
C(83) C(84) C(85) C(86) -175.9(2)
C(83) C(84) C(85) C(90) -0.6(2)
C(91) C(84) C(85) C(86) 1.4(2)
C(91) C(84) C(85) C(90) 176.8(2)
C(83) C(84) C(91) C(92) 175.0(2)
C(85) C(84) C(91) C(92) -1.7(2)
C(84) C(85) C(86) C(87) 177.0(2)
C(84) C(85) C(86) C(92) -0.5(2)
C(90) C(85) C(86) C(87) 1.6(3)
C(90) C(85) C(86) C(92) -175.9(2)
C(84) C(85) C(90) C(81) -2.2(3)
C(84) C(85) C(90) C(89) -177.3(2)
C(86) C(85) C(90) C(81) 172.9(2)
C(86) C(85) C(90) C(89) -2.2(3)
C(85) C(86) C(87) C(88) 0.5(3)
C(92) C(86) C(87) C(88) 177.0(2)
C(85) C(86) C(92) C(91) -0.7(2)
C(87) C(86) C(92) C(91) -177.4(2)
C(86) C(87) C(88) C(89) -2.1(3)
C(87) C(88) C(89) C(90) 1.6(2)
C(87) C(88) C(89) C(107) 176.7(2)
C(88) C(89) C(90) C(81) -174.9(2)
C(88) C(89) C(90) C(85) 0.5(2)
C(107) C(89) C(90) C(81) 8.7(2)
C(107) C(89) C(90) C(85) -175.9(1)
C(88) C(89) C(107) C(93) 164.1(2)
C(88) C(89) C(107) C(108) -82.7(2)
C(88) C(89) C(107) C(119) 41.3(3)
C(90) C(89) C(107) C(93) -20.4(2)
C(90) C(89) C(107) C(108) 92.8(2)
C(90) C(89) C(107) C(119) -143.2(1)
C(84) C(91) C(92) C(86) 1.4(2)
C(81) C(93) C(94) C(95) -19.2(2)
C(81) C(93) C(94) C(99) 159.6(1)
C(105) C(93) C(94) C(95) -145.3(2)
C(105) C(93) C(94) C(99) 33.4(2)
C(107) C(93) C(94) C(95) 91.0(2)
C(107) C(93) C(94) C(99) -90.3(2)
C(81) C(93) C(105) C(100) -155.3(1)
C(81) C(93) C(105) C(104) 27.6(2)
C(94) C(93) C(105) C(100) -33.6(2)
C(94) C(93) C(105) C(104) 149.4(1)
C(107) C(93) C(105) C(100) 89.7(2)
C(107) C(93) C(105) C(104) -87.3(2)
C(81) C(93) C(107) C(89) 24.7(1)
C(81) C(93) C(107) C(108) -91.0(2)
C(81) C(93) C(107) C(119) 148.7(2)
C(94) C(93) C(107) C(89) -89.8(2)
C(94) C(93) C(107) C(108) 154.6(1)
C(94) C(93) C(107) C(119) 34.3(2)
C(105) C(93) C(107) C(89) 148.1(1)
C(105) C(93) C(107) C(108) 32.5(2)
C(105) C(93) C(107) C(119) -87.8(2)
C(93) C(94) C(95) C(96) 179.8(2)
C(99) C(94) C(95) C(96) 1.1(2)
C(93) C(94) C(99) N(5) -3.5(2)
C(93) C(94) C(99) C(98) 179.0(1)
C(95) C(94) C(99) N(5) 175.3(1)
C(95) C(94) C(99) C(98) -2.2(2)
C(94) C(95) C(96) C(97) 0.7(3)
C(95) C(96) C(97) C(98) -1.3(3)
C(96) C(97) C(98) C(99) 0.2(3)
C(97) C(98) C(99) N(5) -175.8(2)
C(97) C(98) C(99) C(94) 1.7(2)
N(5) C(100) C(101) C(102) 178.5(2)
C(105) C(100) C(101) C(102) -0.1(2)
N(5) C(100) C(105) C(93) 4.1(2)
N(5) C(100) C(105) C(104) -178.8(1)
C(101) C(100) C(105) C(93) -177.3(1)
C(101) C(100) C(105) C(104) -0.2(2)
C(100) C(101) C(102) C(103) 0.7(3)
C(101) C(102) C(103) C(104) -1.1(3)
C(102) C(103) C(104) C(105) 0.8(2)
C(103) C(104) C(105) C(93) 176.9(1)
C(103) C(104) C(105) C(100) -0.2(2)
C(89) C(107) C(108) C(109) -22.2(2)
C(89) C(107) C(108) C(113) 162.5(1)
C(93) C(107) C(108) C(109) 86.9(2)
C(93) C(107) C(108) C(113) -88.4(2)
C(119) C(107) C(108) C(109) -149.9(2)
C(119) C(107) C(108) C(113) 34.8(2)
C(89) C(107) C(119) C(114) -156.4(2)
C(89) C(107) C(119) C(118) 24.6(2)
C(93) C(107) C(119) C(114) 87.9(2)
C(93) C(107) C(119) C(118) -91.1(2)
C(108) C(107) C(119) C(114) -31.6(2)
C(108) C(107) C(119) C(118) 149.5(2)
C(107) C(108) C(109) C(110) -172.5(2)
C(113) C(108) C(109) C(110) 2.8(3)
C(107) C(108) C(113) N(6) -9.4(2)
C(107) C(108) C(113) C(112) 171.8(2)
C(109) C(108) C(113) N(6) 175.1(2)
C(109) C(108) C(113) C(112) -3.7(2)
C(108) C(109) C(110) C(111) 0.1(2)
C(109) C(110) C(111) C(112) -2.0(3)
C(110) C(111) C(112) C(113) 1.0(3)
C(111) C(112) C(113) N(6) -176.9(2)
C(111) C(112) C(113) C(108) 1.9(3)
N(6) C(114) C(115) C(116) 179.2(2)
C(119) C(114) C(115) C(116) -0.3(3)
N(6) C(114) C(119) C(107) 2.8(3)
N(6) C(114) C(119) C(118) -178.3(2)
C(115) C(114) C(119) C(107) -177.7(2)
C(115) C(114) C(119) C(118) 1.2(3)
C(114) C(115) C(116) C(117) -0.8(3)
C(115) C(116) C(117) C(118) 0.9(3)
C(116) C(117) C(118) C(119) 0.1(2)
C(117) C(118) C(119) C(107) 177.8(2)
C(117) C(118) C(119) C(114) -1.2(3)
C(130) C(121) C(122) C(123) -1.3(2)
C(133) C(121) C(122) C(123) 164.5(2)
C(122) C(121) C(130) C(125) 3.1(2)
C(122) C(121) C(130) C(129) 178.5(2)
C(133) C(121) C(130) C(125) -166.1(2)
C(133) C(121) C(130) C(129) 9.2(2)
C(122) C(121) C(133) C(134) 52.6(3)
C(122) C(121) C(133) C(145) -70.2(2)
C(122) C(121) C(133) C(147) 173.3(2)
C(130) C(121) C(133) C(134) -140.6(2)
C(130) C(121) C(133) C(145) 96.5(2)
C(130) C(121) C(133) C(147) -19.9(2)
C(121) C(122) C(123) C(124) -1.6(3)
C(122) C(123) C(124) C(125) 2.5(2)
C(122) C(123) C(124) C(131) -174.6(2)
C(123) C(124) C(125) C(126) -176.1(2)
C(123) C(124) C(125) C(130) -0.7(3)
C(131) C(124) C(125) C(126) 1.8(2)
C(131) C(124) C(125) C(130) 177.2(2)
C(123) C(124) C(131) C(132) 175.3(2)
C(125) C(124) C(131) C(132) -2.1(2)
C(124) C(125) C(126) C(127) 177.4(2)
C(124) C(125) C(126) C(132) -0.7(2)
C(130) C(125) C(126) C(127) 2.0(3)
C(130) C(125) C(126) C(132) -176.1(2)
C(124) C(125) C(130) C(121) -2.2(3)
C(124) C(125) C(130) C(129) -177.3(2)
C(126) C(125) C(130) C(121) 172.9(2)
C(126) C(125) C(130) C(129) -2.1(3)
C(125) C(126) C(127) C(128) -0.1(2)
C(132) C(126) C(127) C(128) 177.3(2)
C(125) C(126) C(132) C(131) -0.7(2)
C(127) C(126) C(132) C(131) -178.2(2)
C(126) C(127) C(128) C(129) -1.7(3)
C(127) C(128) C(129) C(130) 1.6(2)
C(127) C(128) C(129) C(147) 177.5(2)
C(128) C(129) C(130) C(121) -175.0(2)
C(128) C(129) C(130) C(125) 0.3(2)
C(147) C(129) C(130) C(121) 8.1(2)
C(147) C(129) C(130) C(125) -176.7(2)
C(128) C(129) C(147) C(133) 164.6(2)
C(128) C(129) C(147) C(148) 43.1(3)
C(128) C(129) C(147) C(159) -81.7(2)
C(130) C(129) C(147) C(133) -19.2(2)
C(130) C(129) C(147) C(148) -140.7(1)
C(130) C(129) C(147) C(159) 94.5(2)
C(124) C(131) C(132) C(126) 1.7(2)
C(121) C(133) C(134) C(135) 27.3(2)
C(121) C(133) C(134) C(139) -156.5(1)
C(145) C(133) C(134) C(135) 149.6(1)
C(145) C(133) C(134) C(139) -34.1(2)
C(147) C(133) C(134) C(135) -88.0(2)
C(147) C(133) C(134) C(139) 88.2(2)
C(121) C(133) C(145) C(140) 160.7(1)
C(121) C(133) C(145) C(144) -20.6(2)
C(134) C(133) C(145) C(140) 34.0(2)
C(134) C(133) C(145) C(144) -147.3(1)
C(147) C(133) C(145) C(140) -88.8(2)
C(147) C(133) C(145) C(144) 89.9(2)
C(121) C(133) C(147) C(129) 23.4(1)
C(121) C(133) C(147) C(148) 146.7(2)
C(121) C(133) C(147) C(159) -92.3(2)
C(134) C(133) C(147) C(129) 147.1(1)
C(134) C(133) C(147) C(148) -89.6(2)
C(134) C(133) C(147) C(159) 31.5(2)
C(145) C(133) C(147) C(129) -91.3(2)
C(145) C(133) C(147) C(148) 32.0(2)
C(145) C(133) C(147) C(159) 153.0(2)
C(133) C(134) C(135) C(136) 175.4(2)
C(139) C(134) C(135) C(136) -0.8(2)
C(133) C(134) C(139) N(7) 5.8(2)
C(133) C(134) C(139) C(138) -175.4(1)
C(135) C(134) C(139) N(7) -177.9(1)
C(135) C(134) C(139) C(138) 0.9(2)
C(134) C(135) C(136) C(137) 0.5(3)
C(135) C(136) C(137) C(138) -0.3(3)
C(136) C(137) C(138) C(139) 0.5(3)
C(137) C(138) C(139) N(7) 178.0(2)
C(137) C(138) C(139) C(134) -0.8(2)
N(7) C(140) C(141) C(142) -177.0(2)
C(145) C(140) C(141) C(142) 1.4(3)
N(7) C(140) C(145) C(133) -5.2(2)
N(7) C(140) C(145) C(144) 176.0(2)
C(141) C(140) C(145) C(133) 176.4(1)
C(141) C(140) C(145) C(144) -2.4(2)
C(140) C(141) C(142) C(143) 0.7(3)
C(141) C(142) C(143) C(144) -1.7(3)
C(142) C(143) C(144) C(145) 0.6(3)
C(143) C(144) C(145) C(133) -177.3(1)
C(143) C(144) C(145) C(140) 1.5(2)
C(129) C(147) C(148) C(149) 27.3(2)
C(129) C(147) C(148) C(153) -155.7(2)
C(133) C(147) C(148) C(149) -87.5(2)
C(133) C(147) C(148) C(153) 89.5(2)
C(159) C(147) C(148) C(149) 152.5(2)
C(159) C(147) C(148) C(153) -30.5(2)
C(129) C(147) C(159) C(154) 161.6(1)
C(129) C(147) C(159) C(158) -25.4(2)
C(133) C(147) C(159) C(154) -89.3(2)
C(133) C(147) C(159) C(158) 83.7(2)
C(148) C(147) C(159) C(154) 33.7(2)
C(148) C(147) C(159) C(158) -153.3(2)
C(147) C(148) C(149) C(150) 175.5(2)
C(153) C(148) C(149) C(150) -1.5(3)
C(147) C(148) C(153) N(8) 3.8(3)
C(147) C(148) C(153) C(152) -175.8(2)
C(149) C(148) C(153) N(8) -179.1(2)
C(149) C(148) C(153) C(152) 1.3(3)
C(148) C(149) C(150) C(151) 0.0(2)
C(149) C(150) C(151) C(152) 1.8(3)
C(150) C(151) C(152) C(153) -2.0(3)
C(151) C(152) C(153) N(8) -179.1(2)
C(151) C(152) C(153) C(148) 0.5(3)
N(8) C(154) C(155) C(156) -178.5(2)
C(159) C(154) C(155) C(156) 0.8(3)
N(8) C(154) C(159) C(147) -10.5(2)
N(8) C(154) C(159) C(158) 176.2(2)
C(155) C(154) C(159) C(147) 170.3(2)
C(155) C(154) C(159) C(158) -3.0(2)
C(154) C(155) C(156) C(157) 1.9(3)
C(155) C(156) C(157) C(158) -2.2(3)
C(156) C(157) C(158) C(159) -0.2(3)
C(157) C(158) C(159) C(147) -170.3(2)
C(157) C(158) C(159) C(154) 2.8(3)
